data_4077974
loop_
_publ_author_name
'Mednikov, Evgueni G.'
'Vo, Nicky'
'Fry, Charles G.'
'Dahl, Lawrence F.'

_publ_section_title
;
 High-Yield Synthesis of PPh3-Ligated Decanuclear Tl--Pd Cluster,
 Pd9[Tl(acac)](CO)9(PPh3)6: Comparative Analysis of Tl(I)--Pd(0) Bonding
 Connectivities with Known Tl--Pd Clusters and Resulting Insight
 Concerning Their Dissimilar Dynamic Solution Behavior
;
_journal_issue 7
_journal_name_full Organometallics
_journal_page_first 2878
_journal_paper_doi 10.1021/om201150x
_journal_volume 31
_journal_year 2012
_chemical_formula_sum 'C131.5 H113 O14.5 P6 Pd9 Tl'
_chemical_formula_weight 3273.01
_chemical_name_common
;
palladium-thallium carbonylphosphine acetylacetonate
;
_chemical_name_systematic
; 
 ? 
;
_space_group_IT_number 2
_symmetry_cell_setting triclinic
_symmetry_space_group_name_Hall '-P 1'
_symmetry_space_group_name_H-M 'P -1'
_atom_sites_solution_hydrogens geom
_atom_sites_solution_primary direct
_atom_sites_solution_secondary difmap
_audit_creation_method SHELXL-97
_cell_angle_alpha 88.8100(10)
_cell_angle_beta 88.7240(10)
_cell_angle_gamma 80.6750(10)
_cell_formula_units_Z 4
_cell_length_a 17.5842(8)
_cell_length_b 26.4171(13)
_cell_length_c 26.6018(13)
_cell_measurement_temperature 100(2)
_cell_volume 12189.0(10)
_computing_structure_refinement 'SHELXL-97 (Sheldrick, 1997)'
_computing_structure_solution 'SHELXS-97 (Sheldrick, 1990)'
_diffrn_ambient_temperature 100(2)
_diffrn_measured_fraction_theta_full 0.989
_diffrn_measured_fraction_theta_max 0.956
_diffrn_measurement_device_type
;
 SMART CCD 1000 area detector difractometer 
;
_diffrn_measurement_method 'w scans'
_diffrn_radiation_monochromator graphite
_diffrn_radiation_source 'fine-focus sealed tube'
_diffrn_radiation_type MoK\a
_diffrn_radiation_wavelength 0.71073
_diffrn_reflns_av_R_equivalents 0.0393
_diffrn_reflns_av_sigmaI/netI 0.0610
_diffrn_reflns_limit_h_max 23
_diffrn_reflns_limit_h_min -23
_diffrn_reflns_limit_k_max 35
_diffrn_reflns_limit_k_min -34
_diffrn_reflns_limit_l_max 35
_diffrn_reflns_limit_l_min -35
_diffrn_reflns_number 113530
_diffrn_reflns_theta_full 25.00
_diffrn_reflns_theta_max 28.31
_diffrn_reflns_theta_min 0.77
_exptl_absorpt_coefficient_mu 2.752
_exptl_absorpt_correction_T_max 0.6830
_exptl_absorpt_correction_T_min 0.3983
_exptl_absorpt_correction_type empirical
_exptl_crystal_colour black-red
_exptl_crystal_density_diffrn 1.784
_exptl_crystal_density_method 'not measured'
_exptl_crystal_description 'block crystal'
_exptl_crystal_F_000 6412
_exptl_crystal_size_max 0.41
_exptl_crystal_size_mid 0.24
_exptl_crystal_size_min 0.15
_refine_diff_density_max 6.914
_refine_diff_density_min -2.752
_refine_diff_density_rms 0.248
_refine_ls_extinction_method none
_refine_ls_goodness_of_fit_ref 1.083
_refine_ls_hydrogen_treatment constr
_refine_ls_matrix_type fullcycle
_refine_ls_number_parameters 2917
_refine_ls_number_reflns 58013
_refine_ls_number_restraints 85
_refine_ls_restrained_S_all 1.084
_refine_ls_R_factor_all 0.0852
_refine_ls_R_factor_gt 0.0644
_refine_ls_shift/su_max 0.001
_refine_ls_shift/su_mean 0.000
_refine_ls_structure_factor_coef Fsqd
_refine_ls_weighting_details 'calc w=1/[\s^2^(Fo^2^)+(0.0610P)^2^+211.7120P] where P=(Fo^2^+2Fc^2^)/3'
_refine_ls_weighting_scheme calc
_refine_ls_wR_factor_gt 0.1653
_refine_ls_wR_factor_ref 0.1771
_reflns_number_gt 45047
_reflns_number_total 58013
_reflns_threshold_expression >2sigma(I)
_cod_data_source_file om201150x_si_002.cif
_cod_data_source_block dahl313
_cod_original_sg_symbol_H-M P-1
_cod_original_formula_sum 'C131.50 H113 O14.50 P6 Pd9 Tl'
_cod_database_code 4077974

loop_
_symmetry_equiv_pos_as_xyz
'x, y, z'
'-x, -y, -z'

loop_
_atom_site_label
_atom_site_type_symbol
_atom_site_fract_x
_atom_site_fract_y
_atom_site_fract_z
_atom_site_U_iso_or_equiv
_atom_site_adp_type
_atom_site_occupancy
_atom_site_symmetry_multiplicity
_atom_site_calc_flag
_atom_site_refinement_flags
Tl1 Tl 0.860046(18) 0.186709(11) 0.774479(12) 0.01783(7) Uani 1 1 d .
Tl2 Tl 0.626463(18) 0.309950(11) 0.266358(12) 0.01818(7) Uani 1 1 d .
Pd1 Pd 0.90762(3) 0.26319(2) 0.83302(2) 0.01419(12) Uani 1 1 d .
Pd2 Pd 1.02082(3) 0.18787(2) 0.77123(2) 0.01405(11) Uani 1 1 d .
Pd3 Pd 0.90964(3) 0.26971(2) 0.71763(2) 0.01436(12) Uani 1 1 d .
Pd4 Pd 0.78126(4) 0.29512(2) 0.77591(2) 0.01721(12) Uani 1 1 d .
Pd5 Pd 0.97695(4) 0.17050(2) 0.86751(2) 0.01626(12) Uani 1 1 d .
Pd6 Pd 0.97324(4) 0.17797(2) 0.67688(2) 0.01723(12) Uani 1 1 d .
Pd7 Pd 1.06508(3) 0.27251(2) 0.72367(2) 0.01428(12) Uani 1 1 d .
Pd8 Pd 0.95838(3) 0.34049(2) 0.77911(2) 0.01437(12) Uani 1 1 d .
Pd9 Pd 1.06425(3) 0.26342(2) 0.82884(2) 0.01417(12) Uani 1 1 d .
Pd10 Pd 0.57604(3) 0.23414(2) 0.32765(2) 0.01469(12) Uani 1 1 d .
Pd11 Pd 0.46586(3) 0.31569(2) 0.27331(2) 0.01417(12) Uani 1 1 d .
Pd12 Pd 0.56545(3) 0.23375(2) 0.21253(2) 0.01454(12) Uani 1 1 d .
Pd13 Pd 0.51695(4) 0.32638(2) 0.36843(2) 0.01711(12) Uani 1 1 d .
Pd14 Pd 0.51036(4) 0.33148(2) 0.17775(2) 0.01668(12) Uani 1 1 d .
Pd15 Pd 0.69607(4) 0.19938(2) 0.26289(2) 0.01629(12) Uani 1 1 d .
Pd16 Pd 0.51614(3) 0.16066(2) 0.27678(2) 0.01464(12) Uani 1 1 d .
Pd17 Pd 0.41875(3) 0.23840(2) 0.33050(2) 0.01473(12) Uani 1 1 d .
Pd18 Pd 0.41123(3) 0.23546(2) 0.22608(2) 0.01425(12) Uani 1 1 d .
P1 P 0.64735(13) 0.30877(8) 0.78223(9) 0.0209(4) Uani 1 1 d .
P2 P 0.97340(13) 0.10031(8) 0.91976(8) 0.0178(4) Uani 1 1 d .
P3 P 0.94057(14) 0.12680(8) 0.61345(8) 0.0205(4) Uani 1 1 d .
P4 P 1.16891(13) 0.28429(8) 0.67196(8) 0.0196(4) Uani 1 1 d .
P5 P 0.93182(13) 0.42908(8) 0.78515(8) 0.0179(4) Uani 1 1 d .
P6 P 1.15204(12) 0.26981(8) 0.89131(8) 0.0174(4) Uani 1 1 d .
P7 P 0.52406(14) 0.39473(8) 0.42078(9) 0.0220(5) Uani 1 1 d .
P8 P 0.54421(12) 0.38584(8) 0.11414(8) 0.0171(4) Uani 1 1 d .
P9 P 0.82975(12) 0.18263(8) 0.26672(8) 0.0188(4) Uani 1 1 d .
P10 P 0.52940(13) 0.07141(8) 0.27114(9) 0.0191(4) Uani 1 1 d .
P11 P 0.33224(13) 0.23094(8) 0.39603(8) 0.0196(4) Uani 1 1 d .
P12 P 0.30814(12) 0.23127(8) 0.17461(8) 0.0170(4) Uani 1 1 d .
O1 O 0.8701(4) 0.2363(2) 0.9399(2) 0.0293(15) Uani 1 1 d .
O2 O 1.1238(4) 0.1058(2) 0.8285(2) 0.0271(14) Uani 1 1 d .
O3 O 1.1032(4) 0.0970(2) 0.7136(2) 0.0299(15) Uani 1 1 d .
O4 O 0.9201(4) 0.2672(2) 0.6055(2) 0.0305(15) Uani 1 1 d .
O5 O 0.7672(4) 0.3194(3) 0.6644(3) 0.0344(16) Uani 1 1 d .
O6 O 0.7768(4) 0.3329(3) 0.8828(2) 0.0279(14) Uani 1 1 d .
O7 O 0.9781(4) 0.3631(2) 0.6667(2) 0.0223(13) Uani 1 1 d .
O8 O 0.9690(4) 0.3464(2) 0.8931(2) 0.0236(13) Uani 1 1 d .
O9 O 1.1951(3) 0.1968(2) 0.7698(2) 0.0222(13) Uani 1 1 d .
O10 O 0.6350(4) 0.2555(3) 0.4298(3) 0.0354(17) Uani 1 1 d .
O11 O 0.3674(4) 0.3924(3) 0.3378(3) 0.0385(18) Uani 1 1 d .
O12 O 0.3954(4) 0.4161(2) 0.2243(3) 0.0308(15) Uani 1 1 d .
O13 O 0.5361(5) 0.2484(2) 0.1010(2) 0.0316(16) Uani 1 1 d .
O14 O 0.6982(4) 0.1839(3) 0.1492(2) 0.0286(14) Uani 1 1 d .
O15 O 0.7036(4) 0.1561(3) 0.3692(3) 0.0313(15) Uani 1 1 d .
O16 O 0.4953(4) 0.1464(2) 0.1644(2) 0.0213(13) Uani 1 1 d .
O17 O 0.5097(4) 0.1518(2) 0.3919(2) 0.0244(13) Uani 1 1 d .
O18 O 0.2888(4) 0.3110(2) 0.2792(2) 0.0218(13) Uani 1 1 d .
O500 O 0.7748(4) 0.1586(3) 0.8352(2) 0.0304(15) Uani 1 1 d .
O501 O 0.7992(4) 0.1317(3) 0.7279(3) 0.0337(16) Uani 1 1 d .
O600 O 0.7099(4) 0.3403(2) 0.3220(3) 0.0273(14) Uani 1 1 d .
O601 O 0.7091(4) 0.3419(3) 0.2101(3) 0.0372(17) Uani 1 1 d .
O700 O 0.6567(6) 0.0915(4) 0.5621(3) 0.057(2) Uani 1 1 d .
O701 O 0.7606(5) 0.0396(3) 0.5112(3) 0.052(2) Uani 1 1 d .
O800 O 0.8924(10) 0.4498(8) 0.4745(6) 0.143(7) Uani 1 1 d DU
O801 O 0.9218(10) 0.5147(7) 0.5329(7) 0.145(7) Uani 1 1 d DU
O900 O 0.8678(5) 0.4338(3) 0.0578(4) 0.053(2) Uani 1 1 d .
O910 O 0.5941(5) -0.0053(3) -0.0096(3) 0.049(2) Uani 1 1 d .
O911 O 0.5911(6) 0.0889(4) -0.0207(3) 0.055(2) Uani 1 1 d .
C1 C 0.8999(5) 0.2249(3) 0.9022(3) 0.0196(16) Uani 1 1 d .
C2 C 1.0676(5) 0.1352(3) 0.8258(3) 0.0179(16) Uani 1 1 d .
C3 C 1.0528(5) 0.1315(3) 0.7173(3) 0.0189(16) Uani 1 1 d .
C4 C 0.9270(5) 0.2477(3) 0.6435(3) 0.0206(17) Uani 1 1 d .
C5 C 0.7947(4) 0.3023(3) 0.7006(3) 0.0173(16) Uani 1 1 d .
C6 C 0.8033(5) 0.3083(3) 0.8492(3) 0.0218(17) Uani 1 1 d .
C7 C 0.9814(5) 0.3351(3) 0.7009(3) 0.0209(17) Uani 1 1 d .
C8 C 0.9791(5) 0.3239(3) 0.8558(3) 0.0210(17) Uani 1 1 d .
C9 C 1.1349(5) 0.2215(3) 0.7727(3) 0.0196(16) Uani 1 1 d .
C10 C 0.5976(5) 0.2695(3) 0.3963(3) 0.0238(18) Uani 1 1 d .
C11 C 0.4231(5) 0.3639(3) 0.3321(3) 0.0216(17) Uani 1 1 d .
C12 C 0.4387(5) 0.3784(3) 0.2239(3) 0.0189(16) Uani 1 1 d .
C13 C 0.5383(5) 0.2637(3) 0.1408(3) 0.0227(18) Uani 1 1 d .
C14 C 0.6758(5) 0.1985(3) 0.1884(3) 0.0206(17) Uani 1 1 d .
C15 C 0.6769(5) 0.1844(3) 0.3370(3) 0.0221(17) Uani 1 1 d .
C16 C 0.4897(5) 0.1718(3) 0.1999(3) 0.0183(16) Uani 1 1 d .
C17 C 0.5008(5) 0.1748(3) 0.3546(3) 0.0198(17) Uani 1 1 d .
C18 C 0.3467(5) 0.2846(3) 0.2785(3) 0.0209(17) Uani 1 1 d .
C20 C 0.5948(5) 0.2660(3) 0.7488(4) 0.0243(18) Uani 1 1 d .
C21 C 0.6336(6) 0.2321(4) 0.7142(4) 0.037(2) Uani 1 1 d .
H21 H 0.6870 0.2316 0.7074 0.044 Uiso 1 1 calc R
C22 C 0.5933(7) 0.1982(5) 0.6892(5) 0.048(3) Uani 1 1 d .
H22 H 0.6194 0.1754 0.6649 0.057 Uiso 1 1 calc R
C23 C 0.5172(7) 0.1981(5) 0.6997(5) 0.046(3) Uani 1 1 d .
H23 H 0.4908 0.1751 0.6827 0.055 Uiso 1 1 calc R
C24 C 0.4773(7) 0.2311(4) 0.7349(5) 0.043(3) Uani 1 1 d .
H24 H 0.4243 0.2308 0.7422 0.052 Uiso 1 1 calc R
C25 C 0.5174(6) 0.2649(4) 0.7591(4) 0.034(2) Uani 1 1 d .
H25 H 0.4909 0.2877 0.7833 0.041 Uiso 1 1 calc R
C26 C 0.6033(5) 0.3073(3) 0.8454(4) 0.0236(18) Uani 1 1 d .
C27 C 0.6261(7) 0.2641(4) 0.8755(4) 0.036(2) Uani 1 1 d .
H27 H 0.6656 0.2378 0.8639 0.043 Uiso 1 1 calc R
C28 C 0.5917(7) 0.2591(5) 0.9218(5) 0.045(3) Uani 1 1 d .
H28 H 0.6071 0.2292 0.9418 0.054 Uiso 1 1 calc R
C29 C 0.5344(7) 0.2976(5) 0.9398(5) 0.050(3) Uani 1 1 d .
H29 H 0.5108 0.2940 0.9719 0.060 Uiso 1 1 calc R
C30 C 0.5127(7) 0.3406(5) 0.9108(4) 0.042(3) Uani 1 1 d .
H30 H 0.4742 0.3671 0.9230 0.050 Uiso 1 1 calc R
C31 C 0.5460(6) 0.3460(4) 0.8637(4) 0.034(2) Uani 1 1 d .
H31 H 0.5300 0.3760 0.8438 0.041 Uiso 1 1 calc R
C32 C 0.6135(5) 0.3729(3) 0.7575(4) 0.0237(18) Uani 1 1 d .
C33 C 0.5630(5) 0.3838(4) 0.7178(4) 0.0269(19) Uani 1 1 d .
H33 H 0.5404 0.3571 0.7036 0.032 Uiso 1 1 calc R
C34 C 0.5454(6) 0.4343(4) 0.6987(4) 0.032(2) Uani 1 1 d .
H34 H 0.5110 0.4418 0.6715 0.039 Uiso 1 1 calc R
C35 C 0.5782(6) 0.4727(4) 0.7194(4) 0.032(2) Uani 1 1 d .
H35 H 0.5665 0.5067 0.7063 0.039 Uiso 1 1 calc R
C36 C 0.6282(6) 0.4622(3) 0.7593(4) 0.034(2) Uani 1 1 d .
H36 H 0.6504 0.4889 0.7735 0.040 Uiso 1 1 calc R
C37 C 0.6456(5) 0.4125(4) 0.7784(4) 0.030(2) Uani 1 1 d .
H37 H 0.6796 0.4054 0.8058 0.036 Uiso 1 1 calc R
C40 C 1.0693(5) 0.0672(3) 0.9366(3) 0.0193(16) Uani 1 1 d .
C41 C 1.0904(5) 0.0141(3) 0.9337(3) 0.0249(19) Uani 1 1 d .
H41 H 1.0550 -0.0066 0.9223 0.030 Uiso 1 1 calc R
C42 C 1.1644(6) -0.0083(4) 0.9479(4) 0.031(2) Uani 1 1 d .
H42 H 1.1799 -0.0443 0.9455 0.037 Uiso 1 1 calc R
C43 C 1.2146(6) 0.0213(4) 0.9651(4) 0.033(2) Uani 1 1 d .
H43 H 1.2642 0.0054 0.9758 0.039 Uiso 1 1 calc R
C44 C 1.1945(6) 0.0745(4) 0.9673(4) 0.033(2) Uani 1 1 d .
H44 H 1.2300 0.0950 0.9789 0.039 Uiso 1 1 calc R
C45 C 1.1220(5) 0.0968(3) 0.9524(3) 0.0255(19) Uani 1 1 d .
H45 H 1.1080 0.1330 0.9531 0.031 Uiso 1 1 calc R
C46 C 0.9251(5) 0.0522(3) 0.8923(4) 0.0229(18) Uani 1 1 d .
C47 C 0.9133(6) 0.0540(3) 0.8398(4) 0.027(2) Uani 1 1 d .
H47 H 0.9295 0.0806 0.8198 0.033 Uiso 1 1 calc R
C48 C 0.8783(6) 0.0170(4) 0.8174(4) 0.039(3) Uani 1 1 d .
H48 H 0.8700 0.0184 0.7822 0.047 Uiso 1 1 calc R
C49 C 0.8558(6) -0.0214(4) 0.8463(5) 0.044(3) Uani 1 1 d .
H49 H 0.8324 -0.0469 0.8309 0.052 Uiso 1 1 calc R
C50 C 0.8664(6) -0.0239(4) 0.8974(5) 0.043(3) Uani 1 1 d .
H50 H 0.8504 -0.0510 0.9167 0.051 Uiso 1 1 calc R
C51 C 0.9003(6) 0.0130(4) 0.9208(4) 0.032(2) Uani 1 1 d .
H51 H 0.9067 0.0114 0.9562 0.038 Uiso 1 1 calc R
C52 C 0.9222(5) 0.1129(3) 0.9794(3) 0.0214(17) Uani 1 1 d .
C53 C 0.8442(6) 0.1332(3) 0.9778(4) 0.030(2) Uani 1 1 d .
H53 H 0.8187 0.1367 0.9465 0.035 Uiso 1 1 calc R
C54 C 0.8038(7) 0.1482(4) 1.0218(5) 0.040(3) Uani 1 1 d .
H54 H 0.7505 0.1620 1.0204 0.049 Uiso 1 1 calc R
C55 C 0.8402(7) 0.1433(4) 1.0676(5) 0.044(3) Uani 1 1 d .
H55 H 0.8120 0.1537 1.0976 0.052 Uiso 1 1 calc R
C56 C 0.9172(8) 0.1234(4) 1.0697(4) 0.040(3) Uani 1 1 d .
H56 H 0.9424 0.1200 1.1011 0.049 Uiso 1 1 calc R
C57 C 0.9583(6) 0.1083(4) 1.0258(3) 0.029(2) Uani 1 1 d .
H57 H 1.0117 0.0947 1.0274 0.034 Uiso 1 1 calc R
C60 C 1.0131(5) 0.1185(3) 0.5633(3) 0.0244(18) Uani 1 1 d .
C61 C 1.0470(9) 0.0714(5) 0.5452(5) 0.055(4) Uani 1 1 d .
H61 H 1.0311 0.0410 0.5583 0.067 Uiso 1 1 calc R
C62 C 1.1037(10) 0.0681(5) 0.5082(5) 0.065(4) Uani 1 1 d U
H62 H 1.1268 0.0354 0.4965 0.078 Uiso 1 1 calc R
C63 C 1.1272(7) 0.1114(5) 0.4880(5) 0.048(3) Uani 1 1 d .
H63 H 1.1644 0.1089 0.4614 0.058 Uiso 1 1 calc R
C64 C 1.0962(7) 0.1582(5) 0.5069(4) 0.041(3) Uani 1 1 d .
H64 H 1.1129 0.1883 0.4938 0.049 Uiso 1 1 calc R
C65 C 1.0408(6) 0.1618(4) 0.5448(4) 0.036(2) Uani 1 1 d .
H65 H 1.0214 0.1944 0.5585 0.044 Uiso 1 1 calc R
C66 C 0.8539(5) 0.1569(3) 0.5810(3) 0.0239(18) Uani 1 1 d .
C67 C 0.7934(6) 0.1851(4) 0.6087(4) 0.030(2) Uani 1 1 d .
H67 H 0.7968 0.1864 0.6442 0.036 Uiso 1 1 calc R
C68 C 0.7294(6) 0.2109(4) 0.5855(4) 0.035(2) Uani 1 1 d .
H68 H 0.6892 0.2302 0.6048 0.042 Uiso 1 1 calc R
C69 C 0.7233(6) 0.2089(4) 0.5342(4) 0.034(2) Uani 1 1 d .
H69 H 0.6794 0.2275 0.5182 0.041 Uiso 1 1 calc R
C70 C 0.7806(6) 0.1802(4) 0.5058(4) 0.034(2) Uani 1 1 d .
H70 H 0.7758 0.1784 0.4704 0.041 Uiso 1 1 calc R
C71 C 0.8456(6) 0.1539(4) 0.5293(4) 0.031(2) Uani 1 1 d .
H71 H 0.8847 0.1336 0.5099 0.038 Uiso 1 1 calc R
C72 C 0.9220(6) 0.0615(3) 0.6290(3) 0.0252(19) Uani 1 1 d .
C73 C 0.9580(7) 0.0341(4) 0.6689(4) 0.040(3) Uani 1 1 d .
H73 H 0.9924 0.0492 0.6886 0.048 Uiso 1 1 calc R
C74 C 0.9450(8) -0.0150(4) 0.6804(5) 0.044(3) Uani 1 1 d .
H74 H 0.9716 -0.0338 0.7073 0.053 Uiso 1 1 calc R
C75 C 0.8931(8) -0.0370(4) 0.6529(4) 0.041(3) Uani 1 1 d .
H75 H 0.8817 -0.0700 0.6619 0.049 Uiso 1 1 calc R
C76 C 0.8587(8) -0.0105(4) 0.6128(4) 0.048(3) Uani 1 1 d .
H76 H 0.8255 -0.0262 0.5926 0.057 Uiso 1 1 calc R
C77 C 0.8712(8) 0.0392(4) 0.6006(4) 0.042(3) Uani 1 1 d .
H77 H 0.8454 0.0576 0.5732 0.050 Uiso 1 1 calc R
C80 C 1.2431(5) 0.3163(3) 0.6991(3) 0.0227(17) Uani 1 1 d .
C81 C 1.2982(5) 0.3379(4) 0.6693(4) 0.028(2) Uani 1 1 d .
H81 H 1.2974 0.3356 0.6337 0.034 Uiso 1 1 calc R
C82 C 1.3525(6) 0.3617(4) 0.6908(4) 0.033(2) Uani 1 1 d .
H82 H 1.3875 0.3770 0.6702 0.039 Uiso 1 1 calc R
C83 C 1.3562(5) 0.3634(4) 0.7424(4) 0.031(2) Uani 1 1 d .
H83 H 1.3949 0.3790 0.7575 0.037 Uiso 1 1 calc R
C84 C 1.3033(6) 0.3424(3) 0.7722(4) 0.028(2) Uani 1 1 d .
H84 H 1.3057 0.3437 0.8078 0.034 Uiso 1 1 calc R
C85 C 1.2469(5) 0.3195(3) 0.7504(3) 0.0230(18) Uani 1 1 d .
H85 H 1.2103 0.3058 0.7713 0.028 Uiso 1 1 calc R
C86 C 1.1461(5) 0.3186(3) 0.6125(3) 0.0240(18) Uani 1 1 d .
C87 C 1.1309(6) 0.2931(4) 0.5697(3) 0.029(2) Uani 1 1 d .
H87 H 1.1339 0.2569 0.5708 0.034 Uiso 1 1 calc R
C88 C 1.1114(6) 0.3202(5) 0.5253(4) 0.038(2) Uani 1 1 d .
H88 H 1.1010 0.3021 0.4964 0.045 Uiso 1 1 calc R
C89 C 1.1068(7) 0.3720(5) 0.5225(4) 0.041(3) Uani 1 1 d .
H89 H 1.0942 0.3897 0.4916 0.049 Uiso 1 1 calc R
C90 C 1.1207(7) 0.3992(4) 0.5651(4) 0.038(2) Uani 1 1 d .
H90 H 1.1179 0.4354 0.5635 0.046 Uiso 1 1 calc R
C91 C 1.1386(5) 0.3720(4) 0.6096(4) 0.031(2) Uani 1 1 d .
H91 H 1.1460 0.3903 0.6390 0.038 Uiso 1 1 calc R
C92 C 1.2228(5) 0.2227(3) 0.6512(3) 0.0210(17) Uani 1 1 d .
C93 C 1.1802(6) 0.1844(4) 0.6407(4) 0.033(2) Uani 1 1 d .
H93 H 1.1257 0.1908 0.6448 0.039 Uiso 1 1 calc R
C94 C 1.2164(7) 0.1368(4) 0.6240(5) 0.043(3) Uani 1 1 d .
H94 H 1.1864 0.1113 0.6159 0.051 Uiso 1 1 calc R
C95 C 1.2954(7) 0.1263(5) 0.6193(5) 0.048(3) Uani 1 1 d .
H95 H 1.3203 0.0932 0.6097 0.058 Uiso 1 1 calc R
C96 C 1.3382(7) 0.1645(5) 0.6288(5) 0.051(3) Uani 1 1 d U
H96 H 1.3926 0.1575 0.6247 0.061 Uiso 1 1 calc R
C97 C 1.3028(6) 0.2133(4) 0.6444(5) 0.045(3) Uani 1 1 d .
H97 H 1.3327 0.2394 0.6502 0.053 Uiso 1 1 calc R
C100 C 1.0168(5) 0.4600(3) 0.7758(3) 0.0233(18) Uani 1 1 d .
C101 C 1.0190(6) 0.5107(3) 0.7896(4) 0.033(2) Uani 1 1 d .
H101 H 0.9753 0.5303 0.8055 0.039 Uiso 1 1 calc R
C102 C 1.0846(7) 0.5318(4) 0.7802(5) 0.042(3) Uani 1 1 d .
H102 H 1.0857 0.5662 0.7897 0.050 Uiso 1 1 calc R
C103 C 1.1487(6) 0.5042(4) 0.7571(5) 0.040(3) Uani 1 1 d .
H103 H 1.1927 0.5199 0.7501 0.048 Uiso 1 1 calc R
C104 C 1.1494(5) 0.4534(3) 0.7441(4) 0.029(2) Uani 1 1 d .
H104 H 1.1941 0.4340 0.7292 0.035 Uiso 1 1 calc R
C105 C 1.0828(5) 0.4316(3) 0.7533(4) 0.0244(18) Uani 1 1 d .
H105 H 1.0823 0.3971 0.7442 0.029 Uiso 1 1 calc R
C106 C 0.8904(5) 0.4545(3) 0.8449(3) 0.0216(17) Uani 1 1 d .
C107 C 0.8101(6) 0.4628(4) 0.8515(4) 0.029(2) Uani 1 1 d .
H107 H 0.7787 0.4573 0.8242 0.034 Uiso 1 1 calc R
C108 C 0.7749(6) 0.4790(4) 0.8977(4) 0.030(2) Uani 1 1 d .
H108 H 0.7204 0.4846 0.9019 0.036 Uiso 1 1 calc R
C109 C 0.8219(7) 0.4866(4) 0.9368(4) 0.037(2) Uani 1 1 d .
H109 H 0.7991 0.4977 0.9682 0.044 Uiso 1 1 calc R
C110 C 0.9010(7) 0.4785(4) 0.9313(4) 0.034(2) Uani 1 1 d .
H110 H 0.9323 0.4840 0.9587 0.041 Uiso 1 1 calc R
C111 C 0.9349(6) 0.4620(3) 0.8855(3) 0.027(2) Uani 1 1 d .
H111 H 0.9895 0.4559 0.8821 0.033 Uiso 1 1 calc R
C112 C 0.8628(5) 0.4622(3) 0.7404(3) 0.0187(16) Uani 1 1 d .
C113 C 0.8306(5) 0.4335(4) 0.7061(4) 0.0266(19) Uani 1 1 d .
H113 H 0.8449 0.3972 0.7065 0.032 Uiso 1 1 calc R
C114 C 0.7778(6) 0.4568(4) 0.6714(4) 0.031(2) Uani 1 1 d .
H114 H 0.7569 0.4364 0.6479 0.038 Uiso 1 1 calc R
C115 C 0.7553(6) 0.5097(4) 0.6706(4) 0.029(2) Uani 1 1 d .
H115 H 0.7191 0.5258 0.6469 0.035 Uiso 1 1 calc R
C116 C 0.7868(6) 0.5387(4) 0.7052(4) 0.033(2) Uani 1 1 d .
H116 H 0.7720 0.5749 0.7051 0.039 Uiso 1 1 calc R
C117 C 0.8392(6) 0.5156(3) 0.7398(4) 0.029(2) Uani 1 1 d .
H117 H 0.8596 0.5361 0.7634 0.034 Uiso 1 1 calc R
C120 C 1.1584(5) 0.3353(3) 0.9098(3) 0.0191(16) Uani 1 1 d .
C121 C 1.1685(6) 0.3478(3) 0.9599(4) 0.0267(19) Uani 1 1 d .
H121 H 1.1753 0.3217 0.9852 0.032 Uiso 1 1 calc R
C122 C 1.1683(6) 0.3994(3) 0.9725(4) 0.029(2) Uani 1 1 d .
H122 H 1.1742 0.4082 1.0065 0.035 Uiso 1 1 calc R
C123 C 1.1596(5) 0.4372(3) 0.9356(4) 0.028(2) Uani 1 1 d .
H123 H 1.1589 0.4719 0.9443 0.033 Uiso 1 1 calc R
C124 C 1.1520(5) 0.4248(3) 0.8857(4) 0.0264(19) Uani 1 1 d .
H124 H 1.1478 0.4507 0.8602 0.032 Uiso 1 1 calc R
C125 C 1.1503(5) 0.3740(3) 0.8731(3) 0.0214(17) Uani 1 1 d .
H125 H 1.1436 0.3657 0.8391 0.026 Uiso 1 1 calc R
C126 C 1.2516(5) 0.2395(3) 0.8816(3) 0.0197(16) Uani 1 1 d .
C127 C 1.2655(6) 0.1880(4) 0.8681(4) 0.028(2) Uani 1 1 d .
H127 H 1.2235 0.1699 0.8648 0.034 Uiso 1 1 calc R
C128 C 1.3401(6) 0.1631(4) 0.8595(4) 0.036(2) Uani 1 1 d .
H128 H 1.3485 0.1278 0.8511 0.044 Uiso 1 1 calc R
C129 C 1.4023(6) 0.1884(5) 0.8630(4) 0.041(3) Uani 1 1 d .
H129 H 1.4531 0.1709 0.8567 0.049 Uiso 1 1 calc R
C130 C 1.3898(6) 0.2402(4) 0.8759(4) 0.036(2) Uani 1 1 d .
H130 H 1.4320 0.2584 0.8778 0.044 Uiso 1 1 calc R
C131 C 1.3149(5) 0.2651(4) 0.8858(4) 0.0276(19) Uani 1 1 d .
H131 H 1.3067 0.3000 0.8956 0.033 Uiso 1 1 calc R
C132 C 1.1277(5) 0.2403(3) 0.9510(3) 0.0192(17) Uani 1 1 d .
C133 C 1.0500(5) 0.2463(3) 0.9671(3) 0.0225(17) Uani 1 1 d .
H133 H 1.0112 0.2642 0.9460 0.027 Uiso 1 1 calc R
C134 C 1.0294(5) 0.2267(3) 1.0124(3) 0.0250(18) Uani 1 1 d .
H134 H 0.9766 0.2314 1.0225 0.030 Uiso 1 1 calc R
C135 C 1.0850(6) 0.1999(3) 1.0441(3) 0.0262(19) Uani 1 1 d .
H135 H 1.0706 0.1859 1.0754 0.031 Uiso 1 1 calc R
C136 C 1.1621(6) 0.1944(3) 1.0286(3) 0.027(2) Uani 1 1 d .
H136 H 1.2007 0.1769 1.0500 0.033 Uiso 1 1 calc R
C137 C 1.1834(6) 0.2137(4) 0.9828(3) 0.0262(19) Uani 1 1 d .
H137 H 1.2362 0.2089 0.9728 0.031 Uiso 1 1 calc R
C140 C 0.5796(5) 0.4406(3) 0.3920(4) 0.0264(19) Uani 1 1 d .
C141 C 0.6144(7) 0.4737(4) 0.4207(4) 0.040(3) Uani 1 1 d .
H141 H 0.6068 0.4741 0.4562 0.048 Uiso 1 1 calc R
C142 C 0.6599(8) 0.5061(4) 0.3978(5) 0.050(3) Uani 1 1 d .
H142 H 0.6846 0.5279 0.4177 0.060 Uiso 1 1 calc R
C143 C 0.6696(7) 0.5068(4) 0.3463(5) 0.043(3) Uani 1 1 d .
H143 H 0.7013 0.5288 0.3308 0.052 Uiso 1 1 calc R
C144 C 0.6329(6) 0.4754(4) 0.3171(5) 0.038(2) Uani 1 1 d .
H144 H 0.6384 0.4768 0.2815 0.046 Uiso 1 1 calc R
C145 C 0.5880(6) 0.4421(3) 0.3397(4) 0.029(2) Uani 1 1 d .
H145 H 0.5634 0.4204 0.3196 0.034 Uiso 1 1 calc R
C146 C 0.5679(6) 0.3808(3) 0.4821(4) 0.028(2) Uani 1 1 d .
C147 C 0.5252(7) 0.3896(4) 0.5269(4) 0.037(2) Uani 1 1 d .
H147 H 0.4728 0.4058 0.5260 0.044 Uiso 1 1 calc R
C148 C 0.5591(8) 0.3746(4) 0.5730(4) 0.045(3) Uani 1 1 d .
H148 H 0.5298 0.3808 0.6034 0.054 Uiso 1 1 calc R
C149 C 0.6332(8) 0.3516(5) 0.5745(5) 0.049(3) Uani 1 1 d .
H149 H 0.6555 0.3408 0.6060 0.058 Uiso 1 1 calc R
C150 C 0.6777(7) 0.3432(4) 0.5304(5) 0.043(3) Uani 1 1 d .
H150 H 0.7305 0.3282 0.5319 0.052 Uiso 1 1 calc R
C151 C 0.6440(6) 0.3572(3) 0.4838(4) 0.035(2) Uani 1 1 d .
H151 H 0.6733 0.3505 0.4535 0.042 Uiso 1 1 calc R
C152 C 0.4298(6) 0.4319(3) 0.4367(3) 0.0259(19) Uani 1 1 d .
C153 C 0.3717(6) 0.4052(4) 0.4520(4) 0.032(2) Uani 1 1 d .
H153 H 0.3815 0.3688 0.4533 0.038 Uiso 1 1 calc R
C154 C 0.2995(6) 0.4307(5) 0.4654(4) 0.040(3) Uani 1 1 d .
H154 H 0.2599 0.4120 0.4758 0.048 Uiso 1 1 calc R
C155 C 0.2852(7) 0.4842(5) 0.4634(4) 0.049(3) Uani 1 1 d .
H155 H 0.2359 0.5021 0.4728 0.058 Uiso 1 1 calc R
C156 C 0.3423(7) 0.5106(4) 0.4478(4) 0.043(3) Uani 1 1 d .
H156 H 0.3323 0.5471 0.4463 0.051 Uiso 1 1 calc R
C157 C 0.4142(6) 0.4852(4) 0.4344(4) 0.033(2) Uani 1 1 d .
H157 H 0.4533 0.5041 0.4236 0.039 Uiso 1 1 calc R
C160 C 0.5831(5) 0.4429(3) 0.1329(3) 0.0186(16) Uani 1 1 d .
C161 C 0.6541(6) 0.4525(4) 0.1154(4) 0.029(2) Uani 1 1 d .
H161 H 0.6831 0.4298 0.0922 0.035 Uiso 1 1 calc R
C162 C 0.6832(6) 0.4950(4) 0.1314(4) 0.034(2) Uani 1 1 d .
H162 H 0.7321 0.5013 0.1194 0.040 Uiso 1 1 calc R
C163 C 0.6407(7) 0.5284(4) 0.1650(4) 0.036(2) Uani 1 1 d .
H163 H 0.6611 0.5571 0.1765 0.044 Uiso 1 1 calc R
C164 C 0.5690(6) 0.5201(4) 0.1818(4) 0.032(2) Uani 1 1 d .
H164 H 0.5394 0.5438 0.2038 0.038 Uiso 1 1 calc R
C165 C 0.5397(6) 0.4766(3) 0.1664(4) 0.028(2) Uani 1 1 d .
H165 H 0.4909 0.4702 0.1786 0.033 Uiso 1 1 calc R
C166 C 0.4661(5) 0.4103(3) 0.0718(3) 0.0206(17) Uani 1 1 d .
C167 C 0.4223(6) 0.3745(4) 0.0544(4) 0.030(2) Uani 1 1 d .
H167 H 0.4307 0.3403 0.0674 0.035 Uiso 1 1 calc R
C168 C 0.3666(6) 0.3889(4) 0.0182(4) 0.036(2) Uani 1 1 d .
H168 H 0.3373 0.3645 0.0064 0.043 Uiso 1 1 calc R
C169 C 0.3538(6) 0.4389(4) -0.0006(4) 0.033(2) Uani 1 1 d .
H169 H 0.3160 0.4486 -0.0255 0.040 Uiso 1 1 calc R
C170 C 0.3954(6) 0.4741(4) 0.0165(4) 0.038(2) Uani 1 1 d .
H170 H 0.3855 0.5084 0.0040 0.045 Uiso 1 1 calc R
C171 C 0.4524(6) 0.4603(3) 0.0525(4) 0.028(2) Uani 1 1 d .
H171 H 0.4818 0.4850 0.0636 0.033 Uiso 1 1 calc R
C172 C 0.6186(5) 0.3545(3) 0.0703(3) 0.0213(17) Uani 1 1 d .
C173 C 0.6737(5) 0.3153(4) 0.0877(4) 0.0268(19) Uani 1 1 d .
H173 H 0.6737 0.3054 0.1222 0.032 Uiso 1 1 calc R
C174 C 0.7284(6) 0.2906(4) 0.0553(5) 0.043(3) Uani 1 1 d .
H174 H 0.7654 0.2631 0.0675 0.051 Uiso 1 1 calc R
C175 C 0.7304(6) 0.3050(5) 0.0059(5) 0.043(3) Uani 1 1 d .
H175 H 0.7685 0.2876 -0.0163 0.052 Uiso 1 1 calc R
C176 C 0.6768(6) 0.3450(5) -0.0118(4) 0.041(3) Uani 1 1 d .
H176 H 0.6787 0.3555 -0.0461 0.049 Uiso 1 1 calc R
C177 C 0.6201(6) 0.3699(4) 0.0204(4) 0.033(2) Uani 1 1 d .
H177 H 0.5827 0.3972 0.0081 0.039 Uiso 1 1 calc R
C180 C 0.8871(5) 0.2195(3) 0.2267(3) 0.0202(17) Uani 1 1 d .
C181 C 0.9502(6) 0.2404(4) 0.2438(4) 0.030(2) Uani 1 1 d .
H181 H 0.9627 0.2379 0.2784 0.036 Uiso 1 1 calc R
C182 C 0.9944(6) 0.2647(4) 0.2099(4) 0.037(2) Uani 1 1 d .
H182 H 1.0359 0.2797 0.2218 0.045 Uiso 1 1 calc R
C183 C 0.9788(6) 0.2672(4) 0.1600(4) 0.035(2) Uani 1 1 d .
H183 H 1.0106 0.2830 0.1373 0.042 Uiso 1 1 calc R
C184 C 0.9172(6) 0.2469(4) 0.1420(4) 0.036(2) Uani 1 1 d .
H184 H 0.9070 0.2484 0.1070 0.043 Uiso 1 1 calc R
C185 C 0.8697(6) 0.2241(4) 0.1757(4) 0.0272(19) Uani 1 1 d .
H185 H 0.8256 0.2118 0.1638 0.033 Uiso 1 1 calc R
C186 C 0.8694(5) 0.1882(3) 0.3291(3) 0.0231(18) Uani 1 1 d .
C187 C 0.9278(5) 0.1528(4) 0.3483(4) 0.030(2) Uani 1 1 d .
H187 H 0.9483 0.1234 0.3293 0.036 Uiso 1 1 calc R
C188 C 0.9572(7) 0.1595(4) 0.3955(4) 0.038(2) Uani 1 1 d .
H188 H 0.9975 0.1346 0.4085 0.046 Uiso 1 1 calc R
C189 C 0.9279(7) 0.2022(4) 0.4235(4) 0.037(2) Uani 1 1 d .
H189 H 0.9482 0.2069 0.4556 0.044 Uiso 1 1 calc R
C190 C 0.8688(7) 0.2379(4) 0.4042(4) 0.036(2) Uani 1 1 d .
H190 H 0.8491 0.2675 0.4230 0.043 Uiso 1 1 calc R
C191 C 0.8380(6) 0.2307(4) 0.3573(4) 0.028(2) Uani 1 1 d .
H191 H 0.7961 0.2545 0.3448 0.034 Uiso 1 1 calc R
C192 C 0.8651(5) 0.1165(3) 0.2501(3) 0.0211(17) Uani 1 1 d .
C193 C 0.9182(5) 0.1027(3) 0.2113(4) 0.0247(18) Uani 1 1 d .
H193 H 0.9409 0.1281 0.1934 0.030 Uiso 1 1 calc R
C194 C 0.9378(6) 0.0507(4) 0.1990(4) 0.032(2) Uani 1 1 d .
H194 H 0.9726 0.0412 0.1717 0.038 Uiso 1 1 calc R
C195 C 0.9078(6) 0.0138(4) 0.2256(4) 0.034(2) Uani 1 1 d .
H195 H 0.9228 -0.0211 0.2170 0.040 Uiso 1 1 calc R
C196 C 0.8560(6) 0.0264(4) 0.2649(4) 0.033(2) Uani 1 1 d .
H196 H 0.8361 0.0003 0.2836 0.040 Uiso 1 1 calc R
C197 C 0.8332(5) 0.0779(3) 0.2765(4) 0.028(2) Uani 1 1 d .
H197 H 0.7959 0.0870 0.3025 0.033 Uiso 1 1 calc R
C200 C 0.4568(5) 0.0522(3) 0.2306(3) 0.0228(17) Uani 1 1 d .
C201 C 0.4740(6) 0.0196(4) 0.1904(4) 0.038(3) Uani 1 1 d .
H201 H 0.5262 0.0060 0.1828 0.046 Uiso 1 1 calc R
C202 C 0.4166(7) 0.0067(5) 0.1612(5) 0.044(3) Uani 1 1 d .
H202 H 0.4301 -0.0148 0.1332 0.053 Uiso 1 1 calc R
C203 C 0.3405(6) 0.0242(4) 0.1718(4) 0.038(2) Uani 1 1 d .
H203 H 0.3013 0.0141 0.1521 0.046 Uiso 1 1 calc R
C204 C 0.3214(6) 0.0576(4) 0.2125(4) 0.031(2) Uani 1 1 d .
H204 H 0.2691 0.0704 0.2206 0.037 Uiso 1 1 calc R
C205 C 0.3795(5) 0.0714(4) 0.2404(4) 0.0267(19) Uani 1 1 d .
H205 H 0.3665 0.0947 0.2671 0.032 Uiso 1 1 calc R
C206 C 0.5225(6) 0.0303(3) 0.3267(4) 0.0266(19) Uani 1 1 d .
C207 C 0.5627(6) 0.0389(3) 0.3693(4) 0.033(2) Uani 1 1 d .
H207 H 0.5922 0.0660 0.3692 0.039 Uiso 1 1 calc R
C208 C 0.5599(7) 0.0079(4) 0.4122(4) 0.042(3) Uani 1 1 d .
H208 H 0.5886 0.0136 0.4409 0.050 Uiso 1 1 calc R
C209 C 0.5160(7) -0.0308(4) 0.4135(4) 0.038(2) Uani 1 1 d .
H209 H 0.5130 -0.0512 0.4430 0.046 Uiso 1 1 calc R
C210 C 0.4760(7) -0.0394(4) 0.3709(5) 0.042(3) Uani 1 1 d .
H210 H 0.4465 -0.0666 0.3713 0.051 Uiso 1 1 calc R
C211 C 0.4783(6) -0.0095(4) 0.3280(4) 0.033(2) Uani 1 1 d .
H211 H 0.4501 -0.0158 0.2993 0.039 Uiso 1 1 calc R
C212 C 0.6177(5) 0.0403(3) 0.2401(3) 0.0222(18) Uani 1 1 d .
C213 C 0.6498(5) 0.0674(3) 0.2019(4) 0.0246(18) Uani 1 1 d .
H213 H 0.6302 0.1028 0.1966 0.029 Uiso 1 1 calc R
C214 C 0.7099(6) 0.0439(4) 0.1712(4) 0.030(2) Uani 1 1 d .
H214 H 0.7317 0.0631 0.1456 0.035 Uiso 1 1 calc R
C215 C 0.7382(6) -0.0090(4) 0.1785(4) 0.032(2) Uani 1 1 d .
H215 H 0.7772 -0.0260 0.1567 0.039 Uiso 1 1 calc R
C216 C 0.7091(6) -0.0353(3) 0.2172(4) 0.030(2) Uani 1 1 d .
H216 H 0.7299 -0.0703 0.2232 0.037 Uiso 1 1 calc R
C217 C 0.6497(5) -0.0117(3) 0.2480(4) 0.0255(19) Uani 1 1 d .
H217 H 0.6302 -0.0308 0.2746 0.031 Uiso 1 1 calc R
C220 C 0.3593(6) 0.2581(4) 0.4544(3) 0.027(2) Uani 1 1 d .
C221 C 0.3039(6) 0.2813(4) 0.4887(4) 0.037(3) Uani 1 1 d .
H221 H 0.2508 0.2835 0.4816 0.045 Uiso 1 1 calc R
C222 C 0.3257(7) 0.3011(5) 0.5328(4) 0.047(3) Uani 1 1 d .
H222 H 0.2875 0.3171 0.5557 0.056 Uiso 1 1 calc R
C223 C 0.4037(7) 0.2975(5) 0.5439(4) 0.041(3) Uani 1 1 d .
H223 H 0.4190 0.3106 0.5744 0.050 Uiso 1 1 calc R
C224 C 0.4584(6) 0.2747(4) 0.5095(4) 0.031(2) Uani 1 1 d .
H224 H 0.5116 0.2723 0.5164 0.038 Uiso 1 1 calc R
C225 C 0.4364(5) 0.2554(3) 0.4654(3) 0.0250(19) Uani 1 1 d .
H225 H 0.4747 0.2401 0.4422 0.030 Uiso 1 1 calc R
C226 C 0.2327(5) 0.2621(4) 0.3897(3) 0.0237(18) Uani 1 1 d .
C227 C 0.1705(5) 0.2348(4) 0.3904(4) 0.029(2) Uani 1 1 d .
H227 H 0.1792 0.1987 0.3958 0.035 Uiso 1 1 calc R
C228 C 0.0958(6) 0.2609(5) 0.3833(4) 0.041(3) Uani 1 1 d .
H228 H 0.0539 0.2423 0.3831 0.049 Uiso 1 1 calc R
C229 C 0.0826(6) 0.3136(5) 0.3764(5) 0.044(3) Uani 1 1 d .
H229 H 0.0315 0.3310 0.3716 0.052 Uiso 1 1 calc R
C230 C 0.1421(7) 0.3409(4) 0.3766(5) 0.045(3) Uani 1 1 d .
H230 H 0.1323 0.3773 0.3732 0.054 Uiso 1 1 calc R
C231 C 0.2177(6) 0.3151(4) 0.3818(4) 0.034(2) Uani 1 1 d .
H231 H 0.2594 0.3339 0.3798 0.040 Uiso 1 1 calc R
C232 C 0.3269(5) 0.1641(3) 0.4147(3) 0.0220(17) Uani 1 1 d .
C233 C 0.3245(6) 0.1298(4) 0.3769(4) 0.033(2) Uani 1 1 d .
H233 H 0.3219 0.1417 0.3430 0.039 Uiso 1 1 calc R
C234 C 0.3258(7) 0.0778(4) 0.3875(4) 0.039(3) Uani 1 1 d .
H234 H 0.3240 0.0544 0.3611 0.047 Uiso 1 1 calc R
C235 C 0.3298(6) 0.0610(4) 0.4368(5) 0.043(3) Uani 1 1 d .
H235 H 0.3316 0.0256 0.4444 0.052 Uiso 1 1 calc R
C236 C 0.3313(7) 0.0953(4) 0.4754(5) 0.044(3) Uani 1 1 d .
H236 H 0.3339 0.0834 0.5094 0.052 Uiso 1 1 calc R
C237 C 0.3288(7) 0.1474(5) 0.4640(4) 0.042(3) Uani 1 1 d .
H237 H 0.3285 0.1712 0.4903 0.050 Uiso 1 1 calc R
C240 C 0.2525(5) 0.2942(3) 0.1600(3) 0.0222(17) Uani 1 1 d .
C241 C 0.1760(6) 0.3039(4) 0.1502(6) 0.051(3) Uani 1 1 d U
H241 H 0.1479 0.2760 0.1512 0.061 Uiso 1 1 calc R
C242 C 0.1372(7) 0.3525(4) 0.1389(6) 0.059(4) Uani 1 1 d U
H242 H 0.0834 0.3577 0.1330 0.071 Uiso 1 1 calc R
C243 C 0.1770(6) 0.3932(4) 0.1362(4) 0.034(2) Uani 1 1 d .
H243 H 0.1512 0.4267 0.1280 0.041 Uiso 1 1 calc R
C244 C 0.2537(7) 0.3850(4) 0.1455(4) 0.038(2) Uani 1 1 d .
H244 H 0.2818 0.4129 0.1435 0.045 Uiso 1 1 calc R
C245 C 0.2916(6) 0.3356(4) 0.1580(4) 0.035(2) Uani 1 1 d .
H245 H 0.3450 0.3305 0.1652 0.042 Uiso 1 1 calc R
C246 C 0.3324(5) 0.2052(4) 0.1125(3) 0.0229(18) Uani 1 1 d .
C247 C 0.3490(5) 0.1520(4) 0.1061(4) 0.0257(19) Uani 1 1 d .
H247 H 0.3436 0.1294 0.1337 0.031 Uiso 1 1 calc R
C248 C 0.3735(6) 0.1321(4) 0.0592(4) 0.038(3) Uani 1 1 d .
H248 H 0.3838 0.0960 0.0551 0.045 Uiso 1 1 calc R
C249 C 0.3829(6) 0.1637(5) 0.0192(4) 0.038(3) Uani 1 1 d .
H249 H 0.3993 0.1495 -0.0125 0.046 Uiso 1 1 calc R
C250 C 0.3687(6) 0.2160(4) 0.0246(4) 0.035(2) Uani 1 1 d .
H250 H 0.3768 0.2380 -0.0031 0.042 Uiso 1 1 calc R
C251 C 0.3422(5) 0.2371(4) 0.0709(3) 0.0260(19) Uani 1 1 d .
H251 H 0.3308 0.2733 0.0741 0.031 Uiso 1 1 calc R
C252 C 0.2339(5) 0.1955(3) 0.2000(3) 0.0188(16) Uani 1 1 d .
C253 C 0.2270(5) 0.1895(3) 0.2516(4) 0.0260(19) Uani 1 1 d .
H253 H 0.2612 0.2029 0.2730 0.031 Uiso 1 1 calc R
C254 C 0.1700(6) 0.1640(4) 0.2723(4) 0.031(2) Uani 1 1 d .
H254 H 0.1659 0.1597 0.3078 0.037 Uiso 1 1 calc R
C255 C 0.1193(5) 0.1448(4) 0.2415(4) 0.028(2) Uani 1 1 d .
H255 H 0.0804 0.1276 0.2558 0.034 Uiso 1 1 calc R
C256 C 0.1252(5) 0.1507(4) 0.1903(4) 0.028(2) Uani 1 1 d .
H256 H 0.0902 0.1376 0.1693 0.033 Uiso 1 1 calc R
C257 C 0.1823(5) 0.1757(3) 0.1689(3) 0.0214(17) Uani 1 1 d .
H257 H 0.1864 0.1794 0.1334 0.026 Uiso 1 1 calc R
C500 C 0.6833(9) 0.1162(5) 0.8781(5) 0.053(3) Uani 1 1 d .
H50A H 0.6998 0.1351 0.9061 0.079 Uiso 1 1 calc R
H50B H 0.6947 0.0793 0.8855 0.079 Uiso 1 1 calc R
H50C H 0.6277 0.1264 0.8735 0.079 Uiso 1 1 calc R
C501 C 0.7259(6) 0.1283(4) 0.8307(4) 0.028(2) Uani 1 1 d .
C502 C 0.7100(6) 0.1047(4) 0.7863(4) 0.033(2) Uani 1 1 d .
H502 H 0.6692 0.0851 0.7885 0.040 Uiso 1 1 calc R
C503 C 0.7464(6) 0.1063(4) 0.7394(4) 0.033(2) Uani 1 1 d .
C504 C 0.7241(7) 0.0730(5) 0.6986(5) 0.046(3) Uani 1 1 d .
H50D H 0.7539 0.0779 0.6678 0.069 Uiso 1 1 calc R
H50E H 0.6690 0.0825 0.6920 0.069 Uiso 1 1 calc R
H50F H 0.7349 0.0369 0.7094 0.069 Uiso 1 1 calc R
C600 C 0.8075(7) 0.3786(5) 0.3569(5) 0.046(3) Uani 1 1 d .
H60A H 0.7787 0.3717 0.3875 0.069 Uiso 1 1 calc R
H60B H 0.8084 0.4155 0.3537 0.069 Uiso 1 1 calc R
H60C H 0.8604 0.3601 0.3589 0.069 Uiso 1 1 calc R
C601 C 0.7692(6) 0.3609(3) 0.3119(4) 0.029(2) Uani 1 1 d .
C602 C 0.7997(6) 0.3672(4) 0.2645(4) 0.035(2) Uani 1 1 d .
H602 H 0.8473 0.3798 0.2638 0.042 Uiso 1 1 calc R
C603 C 0.7719(5) 0.3579(3) 0.2175(4) 0.0269(19) Uani 1 1 d .
C604 C 0.8166(6) 0.3691(4) 0.1706(4) 0.037(2) Uani 1 1 d .
H60D H 0.7893 0.3608 0.1409 0.055 Uiso 1 1 calc R
H60E H 0.8680 0.3482 0.1711 0.055 Uiso 1 1 calc R
H60F H 0.8215 0.4055 0.1693 0.055 Uiso 1 1 calc R
C700 C 0.5542(9) 0.1456(5) 0.5252(6) 0.061(4) Uani 1 1 d .
H70A H 0.5414 0.1506 0.5610 0.092 Uiso 1 1 calc R
H70B H 0.5127 0.1318 0.5089 0.092 Uiso 1 1 calc R
H70C H 0.5602 0.1786 0.5094 0.092 Uiso 1 1 calc R
C701 C 0.6273(8) 0.1091(5) 0.5197(5) 0.046(3) Uani 1 1 d .
C702 C 0.6594(8) 0.0957(4) 0.4749(5) 0.050(3) Uani 1 1 d .
H70D H 0.6691 0.1275 0.4574 0.060 Uiso 1 1 calc R
H70E H 0.6205 0.0818 0.4553 0.060 Uiso 1 1 calc R
C703 C 0.7295(8) 0.0595(5) 0.4718(5) 0.048(3) Uani 1 1 d .
C704 C 0.7692(10) 0.0442(6) 0.4223(5) 0.069(4) Uani 1 1 d U
H70F H 0.8163 0.0196 0.4285 0.104 Uiso 1 1 calc R
H70G H 0.7825 0.0747 0.4048 0.104 Uiso 1 1 calc R
H70H H 0.7346 0.0282 0.4015 0.104 Uiso 1 1 calc R
C800 C 0.8953(14) 0.3604(9) 0.4975(10) 0.131(10) Uani 1 1 d D
H80A H 0.8792 0.3588 0.4627 0.197 Uiso 1 1 calc R
H80B H 0.8580 0.3472 0.5201 0.197 Uiso 1 1 calc R
H80C H 0.9463 0.3394 0.5015 0.197 Uiso 1 1 calc R
C801 C 0.8993(10) 0.4154(7) 0.5104(6) 0.083(5) Uani 1 1 d DU
C802 C 0.9202(10) 0.4302(6) 0.5569(6) 0.080(5) Uani 1 1 d DU
H80D H 0.9688 0.4074 0.5654 0.096 Uiso 1 1 calc R
H80E H 0.8806 0.4218 0.5813 0.096 Uiso 1 1 calc R
C803 C 0.9315(10) 0.4806(6) 0.5675(6) 0.096(6) Uani 1 1 d DU
C804 C 0.9609(11) 0.4969(7) 0.6156(7) 0.088(6) Uani 1 1 d DU
H80F H 0.9635 0.5337 0.6137 0.133 Uiso 1 1 calc R
H80G H 1.0124 0.4776 0.6216 0.133 Uiso 1 1 calc R
H80H H 0.9260 0.4902 0.6433 0.133 Uiso 1 1 calc R
C900 C 0.9472(8) 0.4168(6) 0.0673(6) 0.064(4) Uani 1 1 d .
H90A H 0.9542 0.4028 0.1021 0.077 Uiso 1 1 calc R
H90B H 0.9770 0.4453 0.0627 0.077 Uiso 1 1 calc R
C901 C 0.9728(9) 0.3752(6) 0.0292(6) 0.064(4) Uani 1 1 d .
H90C H 0.9937 0.3896 -0.0018 0.077 Uiso 1 1 calc R
H90D H 1.0124 0.3480 0.0433 0.077 Uiso 1 1 calc R
C902 C 0.9022(9) 0.3552(6) 0.0192(7) 0.074(5) Uani 1 1 d U
H90E H 0.9009 0.3230 0.0386 0.089 Uiso 1 1 calc R
H90F H 0.8995 0.3480 -0.0170 0.089 Uiso 1 1 calc R
C903 C 0.8370(7) 0.3944(4) 0.0343(5) 0.046(3) Uani 1 1 d .
H90G H 0.8073 0.4082 0.0045 0.055 Uiso 1 1 calc R
H90H H 0.8021 0.3793 0.0579 0.055 Uiso 1 1 calc R
C910 C 0.5821(8) -0.0447(5) 0.0700(5) 0.056(3) Uani 1 1 d .
H91A H 0.5884 -0.0749 0.0486 0.084 Uiso 1 1 calc R
H91B H 0.5326 -0.0416 0.0882 0.084 Uiso 1 1 calc R
H91C H 0.6241 -0.0485 0.0941 0.084 Uiso 1 1 calc R
C911 C 0.5841(6) 0.0014(5) 0.0386(5) 0.041(3) Uani 1 1 d .
C912 C 0.5767(6) 0.0502(4) 0.0582(4) 0.033(2) Uani 1 1 d .
H91D H 0.6162 0.0493 0.0843 0.040 Uiso 1 1 calc R
H91E H 0.5258 0.0574 0.0755 0.040 Uiso 1 1 calc R
C913 C 0.5831(6) 0.0931(4) 0.0254(4) 0.037(2) Uani 1 1 d .
C914 C 0.5815(7) 0.1437(4) 0.0483(5) 0.044(3) Uani 1 1 d .
H91F H 0.5864 0.1694 0.0218 0.066 Uiso 1 1 calc R
H91G H 0.6244 0.1419 0.0715 0.066 Uiso 1 1 calc R
H91H H 0.5326 0.1534 0.0667 0.066 Uiso 1 1 calc R

loop_
_atom_site_aniso_label
_atom_site_aniso_U_11
_atom_site_aniso_U_22
_atom_site_aniso_U_33
_atom_site_aniso_U_23
_atom_site_aniso_U_13
_atom_site_aniso_U_12
Tl1 0.01868(15) 0.00946(13) 0.02543(16) -0.00277(11) -0.00085(12) -0.00216(11)
Tl2 0.01819(15) 0.00997(13) 0.02650(17) -0.00212(11) -0.00089(12) -0.00231(11)
Pd1 0.0149(3) 0.0083(3) 0.0186(3) -0.0020(2) -0.0002(2) 0.0007(2)
Pd2 0.0182(3) 0.0076(2) 0.0160(3) -0.0022(2) -0.0006(2) -0.0004(2)
Pd3 0.0146(3) 0.0087(3) 0.0191(3) -0.0030(2) -0.0019(2) 0.0006(2)
Pd4 0.0149(3) 0.0114(3) 0.0241(3) -0.0029(2) -0.0018(2) 0.0022(2)
Pd5 0.0205(3) 0.0096(3) 0.0169(3) -0.0008(2) 0.0012(2) 0.0026(2)
Pd6 0.0228(3) 0.0110(3) 0.0174(3) -0.0044(2) -0.0011(2) -0.0006(2)
Pd7 0.0148(3) 0.0097(3) 0.0177(3) -0.0014(2) 0.0008(2) -0.0004(2)
Pd8 0.0176(3) 0.0071(2) 0.0178(3) -0.0026(2) -0.0010(2) 0.0003(2)
Pd9 0.0155(3) 0.0097(3) 0.0168(3) -0.0032(2) -0.0014(2) -0.0001(2)
Pd10 0.0163(3) 0.0090(3) 0.0180(3) -0.0033(2) -0.0004(2) 0.0005(2)
Pd11 0.0169(3) 0.0077(2) 0.0173(3) -0.0028(2) -0.0016(2) 0.0006(2)
Pd12 0.0145(3) 0.0082(3) 0.0203(3) -0.0019(2) 0.0001(2) 0.0000(2)
Pd13 0.0201(3) 0.0103(3) 0.0198(3) -0.0054(2) -0.0028(2) 0.0019(2)
Pd14 0.0206(3) 0.0092(3) 0.0201(3) -0.0011(2) -0.0004(2) -0.0017(2)
Pd15 0.0154(3) 0.0104(3) 0.0219(3) -0.0019(2) 0.0008(2) 0.0016(2)
Pd16 0.0174(3) 0.0069(2) 0.0188(3) -0.0027(2) -0.0005(2) 0.0007(2)
Pd17 0.0158(3) 0.0097(3) 0.0177(3) -0.0025(2) 0.0006(2) 0.0008(2)
Pd18 0.0139(3) 0.0092(3) 0.0190(3) -0.0043(2) -0.0019(2) 0.0005(2)
P1 0.0169(10) 0.0157(10) 0.0292(12) -0.0041(8) -0.0017(8) 0.0010(8)
P2 0.0216(11) 0.0102(9) 0.0202(10) -0.0014(7) -0.0004(8) 0.0016(8)
P3 0.0280(12) 0.0142(10) 0.0192(10) -0.0056(8) -0.0027(8) -0.0023(8)
P4 0.0197(11) 0.0183(10) 0.0209(11) -0.0036(8) 0.0029(8) -0.0036(8)
P5 0.0222(11) 0.0080(9) 0.0228(11) -0.0032(7) -0.0020(8) 0.0003(8)
P6 0.0183(10) 0.0143(9) 0.0191(10) -0.0023(8) -0.0035(8) -0.0003(8)
P7 0.0306(12) 0.0112(9) 0.0231(11) -0.0065(8) -0.0053(9) 0.0010(8)
P8 0.0194(10) 0.0106(9) 0.0211(10) -0.0015(7) 0.0014(8) -0.0016(8)
P9 0.0166(10) 0.0131(9) 0.0257(11) -0.0018(8) 0.0009(8) 0.0006(8)
P10 0.0189(10) 0.0098(9) 0.0276(11) -0.0038(8) 0.0012(8) 0.0009(8)
P11 0.0202(11) 0.0153(10) 0.0227(11) -0.0043(8) 0.0034(8) -0.0009(8)
P12 0.0187(10) 0.0134(9) 0.0187(10) -0.0039(7) -0.0018(8) -0.0015(8)
O1 0.036(4) 0.018(3) 0.030(4) -0.003(3) 0.005(3) 0.006(3)
O2 0.031(4) 0.021(3) 0.025(3) -0.003(2) 0.008(3) 0.008(3)
O3 0.037(4) 0.018(3) 0.030(4) -0.008(3) -0.002(3) 0.010(3)
O4 0.041(4) 0.020(3) 0.028(4) -0.003(3) -0.007(3) 0.008(3)
O5 0.030(4) 0.041(4) 0.030(4) -0.004(3) -0.007(3) 0.003(3)
O6 0.023(3) 0.029(3) 0.028(3) -0.009(3) 0.003(3) 0.005(3)
O7 0.024(3) 0.012(3) 0.025(3) 0.003(2) 0.001(2) 0.013(2)
O8 0.039(4) 0.016(3) 0.015(3) -0.002(2) -0.002(2) -0.002(3)
O9 0.016(3) 0.024(3) 0.025(3) -0.005(2) -0.006(2) 0.005(2)
O10 0.046(4) 0.023(3) 0.033(4) -0.005(3) -0.016(3) 0.011(3)
O11 0.041(4) 0.037(4) 0.030(4) -0.016(3) -0.011(3) 0.020(3)
O12 0.040(4) 0.010(3) 0.040(4) 0.002(3) 0.008(3) 0.003(3)
O13 0.058(5) 0.009(3) 0.028(4) -0.003(2) -0.004(3) -0.007(3)
O14 0.019(3) 0.035(4) 0.031(4) -0.004(3) 0.006(3) -0.001(3)
O15 0.023(3) 0.032(4) 0.034(4) 0.007(3) 0.004(3) 0.010(3)
O16 0.030(3) 0.010(3) 0.019(3) -0.004(2) -0.002(2) 0.011(2)
O17 0.038(4) 0.018(3) 0.017(3) -0.003(2) 0.002(3) -0.006(3)
O18 0.024(3) 0.014(3) 0.024(3) -0.003(2) -0.003(2) 0.007(2)
O500 0.037(4) 0.028(4) 0.028(4) -0.004(3) 0.005(3) -0.010(3)
O501 0.042(4) 0.030(4) 0.036(4) -0.009(3) 0.003(3) -0.025(3)
O600 0.026(3) 0.019(3) 0.037(4) -0.004(3) -0.006(3) -0.004(3)
O601 0.035(4) 0.051(5) 0.033(4) 0.003(3) -0.001(3) -0.030(4)
O700 0.059(6) 0.057(6) 0.053(5) 0.010(4) -0.002(4) -0.004(5)
O701 0.058(6) 0.042(5) 0.056(5) 0.007(4) -0.020(4) -0.004(4)
O800 0.119(11) 0.178(14) 0.120(11) 0.063(10) -0.001(9) 0.005(10)
O801 0.131(12) 0.119(11) 0.171(13) 0.087(10) 0.040(10) 0.006(9)
O900 0.053(5) 0.035(5) 0.068(6) -0.002(4) 0.001(4) -0.001(4)
O910 0.042(5) 0.052(5) 0.049(5) -0.031(4) -0.007(4) 0.006(4)
O911 0.067(6) 0.056(6) 0.037(5) -0.008(4) 0.005(4) 0.006(5)
C1 0.022(4) 0.010(4) 0.026(4) -0.003(3) 0.003(3) 0.001(3)
C2 0.023(4) 0.013(4) 0.016(4) -0.002(3) 0.001(3) 0.001(3)
C3 0.024(4) 0.013(4) 0.019(4) -0.006(3) 0.000(3) 0.000(3)
C4 0.021(4) 0.022(4) 0.023(4) -0.003(3) -0.004(3) -0.013(3)
C5 0.011(4) 0.015(4) 0.023(4) -0.004(3) 0.000(3) 0.005(3)
C6 0.017(4) 0.022(4) 0.027(4) 0.002(3) 0.004(3) -0.004(3)
C7 0.025(4) 0.015(4) 0.026(4) -0.006(3) 0.006(3) -0.012(3)
C8 0.025(4) 0.011(4) 0.024(4) -0.003(3) 0.004(3) 0.006(3)
C9 0.026(4) 0.011(4) 0.020(4) 0.000(3) -0.002(3) 0.001(3)
C10 0.031(5) 0.010(4) 0.029(5) -0.004(3) -0.003(4) 0.002(3)
C11 0.022(4) 0.023(4) 0.019(4) -0.007(3) -0.006(3) 0.000(3)
C12 0.020(4) 0.017(4) 0.020(4) 0.001(3) 0.000(3) -0.004(3)
C13 0.036(5) 0.010(4) 0.019(4) 0.000(3) 0.000(3) 0.003(3)
C14 0.035(5) 0.005(3) 0.020(4) -0.003(3) 0.007(3) 0.003(3)
C15 0.027(5) 0.012(4) 0.028(5) -0.004(3) 0.001(3) -0.003(3)
C16 0.022(4) 0.015(4) 0.020(4) -0.004(3) 0.001(3) -0.012(3)
C17 0.024(4) 0.012(4) 0.019(4) -0.002(3) -0.007(3) 0.011(3)
C18 0.021(4) 0.017(4) 0.023(4) -0.006(3) -0.003(3) 0.000(3)
C20 0.021(4) 0.017(4) 0.034(5) -0.002(3) -0.006(4) 0.001(3)
C21 0.028(5) 0.026(5) 0.056(7) -0.013(5) -0.001(5) -0.003(4)
C22 0.043(7) 0.037(6) 0.064(8) -0.027(6) 0.004(6) -0.005(5)
C23 0.038(6) 0.040(6) 0.064(8) -0.013(6) -0.010(6) -0.016(5)
C24 0.034(6) 0.034(6) 0.066(8) -0.010(5) -0.003(5) -0.016(5)
C25 0.026(5) 0.027(5) 0.051(6) -0.011(4) -0.003(4) -0.004(4)
C26 0.016(4) 0.019(4) 0.036(5) -0.009(4) 0.002(3) -0.003(3)
C27 0.044(6) 0.030(5) 0.035(6) 0.001(4) 0.004(5) -0.008(5)
C28 0.051(7) 0.041(6) 0.044(7) -0.002(5) 0.009(5) -0.011(5)
C29 0.048(7) 0.068(9) 0.039(6) -0.012(6) 0.011(5) -0.029(6)
C30 0.034(6) 0.044(7) 0.047(7) -0.017(5) 0.006(5) -0.007(5)
C31 0.028(5) 0.027(5) 0.046(6) -0.007(4) -0.001(4) 0.000(4)
C32 0.014(4) 0.015(4) 0.040(5) -0.005(4) -0.002(3) 0.004(3)
C33 0.026(5) 0.022(4) 0.031(5) -0.009(4) -0.001(4) 0.006(4)
C34 0.032(5) 0.028(5) 0.033(5) -0.004(4) -0.001(4) 0.009(4)
C35 0.027(5) 0.017(4) 0.049(6) 0.000(4) 0.006(4) 0.007(4)
C36 0.025(5) 0.013(4) 0.063(7) -0.003(4) -0.008(4) -0.002(4)
C37 0.020(4) 0.019(4) 0.052(6) -0.004(4) -0.010(4) 0.001(3)
C40 0.023(4) 0.015(4) 0.018(4) -0.001(3) 0.001(3) 0.005(3)
C41 0.026(5) 0.015(4) 0.031(5) 0.004(3) 0.005(4) 0.004(3)
C42 0.024(5) 0.019(4) 0.047(6) 0.005(4) 0.003(4) 0.005(4)
C43 0.019(5) 0.022(5) 0.053(6) 0.008(4) 0.000(4) 0.007(4)
C44 0.027(5) 0.028(5) 0.042(6) -0.005(4) -0.002(4) -0.004(4)
C45 0.029(5) 0.014(4) 0.031(5) 0.001(3) -0.001(4) 0.004(3)
C46 0.019(4) 0.014(4) 0.035(5) -0.007(3) -0.006(3) 0.002(3)
C47 0.033(5) 0.008(4) 0.038(5) -0.007(3) -0.005(4) 0.007(3)
C48 0.035(6) 0.034(6) 0.043(6) -0.015(5) -0.016(5) 0.012(5)
C49 0.028(5) 0.029(5) 0.073(8) -0.026(5) -0.011(5) 0.001(4)
C50 0.028(5) 0.023(5) 0.077(9) -0.010(5) 0.003(5) -0.006(4)
C51 0.036(6) 0.023(5) 0.039(6) -0.006(4) 0.002(4) -0.010(4)
C52 0.024(4) 0.011(4) 0.028(5) -0.001(3) 0.009(3) -0.002(3)
C53 0.028(5) 0.013(4) 0.045(6) 0.004(4) 0.005(4) 0.002(4)
C54 0.037(6) 0.023(5) 0.060(7) -0.003(5) 0.021(5) -0.002(4)
C55 0.060(8) 0.024(5) 0.048(7) -0.016(5) 0.027(6) -0.013(5)
C56 0.071(8) 0.031(5) 0.022(5) -0.006(4) 0.011(5) -0.015(5)
C57 0.041(6) 0.023(5) 0.022(5) 0.000(3) 0.005(4) -0.006(4)
C60 0.029(5) 0.022(4) 0.022(4) -0.005(3) 0.001(3) -0.002(4)
C61 0.077(10) 0.031(6) 0.053(8) 0.004(5) 0.024(7) 0.005(6)
C62 0.096(10) 0.036(6) 0.054(8) -0.005(6) 0.025(7) 0.015(7)
C63 0.037(6) 0.057(8) 0.044(7) 0.003(6) 0.009(5) 0.012(6)
C64 0.045(7) 0.047(7) 0.033(6) -0.012(5) 0.000(5) -0.018(5)
C65 0.038(6) 0.040(6) 0.034(6) -0.016(5) 0.012(4) -0.016(5)
C66 0.025(5) 0.020(4) 0.027(5) -0.002(3) -0.005(3) -0.002(3)
C67 0.039(6) 0.025(5) 0.024(5) -0.007(4) -0.008(4) 0.000(4)
C68 0.037(6) 0.025(5) 0.039(6) -0.003(4) -0.008(4) 0.003(4)
C69 0.034(6) 0.024(5) 0.043(6) 0.008(4) -0.011(4) 0.000(4)
C70 0.038(6) 0.044(6) 0.022(5) 0.009(4) -0.013(4) -0.017(5)
C71 0.031(5) 0.031(5) 0.032(5) -0.001(4) -0.001(4) -0.003(4)
C72 0.038(5) 0.018(4) 0.021(4) -0.009(3) 0.003(4) -0.007(4)
C73 0.058(7) 0.021(5) 0.042(6) -0.002(4) -0.018(5) -0.007(5)
C74 0.061(8) 0.021(5) 0.051(7) 0.008(5) -0.021(6) -0.009(5)
C75 0.068(8) 0.021(5) 0.037(6) -0.004(4) -0.001(5) -0.018(5)
C76 0.074(9) 0.034(6) 0.041(6) -0.005(5) -0.016(6) -0.027(6)
C77 0.069(8) 0.029(5) 0.030(5) 0.005(4) -0.016(5) -0.016(5)
C80 0.019(4) 0.021(4) 0.029(5) -0.004(3) -0.002(3) -0.004(3)
C81 0.026(5) 0.031(5) 0.030(5) -0.004(4) 0.002(4) -0.010(4)
C82 0.023(5) 0.036(6) 0.042(6) -0.003(4) 0.008(4) -0.011(4)
C83 0.021(5) 0.023(5) 0.050(6) -0.013(4) 0.000(4) -0.003(4)
C84 0.031(5) 0.019(4) 0.034(5) -0.009(4) -0.002(4) -0.004(4)
C85 0.021(4) 0.018(4) 0.032(5) -0.003(3) 0.005(3) -0.008(3)
C86 0.021(4) 0.022(4) 0.027(5) 0.001(3) 0.004(3) 0.002(3)
C87 0.031(5) 0.034(5) 0.023(5) -0.002(4) 0.001(4) -0.008(4)
C88 0.029(5) 0.054(7) 0.030(5) -0.003(5) -0.001(4) -0.005(5)
C89 0.038(6) 0.047(7) 0.033(6) 0.010(5) 0.008(4) 0.002(5)
C90 0.042(6) 0.033(6) 0.037(6) 0.008(4) 0.007(5) 0.005(5)
C91 0.032(5) 0.030(5) 0.031(5) 0.005(4) 0.003(4) -0.002(4)
C92 0.021(4) 0.019(4) 0.022(4) -0.004(3) 0.002(3) 0.000(3)
C93 0.033(5) 0.026(5) 0.038(6) -0.013(4) 0.018(4) -0.001(4)
C94 0.041(6) 0.035(6) 0.052(7) -0.020(5) 0.013(5) -0.002(5)
C95 0.051(7) 0.044(7) 0.047(7) -0.025(5) 0.004(5) 0.004(6)
C96 0.030(6) 0.052(7) 0.070(8) -0.031(6) -0.004(5) 0.000(5)
C97 0.020(5) 0.040(6) 0.073(8) -0.031(6) -0.006(5) 0.000(4)
C100 0.033(5) 0.009(4) 0.028(5) -0.001(3) -0.003(4) -0.002(3)
C101 0.028(5) 0.014(4) 0.054(7) -0.004(4) 0.009(4) 0.003(4)
C102 0.043(6) 0.014(4) 0.070(8) -0.002(5) 0.005(6) -0.012(4)
C103 0.028(5) 0.020(5) 0.075(8) -0.003(5) 0.002(5) -0.012(4)
C104 0.022(5) 0.015(4) 0.050(6) -0.001(4) 0.008(4) -0.006(3)
C105 0.024(5) 0.016(4) 0.033(5) 0.000(3) 0.000(4) -0.005(3)
C106 0.032(5) 0.009(4) 0.023(4) -0.002(3) 0.001(3) -0.003(3)
C107 0.031(5) 0.026(5) 0.030(5) -0.008(4) 0.007(4) -0.009(4)
C108 0.034(5) 0.020(4) 0.037(5) -0.005(4) 0.010(4) -0.005(4)
C109 0.063(7) 0.018(4) 0.028(5) -0.008(4) 0.008(5) -0.001(5)
C110 0.050(7) 0.020(5) 0.030(5) -0.006(4) -0.006(4) -0.002(4)
C111 0.031(5) 0.017(4) 0.032(5) -0.005(4) -0.007(4) 0.004(4)
C112 0.023(4) 0.009(4) 0.022(4) -0.002(3) -0.002(3) 0.004(3)
C113 0.026(5) 0.020(4) 0.030(5) -0.007(4) -0.005(4) 0.007(4)
C114 0.032(5) 0.022(5) 0.034(5) -0.009(4) -0.012(4) 0.016(4)
C115 0.031(5) 0.021(4) 0.030(5) -0.002(4) -0.006(4) 0.010(4)
C116 0.038(6) 0.019(4) 0.036(5) -0.002(4) -0.001(4) 0.011(4)
C117 0.039(6) 0.008(4) 0.035(5) -0.003(3) -0.007(4) 0.006(4)
C120 0.010(4) 0.021(4) 0.026(4) -0.003(3) 0.000(3) -0.002(3)
C121 0.034(5) 0.018(4) 0.030(5) -0.003(3) -0.003(4) -0.008(4)
C122 0.037(5) 0.018(4) 0.034(5) -0.012(4) 0.000(4) -0.010(4)
C123 0.023(5) 0.012(4) 0.049(6) -0.006(4) -0.001(4) -0.003(3)
C124 0.019(4) 0.015(4) 0.044(6) 0.002(4) 0.000(4) -0.001(3)
C125 0.019(4) 0.024(4) 0.021(4) 0.000(3) -0.003(3) -0.004(3)
C126 0.020(4) 0.021(4) 0.018(4) -0.001(3) -0.001(3) -0.003(3)
C127 0.024(5) 0.022(4) 0.037(5) -0.001(4) -0.004(4) 0.001(4)
C128 0.037(6) 0.031(5) 0.036(6) -0.006(4) -0.007(4) 0.012(4)
C129 0.023(5) 0.046(7) 0.049(7) -0.007(5) -0.005(4) 0.008(5)
C130 0.024(5) 0.043(6) 0.042(6) -0.002(5) 0.002(4) -0.006(4)
C131 0.021(4) 0.033(5) 0.029(5) 0.000(4) -0.001(4) -0.007(4)
C132 0.033(5) 0.006(3) 0.021(4) -0.003(3) -0.002(3) -0.007(3)
C133 0.026(5) 0.016(4) 0.025(4) -0.005(3) -0.003(3) -0.003(3)
C134 0.025(5) 0.024(4) 0.025(5) -0.002(3) 0.003(3) -0.002(4)
C135 0.038(5) 0.021(4) 0.020(4) -0.001(3) 0.000(4) -0.005(4)
C136 0.040(6) 0.021(4) 0.022(4) 0.002(3) -0.008(4) -0.006(4)
C137 0.026(5) 0.031(5) 0.022(4) -0.004(4) -0.004(3) -0.001(4)
C140 0.026(5) 0.015(4) 0.036(5) -0.004(4) -0.004(4) 0.005(3)
C141 0.060(8) 0.023(5) 0.040(6) -0.003(4) -0.004(5) -0.018(5)
C142 0.059(8) 0.022(5) 0.075(9) -0.006(5) -0.007(7) -0.020(5)
C143 0.043(7) 0.026(5) 0.062(8) 0.008(5) 0.003(5) -0.011(5)
C144 0.037(6) 0.027(5) 0.047(6) 0.004(4) 0.002(5) 0.005(4)
C145 0.028(5) 0.015(4) 0.040(5) 0.002(4) -0.001(4) 0.004(4)
C146 0.045(6) 0.008(4) 0.032(5) -0.007(3) -0.015(4) -0.003(4)
C147 0.054(7) 0.025(5) 0.030(5) -0.005(4) -0.013(5) -0.004(5)
C148 0.072(9) 0.037(6) 0.025(5) -0.001(4) -0.016(5) -0.005(6)
C149 0.072(9) 0.035(6) 0.041(7) 0.000(5) -0.025(6) -0.014(6)
C150 0.036(6) 0.028(5) 0.064(8) -0.007(5) -0.018(5) 0.006(4)
C151 0.045(6) 0.015(4) 0.046(6) -0.010(4) -0.014(5) -0.006(4)
C152 0.035(5) 0.015(4) 0.024(4) -0.010(3) -0.005(4) 0.007(4)
C153 0.034(5) 0.029(5) 0.030(5) -0.008(4) -0.008(4) 0.005(4)
C154 0.032(6) 0.043(6) 0.044(6) -0.015(5) 0.000(5) 0.002(5)
C155 0.032(6) 0.062(8) 0.045(7) -0.029(6) -0.010(5) 0.017(6)
C156 0.052(7) 0.028(5) 0.044(6) -0.018(5) -0.014(5) 0.011(5)
C157 0.040(6) 0.018(4) 0.036(5) -0.009(4) -0.008(4) 0.009(4)
C160 0.025(4) 0.011(4) 0.022(4) -0.004(3) 0.003(3) -0.008(3)
C161 0.034(5) 0.023(5) 0.033(5) -0.009(4) 0.006(4) -0.009(4)
C162 0.031(5) 0.029(5) 0.046(6) -0.012(4) 0.007(4) -0.019(4)
C163 0.047(6) 0.028(5) 0.039(6) -0.017(4) 0.001(5) -0.016(5)
C164 0.043(6) 0.017(4) 0.037(5) -0.013(4) 0.007(4) -0.006(4)
C165 0.034(5) 0.018(4) 0.032(5) -0.009(4) 0.009(4) -0.006(4)
C166 0.018(4) 0.021(4) 0.021(4) -0.001(3) 0.003(3) 0.002(3)
C167 0.030(5) 0.024(5) 0.035(5) -0.005(4) -0.006(4) -0.005(4)
C168 0.035(6) 0.035(6) 0.039(6) -0.001(4) -0.006(4) -0.007(5)
C169 0.028(5) 0.039(6) 0.032(5) 0.005(4) -0.005(4) -0.001(4)
C170 0.032(6) 0.036(6) 0.043(6) 0.015(5) 0.000(4) 0.000(4)
C171 0.029(5) 0.016(4) 0.036(5) 0.005(4) 0.000(4) 0.001(4)
C172 0.022(4) 0.015(4) 0.026(4) -0.007(3) 0.004(3) -0.001(3)
C173 0.026(5) 0.028(5) 0.026(5) -0.006(4) 0.005(4) -0.002(4)
C174 0.024(5) 0.038(6) 0.062(8) -0.024(5) -0.003(5) 0.010(4)
C175 0.028(5) 0.044(6) 0.054(7) -0.023(5) 0.005(5) 0.005(5)
C176 0.037(6) 0.055(7) 0.030(5) -0.012(5) 0.002(4) -0.001(5)
C177 0.026(5) 0.045(6) 0.026(5) -0.008(4) 0.001(4) -0.003(4)
C180 0.021(4) 0.008(3) 0.032(5) -0.003(3) 0.004(3) -0.002(3)
C181 0.027(5) 0.024(5) 0.037(5) -0.003(4) 0.000(4) -0.001(4)
C182 0.029(5) 0.029(5) 0.056(7) 0.002(5) -0.001(5) -0.014(4)
C183 0.029(5) 0.027(5) 0.049(6) 0.011(4) 0.001(4) -0.008(4)
C184 0.039(6) 0.035(6) 0.031(5) 0.008(4) 0.004(4) -0.002(5)
C185 0.025(5) 0.021(4) 0.036(5) 0.003(4) 0.000(4) -0.008(4)
C186 0.022(4) 0.023(4) 0.024(4) 0.003(3) -0.002(3) -0.004(3)
C187 0.022(5) 0.028(5) 0.040(6) -0.002(4) -0.007(4) 0.000(4)
C188 0.041(6) 0.032(5) 0.042(6) 0.008(4) -0.015(5) -0.008(5)
C189 0.045(6) 0.045(6) 0.023(5) 0.001(4) -0.006(4) -0.012(5)
C190 0.043(6) 0.029(5) 0.036(6) -0.009(4) 0.002(5) -0.005(5)
C191 0.031(5) 0.020(4) 0.034(5) -0.004(4) -0.006(4) -0.002(4)
C192 0.017(4) 0.014(4) 0.030(5) -0.001(3) -0.004(3) 0.004(3)
C193 0.023(4) 0.018(4) 0.031(5) 0.000(3) -0.003(4) 0.004(3)
C194 0.036(5) 0.028(5) 0.026(5) -0.008(4) -0.004(4) 0.009(4)
C195 0.040(6) 0.015(4) 0.042(6) -0.006(4) -0.012(4) 0.007(4)
C196 0.035(6) 0.014(4) 0.051(6) -0.002(4) -0.007(5) -0.004(4)
C197 0.023(5) 0.014(4) 0.044(6) -0.001(4) 0.003(4) 0.003(3)
C200 0.023(4) 0.018(4) 0.027(5) -0.001(3) 0.001(3) -0.002(3)
C201 0.034(6) 0.031(5) 0.049(7) -0.023(5) 0.000(5) -0.003(4)
C202 0.037(6) 0.043(6) 0.054(7) -0.032(6) 0.004(5) -0.010(5)
C203 0.036(6) 0.038(6) 0.042(6) -0.012(5) -0.005(5) -0.011(5)
C204 0.026(5) 0.020(4) 0.046(6) -0.010(4) 0.001(4) -0.001(4)
C205 0.022(4) 0.023(4) 0.036(5) -0.004(4) -0.002(4) -0.004(4)
C206 0.033(5) 0.012(4) 0.033(5) -0.003(3) 0.008(4) 0.000(3)
C207 0.040(6) 0.010(4) 0.046(6) 0.002(4) -0.004(5) 0.003(4)
C208 0.061(8) 0.028(5) 0.034(6) -0.003(4) -0.001(5) 0.002(5)
C209 0.047(7) 0.020(5) 0.043(6) 0.009(4) 0.005(5) 0.006(4)
C210 0.042(6) 0.031(6) 0.054(7) 0.012(5) 0.004(5) -0.007(5)
C211 0.034(5) 0.022(5) 0.044(6) 0.004(4) 0.000(4) -0.009(4)
C212 0.017(4) 0.013(4) 0.035(5) -0.007(3) -0.005(3) 0.004(3)
C213 0.026(5) 0.014(4) 0.033(5) -0.002(3) -0.001(4) -0.002(3)
C214 0.027(5) 0.026(5) 0.033(5) 0.000(4) 0.003(4) 0.004(4)
C215 0.026(5) 0.031(5) 0.036(5) -0.013(4) 0.000(4) 0.010(4)
C216 0.026(5) 0.011(4) 0.051(6) -0.003(4) -0.006(4) 0.006(3)
C217 0.024(5) 0.012(4) 0.039(5) -0.004(3) -0.001(4) 0.002(3)
C220 0.035(5) 0.030(5) 0.017(4) -0.010(4) 0.009(4) -0.007(4)
C221 0.025(5) 0.055(7) 0.035(6) -0.020(5) 0.009(4) -0.011(5)
C222 0.034(6) 0.075(9) 0.031(6) -0.028(6) 0.009(4) -0.008(6)
C223 0.048(7) 0.054(7) 0.026(5) -0.021(5) 0.004(5) -0.018(6)
C224 0.031(5) 0.034(5) 0.029(5) -0.006(4) 0.002(4) -0.005(4)
C225 0.030(5) 0.019(4) 0.025(5) -0.003(3) 0.007(4) -0.002(4)
C226 0.025(5) 0.028(5) 0.019(4) -0.003(3) 0.002(3) -0.004(4)
C227 0.025(5) 0.025(5) 0.036(5) -0.004(4) 0.000(4) -0.002(4)
C228 0.026(5) 0.052(7) 0.043(6) 0.002(5) 0.002(4) -0.007(5)
C229 0.023(5) 0.041(6) 0.060(7) 0.003(5) 0.006(5) 0.013(5)
C230 0.048(7) 0.021(5) 0.060(8) 0.006(5) 0.017(6) 0.009(5)
C231 0.034(5) 0.019(5) 0.043(6) -0.001(4) 0.014(4) 0.006(4)
C232 0.020(4) 0.020(4) 0.027(4) 0.001(3) 0.003(3) -0.007(3)
C233 0.045(6) 0.024(5) 0.027(5) 0.003(4) 0.006(4) 0.000(4)
C234 0.046(7) 0.018(5) 0.052(7) -0.006(4) 0.008(5) -0.004(4)
C235 0.033(6) 0.022(5) 0.074(8) 0.007(5) 0.004(5) -0.003(4)
C236 0.049(7) 0.034(6) 0.047(7) 0.016(5) -0.001(5) -0.006(5)
C237 0.056(7) 0.045(7) 0.029(6) 0.005(5) -0.001(5) -0.023(6)
C240 0.026(5) 0.015(4) 0.025(4) 0.001(3) -0.001(3) 0.000(3)
C241 0.029(5) 0.021(5) 0.104(10) 0.021(6) -0.015(6) -0.011(4)
C242 0.026(6) 0.027(6) 0.123(11) 0.025(6) -0.014(6) 0.003(4)
C243 0.029(5) 0.019(5) 0.052(7) 0.008(4) -0.003(4) 0.001(4)
C244 0.043(6) 0.016(4) 0.053(7) 0.000(4) -0.012(5) -0.001(4)
C245 0.026(5) 0.027(5) 0.053(7) 0.002(4) -0.012(4) -0.005(4)
C246 0.016(4) 0.027(5) 0.025(4) -0.008(3) -0.003(3) -0.002(3)
C247 0.022(4) 0.028(5) 0.026(5) -0.010(4) -0.005(3) 0.001(4)
C248 0.029(5) 0.041(6) 0.039(6) -0.020(5) -0.005(4) 0.009(4)
C249 0.026(5) 0.055(7) 0.031(5) -0.021(5) -0.003(4) 0.006(5)
C250 0.037(6) 0.048(6) 0.023(5) -0.006(4) 0.002(4) -0.011(5)
C251 0.022(4) 0.029(5) 0.026(5) -0.006(4) -0.004(3) 0.000(4)
C252 0.012(4) 0.011(4) 0.032(5) -0.002(3) -0.002(3) 0.004(3)
C253 0.028(5) 0.018(4) 0.033(5) -0.003(4) -0.006(4) -0.004(4)
C254 0.038(6) 0.025(5) 0.033(5) 0.001(4) 0.001(4) -0.015(4)
C255 0.021(4) 0.024(5) 0.041(6) 0.001(4) 0.003(4) -0.010(4)
C256 0.017(4) 0.027(5) 0.042(6) 0.002(4) -0.006(4) -0.010(4)
C257 0.021(4) 0.015(4) 0.028(4) -0.002(3) -0.001(3) -0.002(3)
C500 0.068(9) 0.045(7) 0.047(7) -0.002(6) 0.012(6) -0.018(6)
C501 0.027(5) 0.019(4) 0.038(5) 0.000(4) 0.002(4) -0.005(4)
C502 0.029(5) 0.027(5) 0.047(6) -0.001(4) -0.002(4) -0.012(4)
C503 0.039(6) 0.021(5) 0.041(6) -0.004(4) -0.009(4) -0.010(4)
C504 0.051(7) 0.043(7) 0.050(7) -0.015(5) -0.003(5) -0.026(6)
C600 0.052(7) 0.037(6) 0.054(7) -0.004(5) -0.019(6) -0.020(5)
C601 0.025(5) 0.017(4) 0.045(6) 0.000(4) -0.010(4) -0.002(4)
C602 0.032(5) 0.026(5) 0.048(6) 0.003(4) -0.003(4) -0.008(4)
C603 0.026(5) 0.013(4) 0.042(6) 0.006(4) -0.001(4) -0.004(3)
C604 0.032(5) 0.023(5) 0.057(7) -0.002(5) -0.006(5) -0.007(4)
C700 0.065(9) 0.044(8) 0.072(10) 0.017(7) -0.009(7) -0.003(7)
C701 0.060(8) 0.037(6) 0.046(7) -0.004(5) -0.003(6) -0.019(6)
C702 0.058(8) 0.037(6) 0.057(8) 0.001(5) -0.017(6) -0.012(6)
C703 0.061(8) 0.037(6) 0.049(7) -0.001(5) -0.021(6) -0.010(6)
C704 0.080(10) 0.068(9) 0.052(8) -0.004(7) -0.003(7) 0.016(8)
C800 0.092(17) 0.18(3) 0.13(2) -0.053(19) -0.008(15) -0.017(17)
C801 0.066(10) 0.096(12) 0.079(10) 0.024(9) -0.008(8) 0.008(9)
C802 0.067(9) 0.092(11) 0.067(9) 0.009(8) 0.012(8) 0.025(9)
C803 0.068(10) 0.101(12) 0.101(12) 0.027(10) 0.031(9) 0.030(9)
C804 0.090(11) 0.075(10) 0.091(11) -0.011(9) 0.030(9) 0.014(9)
C900 0.049(8) 0.059(9) 0.084(11) -0.007(8) -0.002(7) -0.006(7)
C901 0.067(10) 0.058(9) 0.063(9) 0.000(7) 0.007(7) 0.004(7)
C902 0.061(9) 0.064(9) 0.093(11) -0.029(8) 0.024(8) 0.002(7)
C903 0.052(7) 0.026(5) 0.060(8) 0.008(5) 0.003(6) -0.007(5)
C910 0.056(8) 0.039(7) 0.069(9) -0.011(6) 0.008(7) 0.002(6)
C911 0.026(5) 0.042(6) 0.053(7) -0.018(5) -0.001(5) -0.003(5)
C912 0.022(5) 0.039(6) 0.037(5) -0.013(4) 0.001(4) 0.001(4)
C913 0.035(6) 0.036(6) 0.038(6) -0.013(5) 0.001(4) -0.002(5)
C914 0.045(7) 0.037(6) 0.054(7) -0.013(5) 0.015(5) -0.019(5)

loop_
_atom_type_symbol
_atom_type_description
_atom_type_scat_dispersion_real
_atom_type_scat_dispersion_imag
_atom_type_scat_source
C C 0.0033 0.0016 'International Tables Vol C Tables 4.2.6.8 and 6.1.1.4'
H H 0.0000 0.0000 'International Tables Vol C Tables 4.2.6.8 and 6.1.1.4'
O O 0.0106 0.0060 'International Tables Vol C Tables 4.2.6.8 and 6.1.1.4'
P P 0.1023 0.0942 'International Tables Vol C Tables 4.2.6.8 and 6.1.1.4'
Pd Pd -0.9988 1.0072 'International Tables Vol C Tables 4.2.6.8 and 6.1.1.4'
Tl Tl -2.8358 9.6688 'International Tables Vol C Tables 4.2.6.8 and 6.1.1.4'

loop_
_geom_angle_atom_site_label_1
_geom_angle_atom_site_label_2
_geom_angle_atom_site_label_3
_geom_angle
O501 Tl1 O500 78.1(2)
O501 Tl1 Pd1 170.00(19)
O500 Tl1 Pd1 96.96(16)
O501 Tl1 Pd2 124.17(19)
O500 Tl1 Pd2 133.82(18)
Pd1 Tl1 Pd2 65.449(18)
O501 Tl1 Pd3 114.97(18)
O500 Tl1 Pd3 148.89(17)
Pd1 Tl1 Pd3 65.233(18)
Pd2 Tl1 Pd3 64.007(18)
O501 Tl1 Pd4 115.1(2)
O500 Tl1 Pd4 93.82(17)
Pd1 Tl1 Pd4 56.140(18)
Pd2 Tl1 Pd4 107.466(19)
Pd3 Tl1 Pd4 55.173(18)
O501 Tl1 Pd6 81.68(17)
O500 Tl1 Pd6 156.38(16)
Pd1 Tl1 Pd6 104.787(19)
Pd2 Tl1 Pd6 52.339(17)
Pd3 Tl1 Pd6 52.865(17)
Pd4 Tl1 Pd6 105.826(19)
O501 Tl1 Pd5 134.04(19)
O500 Tl1 Pd5 82.30(17)
Pd1 Tl1 Pd5 52.587(17)
Pd2 Tl1 Pd5 52.612(17)
Pd3 Tl1 Pd5 103.147(19)
Pd4 Tl1 Pd5 107.313(18)
Pd6 Tl1 Pd5 103.590(18)
O601 Tl2 O600 79.5(2)
O601 Tl2 Pd10 154.8(2)
O600 Tl2 Pd10 99.59(17)
O601 Tl2 Pd11 134.16(19)
O600 Tl2 Pd11 129.15(16)
Pd10 Tl2 Pd11 65.241(18)
O601 Tl2 Pd12 105.04(18)
O600 Tl2 Pd12 155.42(16)
Pd10 Tl2 Pd12 65.857(18)
Pd11 Tl2 Pd12 64.648(18)
O601 Tl2 Pd15 98.5(2)
O600 Tl2 Pd15 100.45(16)
Pd10 Tl2 Pd15 56.638(18)
Pd11 Tl2 Pd15 107.756(19)
Pd12 Tl2 Pd15 55.144(18)
O601 Tl2 Pd14 83.41(18)
O600 Tl2 Pd14 149.22(16)
Pd10 Tl2 Pd14 106.565(19)
Pd11 Tl2 Pd14 53.440(18)
Pd12 Tl2 Pd14 54.532(17)
Pd15 Tl2 Pd14 107.316(18)
O601 Tl2 Pd13 148.64(19)
O600 Tl2 Pd13 78.97(17)
Pd10 Tl2 Pd13 52.466(17)
Pd11 Tl2 Pd13 52.694(17)
Pd12 Tl2 Pd13 104.019(19)
Pd15 Tl2 Pd13 107.606(19)
Pd14 Tl2 Pd13 104.346(18)
C6 Pd1 C1 89.0(3)
C6 Pd1 C8 94.3(3)
C1 Pd1 C8 99.9(3)
C6 Pd1 Pd5 133.2(2)
C1 Pd1 Pd5 48.0(2)
C8 Pd1 Pd5 108.6(2)
C6 Pd1 Pd8 92.1(2)
C1 Pd1 Pd8 148.5(2)
C8 Pd1 Pd8 48.6(2)
Pd5 Pd1 Pd8 133.62(3)
C6 Pd1 Pd4 48.1(3)
C1 Pd1 Pd4 121.9(2)
C8 Pd1 Pd4 117.4(2)
Pd5 Pd1 Pd4 133.86(3)
Pd8 Pd1 Pd4 80.29(2)
C6 Pd1 Pd9 143.0(2)
C1 Pd1 Pd9 99.2(2)
C8 Pd1 Pd9 48.9(2)
Pd5 Pd1 Pd9 72.76(2)
Pd8 Pd1 Pd9 62.68(2)
Pd4 Pd1 Pd9 138.86(3)
C6 Pd1 Tl1 101.0(2)
C1 Pd1 Tl1 95.8(2)
C8 Pd1 Tl1 158.3(2)
Pd5 Pd1 Tl1 71.54(2)
Pd8 Pd1 Tl1 114.76(2)
Pd4 Pd1 Tl1 64.794(19)
Pd9 Pd1 Tl1 113.81(2)
C6 Pd1 Pd2 155.5(3)
C1 Pd1 Pd2 103.8(2)
C8 Pd1 Pd2 103.8(2)
Pd5 Pd1 Pd2 55.74(2)
Pd8 Pd1 Pd2 87.70(2)
Pd4 Pd1 Pd2 107.94(3)
Pd9 Pd1 Pd2 56.327(19)
Tl1 Pd1 Pd2 57.482(17)
C6 Pd1 Pd3 100.7(2)
C1 Pd1 Pd3 153.5(2)
C8 Pd1 Pd3 103.8(2)
Pd5 Pd1 Pd3 111.90(2)
Pd8 Pd1 Pd3 56.47(2)
Pd4 Pd1 Pd3 55.35(2)
Pd9 Pd1 Pd3 87.78(2)
Tl1 Pd1 Pd3 58.306(17)
Pd2 Pd1 Pd3 59.208(19)
C2 Pd2 C3 88.5(3)
C2 Pd2 C9 87.3(3)
C3 Pd2 C9 98.9(3)
C2 Pd2 Pd6 133.1(2)
C3 Pd2 Pd6 47.9(2)
C9 Pd2 Pd6 112.3(2)
C2 Pd2 Pd5 48.0(2)
C3 Pd2 Pd5 125.4(2)
C9 Pd2 Pd5 108.1(2)
Pd6 Pd2 Pd5 139.63(3)
C2 Pd2 Pd9 87.6(2)
C3 Pd2 Pd9 147.5(2)
C9 Pd2 Pd9 48.7(2)
Pd6 Pd2 Pd9 137.75(3)
Pd5 Pd2 Pd9 72.68(2)
C2 Pd2 Pd7 135.4(2)
C3 Pd2 Pd7 101.3(2)
C9 Pd2 Pd7 48.4(2)
Pd6 Pd2 Pd7 78.56(2)
Pd5 Pd2 Pd7 132.06(3)
Pd9 Pd2 Pd7 61.12(2)
C2 Pd2 Tl1 106.0(2)
C3 Pd2 Tl1 98.7(2)
C9 Pd2 Tl1 158.2(2)
Pd6 Pd2 Tl1 71.37(2)
Pd5 Pd2 Tl1 71.26(2)
Pd9 Pd2 Tl1 113.40(2)
Pd7 Pd2 Tl1 115.16(2)
C2 Pd2 Pd3 160.8(2)
C3 Pd2 Pd3 104.5(2)
C9 Pd2 Pd3 104.2(2)
Pd6 Pd2 Pd3 56.76(2)
Pd5 Pd2 Pd3 113.12(3)
Pd9 Pd2 Pd3 88.69(2)
Pd7 Pd2 Pd3 56.65(2)
Tl1 Pd2 Pd3 58.729(17)
C2 Pd2 Pd1 102.1(2)
C3 Pd2 Pd1 155.3(2)
C9 Pd2 Pd1 103.8(2)
Pd6 Pd2 Pd1 112.87(3)
Pd5 Pd2 Pd1 55.57(2)
Pd9 Pd2 Pd1 56.34(2)
Pd7 Pd2 Pd1 86.88(2)
Tl1 Pd2 Pd1 57.069(17)
Pd3 Pd2 Pd1 60.659(19)
C4 Pd3 C5 89.1(3)
C4 Pd3 C7 88.8(3)
C5 Pd3 C7 104.9(3)
C4 Pd3 Pd4 133.0(2)
C5 Pd3 Pd4 47.5(2)
C7 Pd3 Pd4 115.9(2)
C4 Pd3 Pd6 48.9(2)
C5 Pd3 Pd6 119.6(2)
C7 Pd3 Pd6 113.4(2)
Pd4 Pd3 Pd6 130.61(3)
C4 Pd3 Pd7 89.1(2)
C5 Pd3 Pd7 153.2(2)
C7 Pd3 Pd7 48.3(2)
Pd4 Pd3 Pd7 137.57(3)
Pd6 Pd3 Pd7 77.95(2)
C4 Pd3 Pd8 136.8(2)
C5 Pd3 Pd8 104.1(2)
C7 Pd3 Pd8 48.2(2)
Pd4 Pd3 Pd8 80.02(2)
Pd6 Pd3 Pd8 136.23(3)
Pd7 Pd3 Pd8 60.93(2)
C4 Pd3 Tl1 108.4(2)
C5 Pd3 Tl1 92.1(2)
C7 Pd3 Tl1 156.2(2)
Pd4 Pd3 Tl1 64.21(2)
Pd6 Pd3 Tl1 70.11(2)
Pd7 Pd3 Tl1 113.82(2)
Pd8 Pd3 Tl1 111.91(2)
C4 Pd3 Pd2 101.6(3)
C5 Pd3 Pd2 149.3(2)
C7 Pd3 Pd2 104.0(2)
Pd4 Pd3 Pd2 109.25(3)
Pd6 Pd3 Pd2 55.50(2)
Pd7 Pd3 Pd2 56.77(2)
Pd8 Pd3 Pd2 87.69(2)
Tl1 Pd3 Pd2 57.264(17)
C4 Pd3 Pd1 160.1(2)
C5 Pd3 Pd1 103.3(2)
C7 Pd3 Pd1 102.6(2)
Pd4 Pd3 Pd1 55.91(2)
Pd6 Pd3 Pd1 111.24(3)
Pd7 Pd3 Pd1 86.63(2)
Pd8 Pd3 Pd1 55.46(2)
Tl1 Pd3 Pd1 56.461(17)
Pd2 Pd3 Pd1 60.133(19)
C5 Pd4 C6 154.9(3)
C5 Pd4 P1 99.7(2)
C6 Pd4 P1 97.9(2)
C5 Pd4 Pd3 50.7(2)
C6 Pd4 Pd3 114.0(2)
P1 Pd4 Pd3 148.12(6)
C5 Pd4 Pd1 119.2(2)
C6 Pd4 Pd1 48.6(2)
P1 Pd4 Pd1 140.41(7)
Pd3 Pd4 Pd1 68.74(2)
C5 Pd4 Tl1 91.4(2)
C6 Pd4 Tl1 96.5(2)
P1 Pd4 Tl1 116.91(6)
Pd3 Pd4 Tl1 60.618(18)
Pd1 Pd4 Tl1 59.066(18)
C2 Pd5 C1 162.5(3)
C2 Pd5 P2 93.9(2)
C1 Pd5 P2 101.6(2)
C2 Pd5 Pd1 116.3(2)
C1 Pd5 Pd1 50.1(2)
P2 Pd5 Pd1 148.85(6)
C2 Pd5 Pd2 49.5(2)
C1 Pd5 Pd2 118.7(2)
P2 Pd5 Pd2 136.91(6)
Pd1 Pd5 Pd2 68.69(2)
C2 Pd5 Tl1 94.4(2)
C1 Pd5 Tl1 85.5(2)
P2 Pd5 Tl1 117.60(6)
Pd1 Pd5 Tl1 55.870(18)
Pd2 Pd5 Tl1 56.125(18)
C2 Pd5 Pd9 76.0(2)
C1 Pd5 Pd9 86.6(2)
P2 Pd5 Pd9 149.20(6)
Pd1 Pd5 Pd9 54.34(2)
Pd2 Pd5 Pd9 54.300(19)
Tl1 Pd5 Pd9 92.42(2)
C3 Pd6 C4 153.6(3)
C3 Pd6 P3 104.9(2)
C4 Pd6 P3 96.1(2)
C3 Pd6 Pd2 50.2(2)
C4 Pd6 Pd2 112.9(2)
P3 Pd6 Pd2 150.01(6)
C3 Pd6 Pd3 117.7(2)
C4 Pd6 Pd3 48.6(2)
P3 Pd6 Pd3 135.52(6)
Pd2 Pd6 Pd3 67.74(2)
C3 Pd6 Tl1 88.7(2)
C4 Pd6 Tl1 96.8(2)
P3 Pd6 Tl1 115.07(6)
Pd2 Pd6 Tl1 56.295(19)
Pd3 Pd6 Tl1 57.021(18)
C7 Pd7 C9 158.6(3)
C7 Pd7 P4 101.2(2)
C9 Pd7 P4 92.9(2)
C7 Pd7 Pd3 55.3(2)
C9 Pd7 Pd3 120.5(2)
P4 Pd7 Pd3 139.74(6)
C7 Pd7 Pd2 120.4(2)
C9 Pd7 Pd2 55.0(2)
P4 Pd7 Pd2 133.60(6)
Pd3 Pd7 Pd2 66.57(2)
C7 Pd7 Pd8 48.6(2)
C9 Pd7 Pd8 110.1(2)
P4 Pd7 Pd8 132.54(6)
Pd3 Pd7 Pd8 59.62(2)
Pd2 Pd7 Pd8 92.49(2)
C7 Pd7 Pd9 109.8(2)
C9 Pd7 Pd9 48.9(2)
P4 Pd7 Pd9 126.68(6)
Pd3 Pd7 Pd9 93.40(2)
Pd2 Pd7 Pd9 59.38(2)
Pd8 Pd7 Pd9 61.23(2)
C8 Pd8 C7 155.8(3)
C8 Pd8 P5 97.3(2)
C7 Pd8 P5 99.0(2)
C8 Pd8 Pd1 54.8(2)
C7 Pd8 Pd1 121.7(2)
P5 Pd8 Pd1 132.48(6)
C8 Pd8 Pd3 121.1(2)
C7 Pd8 Pd3 55.2(2)
P5 Pd8 Pd3 134.61(6)
Pd1 Pd8 Pd3 68.06(2)
C8 Pd8 Pd7 107.5(2)
C7 Pd8 Pd7 48.7(2)
P5 Pd8 Pd7 134.25(6)
Pd1 Pd8 Pd7 92.90(2)
Pd3 Pd8 Pd7 59.45(2)
C8 Pd8 Pd9 48.0(2)
C7 Pd8 Pd9 108.1(2)
P5 Pd8 Pd9 133.01(6)
Pd1 Pd8 Pd9 59.14(2)
Pd3 Pd8 Pd9 92.24(2)
Pd7 Pd8 Pd9 59.51(2)
C8 Pd9 C9 154.9(3)
C8 Pd9 P6 95.4(3)
C9 Pd9 P6 102.2(2)
C8 Pd9 Pd2 119.6(2)
C9 Pd9 Pd2 55.0(2)
P6 Pd9 Pd2 137.83(6)
C8 Pd9 Pd1 54.1(2)
C9 Pd9 Pd1 120.7(2)
P6 Pd9 Pd1 131.59(6)
Pd2 Pd9 Pd1 67.34(2)
C8 Pd9 Pd7 106.5(2)
C9 Pd9 Pd7 48.6(2)
P6 Pd9 Pd7 135.30(6)
Pd2 Pd9 Pd7 59.51(2)
Pd1 Pd9 Pd7 92.13(2)
C8 Pd9 Pd8 47.3(2)
C9 Pd9 Pd8 107.8(2)
P6 Pd9 Pd8 130.76(6)
Pd2 Pd9 Pd8 91.37(2)
Pd1 Pd9 Pd8 58.17(2)
Pd7 Pd9 Pd8 59.26(2)
C8 Pd9 Pd5 96.3(2)
C9 Pd9 Pd5 96.7(2)
P6 Pd9 Pd5 104.12(6)
Pd2 Pd9 Pd5 53.020(19)
Pd1 Pd9 Pd5 52.902(19)
Pd7 Pd9 Pd5 111.40(2)
Pd8 Pd9 Pd5 109.97(2)
C15 Pd10 C10 88.4(3)
C15 Pd10 C17 93.5(3)
C10 Pd10 C17 102.3(3)
C15 Pd10 Pd13 133.4(2)
C10 Pd10 Pd13 47.5(2)
C17 Pd10 Pd13 108.3(2)
C15 Pd10 Pd15 47.5(3)
C10 Pd10 Pd15 120.0(3)
C17 Pd10 Pd15 116.3(2)
Pd13 Pd10 Pd15 135.38(3)
C15 Pd10 Pd16 90.3(2)
C10 Pd10 Pd16 150.6(2)
C17 Pd10 Pd16 48.6(2)
Pd13 Pd10 Pd16 135.05(3)
Pd15 Pd10 Pd16 78.88(2)
C15 Pd10 Pd17 141.9(2)
C10 Pd10 Pd17 103.0(3)
C17 Pd10 Pd17 48.83(19)
Pd13 Pd10 Pd17 74.07(2)
Pd15 Pd10 Pd17 136.96(3)
Pd16 Pd10 Pd17 62.23(2)
C15 Pd10 Tl2 100.9(2)
C10 Pd10 Tl2 94.3(2)
C17 Pd10 Tl2 158.4(2)
Pd13 Pd10 Tl2 73.05(2)
Pd15 Pd10 Tl2 65.04(2)
Pd16 Pd10 Tl2 114.73(3)
Pd17 Pd10 Tl2 114.02(2)
C15 Pd10 Pd11 155.3(3)
C10 Pd10 Pd11 104.0(2)
C17 Pd10 Pd11 104.39(19)
Pd13 Pd10 Pd11 56.65(2)
Pd15 Pd10 Pd11 108.23(3)
Pd16 Pd10 Pd11 88.99(2)
Pd17 Pd10 Pd11 56.57(2)
Tl2 Pd10 Pd11 57.497(18)
C15 Pd10 Pd12 99.9(2)
C10 Pd10 Pd12 151.9(2)
C17 Pd10 Pd12 103.9(2)
Pd13 Pd10 Pd12 113.31(3)
Pd15 Pd10 Pd12 55.01(2)
Pd16 Pd10 Pd12 56.79(2)
Pd17 Pd10 Pd12 86.85(2)
Tl2 Pd10 Pd12 57.935(17)
Pd11 Pd10 Pd12 59.548(19)
C11 Pd11 C12 88.3(3)
C11 Pd11 C18 86.4(3)
C12 Pd11 C18 101.0(3)
C11 Pd11 Pd14 134.2(3)
C12 Pd11 Pd14 48.3(2)
C18 Pd11 Pd14 112.2(2)
C11 Pd11 Pd13 47.5(2)
C12 Pd11 Pd13 122.1(2)
C18 Pd11 Pd13 109.2(2)
Pd14 Pd11 Pd13 138.53(3)
C11 Pd11 Pd17 86.0(3)
C12 Pd11 Pd17 149.2(2)
C18 Pd11 Pd17 48.4(2)
Pd14 Pd11 Pd17 138.08(3)
Pd13 Pd11 Pd17 73.94(2)
C11 Pd11 Pd18 133.2(3)
C12 Pd11 Pd18 104.2(2)
C18 Pd11 Pd18 47.3(2)
Pd14 Pd11 Pd18 79.59(2)
Pd13 Pd11 Pd18 132.67(3)
Pd17 Pd11 Pd18 60.40(2)
C11 Pd11 Tl2 109.1(2)
C12 Pd11 Tl2 96.6(2)
C18 Pd11 Tl2 157.0(2)
Pd14 Pd11 Tl2 69.57(2)
Pd13 Pd11 Tl2 72.75(2)
Pd17 Pd11 Tl2 113.93(2)
Pd18 Pd11 Tl2 113.82(2)
C11 Pd11 Pd10 101.6(2)
C12 Pd11 Pd10 153.8(2)
C18 Pd11 Pd10 103.8(2)
Pd14 Pd11 Pd10 112.89(3)
Pd13 Pd11 Pd10 56.24(2)
Pd17 Pd11 Pd10 56.72(2)
Pd18 Pd11 Pd10 86.84(2)
Tl2 Pd11 Pd10 57.262(17)
C11 Pd11 Pd12 161.9(2)
C12 Pd11 Pd12 105.4(2)
C18 Pd11 Pd12 102.2(2)
Pd14 Pd11 Pd12 57.29(2)
Pd13 Pd11 Pd12 114.38(3)
Pd17 Pd11 Pd12 87.87(2)
Pd18 Pd11 Pd12 55.554(19)
Tl2 Pd11 Pd12 58.441(17)
Pd10 Pd11 Pd12 61.075(19)
C13 Pd12 C14 92.2(3)
C13 Pd12 C16 89.3(3)
C14 Pd12 C16 103.4(3)
C13 Pd12 Pd15 136.1(3)
C14 Pd12 Pd15 47.8(2)
C16 Pd12 Pd15 114.0(2)
C13 Pd12 Pd18 85.9(3)
C14 Pd12 Pd18 152.2(2)
C16 Pd12 Pd18 48.9(2)
Pd15 Pd12 Pd18 137.69(3)
C13 Pd12 Pd14 47.5(2)
C14 Pd12 Pd14 118.6(2)
C16 Pd12 Pd14 116.9(2)
Pd15 Pd12 Pd14 129.06(3)
Pd18 Pd12 Pd14 79.74(2)
C13 Pd12 Pd16 136.6(2)
C14 Pd12 Pd16 103.7(2)
C16 Pd12 Pd16 47.9(2)
Pd15 Pd12 Pd16 78.99(2)
Pd18 Pd12 Pd16 61.61(2)
Pd14 Pd12 Pd16 137.78(3)
C13 Pd12 Tl2 107.5(2)
C14 Pd12 Tl2 92.4(2)
C16 Pd12 Tl2 156.6(2)
Pd15 Pd12 Tl2 64.823(19)
Pd18 Pd12 Tl2 114.67(2)
Pd14 Pd12 Tl2 67.953(19)
Pd16 Pd12 Tl2 111.89(2)
C13 Pd12 Pd11 98.5(2)
C14 Pd12 Pd11 149.2(2)
C16 Pd12 Pd11 105.5(2)
Pd15 Pd12 Pd11 109.26(3)
Pd18 Pd12 Pd11 57.93(2)
Pd14 Pd12 Pd11 55.16(2)
Pd16 Pd12 Pd11 88.22(2)
Tl2 Pd12 Pd11 56.911(17)
C13 Pd12 Pd10 156.8(2)
C14 Pd12 Pd10 104.1(2)
C16 Pd12 Pd10 102.6(2)
Pd15 Pd12 Pd10 56.35(2)
Pd18 Pd12 Pd10 87.15(2)
Pd14 Pd12 Pd10 109.43(2)
Pd16 Pd12 Pd10 55.69(2)
Tl2 Pd12 Pd10 56.208(17)
Pd11 Pd12 Pd10 59.377(19)
C10 Pd13 C11 161.9(3)
C10 Pd13 P7 103.3(2)
C11 Pd13 P7 93.5(2)
C10 Pd13 Pd10 50.9(2)
C11 Pd13 Pd10 113.6(2)
P7 Pd13 Pd10 152.27(7)
C10 Pd13 Pd11 117.8(2)
C11 Pd13 Pd11 49.2(2)
P7 Pd13 Pd11 135.65(6)
Pd10 Pd13 Pd11 67.11(2)
C10 Pd13 Tl2 82.9(3)
C11 Pd13 Tl2 94.7(2)
P7 Pd13 Tl2 120.09(7)
Pd10 Pd13 Tl2 54.482(18)
Pd11 Pd13 Tl2 54.561(18)
C12 Pd14 C13 150.5(3)
C12 Pd14 P8 104.3(2)
C13 Pd14 P8 98.1(2)
C12 Pd14 Pd11 50.4(2)
C13 Pd14 Pd11 111.2(2)
P8 Pd14 Pd11 150.39(6)
C12 Pd14 Pd12 117.8(2)
C13 Pd14 Pd12 48.8(2)
P8 Pd14 Pd12 136.20(6)
Pd11 Pd14 Pd12 67.55(2)
C12 Pd14 Tl2 88.4(2)
C13 Pd14 Tl2 99.2(3)
P8 Pd14 Tl2 115.37(6)
Pd11 Pd14 Tl2 56.988(19)
Pd12 Pd14 Tl2 57.514(18)
C14 Pd15 C15 155.4(4)
C14 Pd15 P9 103.5(3)
C15 Pd15 P9 95.6(3)
C14 Pd15 Pd12 50.4(2)
C15 Pd15 Pd12 113.3(3)
P9 Pd15 Pd12 150.87(6)
C14 Pd15 Pd10 118.9(3)
C15 Pd15 Pd10 47.9(3)
P9 Pd15 Pd10 136.36(6)
Pd12 Pd15 Pd10 68.64(2)
C14 Pd15 Tl2 90.4(2)
C15 Pd15 Tl2 95.4(2)
P9 Pd15 Tl2 115.22(6)
Pd12 Pd15 Tl2 60.033(18)
Pd10 Pd15 Tl2 58.325(18)
C16 Pd16 C17 155.2(3)
C16 Pd16 P10 92.5(2)
C17 Pd16 P10 104.4(2)
C16 Pd16 Pd10 120.2(2)
C17 Pd16 Pd10 54.7(2)
P10 Pd16 Pd10 140.15(6)
C16 Pd16 Pd12 54.1(2)
C17 Pd16 Pd12 120.2(2)
P10 Pd16 Pd12 131.19(6)
Pd10 Pd16 Pd12 67.52(2)
C16 Pd16 Pd18 48.2(2)
C17 Pd16 Pd18 107.1(2)
P10 Pd16 Pd18 127.88(6)
Pd10 Pd16 Pd18 91.93(2)
Pd12 Pd16 Pd18 58.12(2)
C16 Pd16 Pd17 107.2(2)
C17 Pd16 Pd17 48.2(2)
P10 Pd16 Pd17 136.11(6)
Pd10 Pd16 Pd17 58.93(2)
Pd12 Pd16 Pd17 90.96(2)
Pd18 Pd16 Pd17 59.01(2)
C18 Pd17 C17 156.1(3)
C18 Pd17 P11 101.0(2)
C17 Pd17 P11 94.7(2)
C18 Pd17 Pd11 56.6(2)
C17 Pd17 Pd11 120.0(3)
P11 Pd17 Pd11 137.47(6)
C18 Pd17 Pd10 121.4(2)
C17 Pd17 Pd10 54.6(3)
P11 Pd17 Pd10 132.17(6)
Pd11 Pd17 Pd10 66.72(2)
C18 Pd17 Pd18 48.6(2)
C17 Pd17 Pd18 107.9(2)
P11 Pd17 Pd18 134.30(6)
Pd11 Pd17 Pd18 60.72(2)
Pd10 Pd17 Pd18 92.56(2)
C18 Pd17 Pd16 108.6(2)
C17 Pd17 Pd16 47.8(2)
P11 Pd17 Pd16 129.64(6)
Pd11 Pd17 Pd16 92.87(2)
Pd10 Pd17 Pd16 58.84(2)
Pd18 Pd17 Pd16 60.11(2)
C18 Pd18 C16 157.9(3)
C18 Pd18 P12 94.9(2)
C16 Pd18 P12 100.1(2)
C18 Pd18 Pd12 121.3(2)
C16 Pd18 Pd12 55.2(2)
P12 Pd18 Pd12 135.86(6)
C18 Pd18 Pd17 49.1(2)
C16 Pd18 Pd17 109.0(2)
P12 Pd18 Pd17 130.65(6)
Pd12 Pd18 Pd17 93.40(3)
C18 Pd18 Pd11 55.7(2)
C16 Pd18 Pd11 120.0(2)
P12 Pd18 Pd11 133.81(6)
Pd12 Pd18 Pd11 66.51(2)
Pd17 Pd18 Pd11 58.88(2)
C18 Pd18 Pd16 109.9(2)
C16 Pd18 Pd16 48.1(2)
P12 Pd18 Pd16 133.41(6)
Pd12 Pd18 Pd16 60.27(2)
Pd17 Pd18 Pd16 60.87(2)
Pd11 Pd18 Pd16 92.23(2)
C32 P1 C20 106.0(4)
C32 P1 C26 105.1(4)
C20 P1 C26 101.1(4)
C32 P1 Pd4 107.3(3)
C20 P1 Pd4 118.5(3)
C26 P1 Pd4 117.7(3)
C46 P2 C52 103.0(4)
C46 P2 C40 105.9(4)
C52 P2 C40 104.9(4)
C46 P2 Pd5 113.0(3)
C52 P2 Pd5 115.9(3)
C40 P2 Pd5 113.0(3)
C60 P3 C66 103.0(4)
C60 P3 C72 105.1(4)
C66 P3 C72 104.0(4)
C60 P3 Pd6 111.8(3)
C66 P3 Pd6 111.9(3)
C72 P3 Pd6 119.5(3)
C86 P4 C80 104.3(4)
C86 P4 C92 102.4(4)
C80 P4 C92 103.6(4)
C86 P4 Pd7 116.4(3)
C80 P4 Pd7 117.1(3)
C92 P4 Pd7 111.2(3)
C100 P5 C112 104.1(4)
C100 P5 C106 103.6(4)
C112 P5 C106 101.5(4)
C100 P5 Pd8 113.3(3)
C112 P5 Pd8 115.9(3)
C106 P5 Pd8 116.6(3)
C126 P6 C132 101.4(4)
C126 P6 C120 104.6(4)
C132 P6 C120 102.1(4)
C126 P6 Pd9 118.5(3)
C132 P6 Pd9 113.0(3)
C120 P6 Pd9 115.1(3)
C140 P7 C146 103.5(4)
C140 P7 C152 105.5(4)
C146 P7 C152 103.0(4)
C140 P7 Pd13 112.1(3)
C146 P7 Pd13 118.2(3)
C152 P7 Pd13 113.3(3)
C166 P8 C160 104.7(4)
C166 P8 C172 101.9(4)
C160 P8 C172 102.9(4)
C166 P8 Pd14 114.2(3)
C160 P8 Pd14 117.6(3)
C172 P8 Pd14 113.7(3)
C192 P9 C180 103.7(4)
C192 P9 C186 103.6(4)
C180 P9 C186 102.8(4)
C192 P9 Pd15 110.2(3)
C180 P9 Pd15 119.5(3)
C186 P9 Pd15 115.3(3)
C212 P10 C200 100.7(4)
C212 P10 C206 102.6(4)
C200 P10 C206 101.7(4)
C212 P10 Pd16 115.4(3)
C200 P10 Pd16 111.7(3)
C206 P10 Pd16 121.8(3)
C226 P11 C220 101.8(4)
C226 P11 C232 105.4(4)
C220 P11 C232 102.6(4)
C226 P11 Pd17 118.8(3)
C220 P11 Pd17 112.7(3)
C232 P11 Pd17 113.6(3)
C246 P12 C240 102.4(4)
C246 P12 C252 104.9(4)
C240 P12 C252 102.6(4)
C246 P12 Pd18 115.9(3)
C240 P12 Pd18 113.0(3)
C252 P12 Pd18 116.3(3)
C501 O500 Tl1 129.9(6)
C503 O501 Tl1 131.6(7)
C601 O600 Tl2 128.8(6)
C603 O601 Tl2 130.1(6)
C903 O900 C900 109.4(10)
O1 C1 Pd5 143.8(7)
O1 C1 Pd1 133.8(7)
Pd5 C1 Pd1 81.9(3)
O2 C2 Pd5 142.5(7)
O2 C2 Pd2 134.3(7)
Pd5 C2 Pd2 82.6(3)
O3 C3 Pd6 142.4(7)
O3 C3 Pd2 134.2(7)
Pd6 C3 Pd2 81.9(3)
O4 C4 Pd3 136.3(7)
O4 C4 Pd6 140.8(7)
Pd3 C4 Pd6 82.5(3)
O5 C5 Pd4 145.5(7)
O5 C5 Pd3 131.9(7)
Pd4 C5 Pd3 81.8(3)
O6 C6 Pd4 140.2(7)
O6 C6 Pd1 136.0(7)
Pd4 C6 Pd1 83.3(3)
O7 C7 Pd8 136.8(7)
O7 C7 Pd7 132.6(7)
Pd8 C7 Pd7 82.7(3)
O7 C7 Pd3 128.5(7)
Pd8 C7 Pd3 76.6(3)
Pd7 C7 Pd3 76.4(3)
O8 C8 Pd8 136.1(7)
O8 C8 Pd9 134.7(7)
Pd8 C8 Pd9 84.7(3)
O8 C8 Pd1 123.6(7)
Pd8 C8 Pd1 76.6(3)
Pd9 C8 Pd1 77.0(3)
O9 C9 Pd7 135.1(7)
O9 C9 Pd9 137.8(7)
Pd7 C9 Pd9 82.5(3)
O9 C9 Pd2 123.5(6)
Pd7 C9 Pd2 76.6(3)
Pd9 C9 Pd2 76.3(3)
O10 C10 Pd13 145.7(7)
O10 C10 Pd10 132.5(7)
Pd13 C10 Pd10 81.6(3)
O11 C11 Pd13 143.1(7)
O11 C11 Pd11 133.1(7)
Pd13 C11 Pd11 83.3(3)
O12 C12 Pd14 142.5(7)
O12 C12 Pd11 135.3(7)
Pd14 C12 Pd11 81.4(3)
O13 C13 Pd14 138.7(7)
O13 C13 Pd12 137.4(7)
Pd14 C13 Pd12 83.7(3)
O14 C14 Pd15 146.9(7)
O14 C14 Pd12 130.6(7)
Pd15 C14 Pd12 81.8(3)
O15 C15 Pd15 139.0(7)
O15 C15 Pd10 135.6(7)
Pd15 C15 Pd10 84.6(3)
O16 C16 Pd16 136.2(7)
O16 C16 Pd18 135.6(7)
Pd16 C16 Pd18 83.6(3)
O16 C16 Pd12 123.2(6)
Pd16 C16 Pd12 77.9(3)
Pd18 C16 Pd12 75.8(2)
O17 C17 Pd16 137.7(6)
O17 C17 Pd17 133.6(7)
Pd16 C17 Pd17 84.0(3)
O17 C17 Pd10 123.9(7)
Pd16 C17 Pd10 76.7(3)
Pd17 C17 Pd10 76.6(3)
O18 C18 Pd18 136.3(7)
O18 C18 Pd17 137.5(7)
Pd18 C18 Pd17 82.3(3)
O18 C18 Pd11 122.8(7)
Pd18 C18 Pd11 77.0(3)
Pd17 C18 Pd11 75.0(3)
C25 C20 C21 119.0(9)
C25 C20 P1 121.3(7)
C21 C20 P1 119.6(7)
C20 C21 C22 119.6(10)
C20 C21 H21 120.2
C22 C21 H21 120.2
C23 C22 C21 120.3(11)
C23 C22 H22 119.9
C21 C22 H22 119.9
C22 C23 C24 121.2(10)
C22 C23 H23 119.4
C24 C23 H23 119.4
C23 C24 C25 118.3(10)
C23 C24 H24 120.9
C25 C24 H24 120.9
C20 C25 C24 121.7(10)
C20 C25 H25 119.2
C24 C25 H25 119.2
C27 C26 C31 118.8(9)
C27 C26 P1 117.5(7)
C31 C26 P1 123.7(8)
C28 C27 C26 120.3(11)
C28 C27 H27 119.8
C26 C27 H27 119.8
C27 C28 C29 120.7(12)
C27 C28 H28 119.6
C29 C28 H28 119.6
C30 C29 C28 119.1(11)
C30 C29 H29 120.4
C28 C29 H29 120.4
C29 C30 C31 121.0(11)
C29 C30 H30 119.5
C31 C30 H30 119.5
C30 C31 C26 120.0(10)
C30 C31 H31 120.0
C26 C31 H31 120.0
C33 C32 C37 119.5(8)
C33 C32 P1 124.3(7)
C37 C32 P1 116.0(7)
C32 C33 C34 119.8(9)
C32 C33 H33 120.1
C34 C33 H33 120.1
C35 C34 C33 119.9(9)
C35 C34 H34 120.1
C33 C34 H34 120.1
C34 C35 C36 120.6(9)
C34 C35 H35 119.7
C36 C35 H35 119.7
C37 C36 C35 119.8(9)
C37 C36 H36 120.1
C35 C36 H36 120.1
C36 C37 C32 120.4(9)
C36 C37 H37 119.8
C32 C37 H37 119.8
C45 C40 C41 119.8(8)
C45 C40 P2 117.8(6)
C41 C40 P2 122.4(7)
C42 C41 C40 118.9(9)
C42 C41 H41 120.6
C40 C41 H41 120.6
C43 C42 C41 120.5(9)
C43 C42 H42 119.8
C41 C42 H42 119.8
C42 C43 C44 121.0(9)
C42 C43 H43 119.5
C44 C43 H43 119.5
C45 C44 C43 118.7(9)
C45 C44 H44 120.7
C43 C44 H44 120.7
C44 C45 C40 121.1(8)
C44 C45 H45 119.4
C40 C45 H45 119.4
C51 C46 C47 118.7(8)
C51 C46 P2 122.5(7)
C47 C46 P2 118.8(7)
C48 C47 C46 120.3(10)
C48 C47 H47 119.8
C46 C47 H47 119.8
C49 C48 C47 119.4(10)
C49 C48 H48 120.3
C47 C48 H48 120.3
C48 C49 C50 121.4(10)
C48 C49 H49 119.3
C50 C49 H49 119.3
C49 C50 C51 120.4(11)
C49 C50 H50 119.8
C51 C50 H50 119.8
C50 C51 C46 119.8(10)
C50 C51 H51 120.1
C46 C51 H51 120.1
C53 C52 C57 118.9(9)
C53 C52 P2 117.3(7)
C57 C52 P2 123.5(7)
C54 C53 C52 120.0(10)
C54 C53 H53 120.0
C52 C53 H53 120.0
C55 C54 C53 120.7(11)
C55 C54 H54 119.6
C53 C54 H54 119.6
C56 C55 C54 119.8(10)
C56 C55 H55 120.1
C54 C55 H55 120.1
C55 C56 C57 119.9(11)
C55 C56 H56 120.1
C57 C56 H56 120.1
C56 C57 C52 120.8(10)
C56 C57 H57 119.6
C52 C57 H57 119.6
C61 C60 C65 117.7(10)
C61 C60 P3 124.0(8)
C65 C60 P3 118.1(7)
C62 C61 C60 120.6(12)
C62 C61 H61 119.7
C60 C61 H61 119.7
C63 C62 C61 121.1(12)
C63 C62 H62 119.5
C61 C62 H62 119.5
C64 C63 C62 119.0(11)
C64 C63 H63 120.5
C62 C63 H63 120.5
C63 C64 C65 120.5(11)
C63 C64 H64 119.8
C65 C64 H64 119.8
C64 C65 C60 121.0(10)
C64 C65 H65 119.5
C60 C65 H65 119.5
C71 C66 C67 117.9(9)
C71 C66 P3 122.8(7)
C67 C66 P3 119.3(7)
C68 C67 C66 121.2(9)
C68 C67 H67 119.4
C66 C67 H67 119.4
C67 C68 C69 120.0(10)
C67 C68 H68 120.0
C69 C68 H68 120.0
C68 C69 C70 120.5(9)
C68 C69 H69 119.8
C70 C69 H69 119.8
C69 C70 C71 119.5(9)
C69 C70 H70 120.2
C71 C70 H70 120.2
C66 C71 C70 120.8(10)
C66 C71 H71 119.6
C70 C71 H71 119.6
C73 C72 C77 119.1(9)
C73 C72 P3 120.7(7)
C77 C72 P3 120.3(8)
C72 C73 C74 121.0(10)
C72 C73 H73 119.5
C74 C73 H73 119.5
C73 C74 C75 120.2(10)
C73 C74 H74 119.9
C75 C74 H74 119.9
C76 C75 C74 118.9(10)
C76 C75 H75 120.6
C74 C75 H75 120.6
C75 C76 C77 121.5(10)
C75 C76 H76 119.3
C77 C76 H76 119.3
C72 C77 C76 119.3(10)
C72 C77 H77 120.4
C76 C77 H77 120.4
C85 C80 C81 117.8(8)
C85 C80 P4 119.3(7)
C81 C80 P4 122.9(7)
C82 C81 C80 121.3(9)
C82 C81 H81 119.4
C80 C81 H81 119.4
C81 C82 C83 120.0(9)
C81 C82 H82 120.0
C83 C82 H82 120.0
C82 C83 C84 119.7(9)
C82 C83 H83 120.1
C84 C83 H83 120.1
C83 C84 C85 120.4(9)
C83 C84 H84 119.8
C85 C84 H84 119.8
C80 C85 C84 120.8(8)
C80 C85 H85 119.6
C84 C85 H85 119.6
C87 C86 C91 117.7(9)
C87 C86 P4 121.5(7)
C91 C86 P4 120.6(7)
C86 C87 C88 120.5(10)
C86 C87 H87 119.8
C88 C87 H87 119.8
C89 C88 C87 121.2(10)
C89 C88 H88 119.4
C87 C88 H88 119.4
C88 C89 C90 120.1(10)
C88 C89 H89 120.0
C90 C89 H89 120.0
C91 C90 C89 118.4(10)
C91 C90 H90 120.8
C89 C90 H90 120.8
C90 C91 C86 122.0(10)
C90 C91 H91 119.0
C86 C91 H91 119.0
C93 C92 C97 119.5(8)
C93 C92 P4 117.0(7)
C97 C92 P4 123.5(7)
C92 C93 C94 120.7(10)
C92 C93 H93 119.6
C94 C93 H93 119.6
C95 C94 C93 120.3(11)
C95 C94 H94 119.8
C93 C94 H94 119.8
C94 C95 C96 119.2(11)
C94 C95 H95 120.4
C96 C95 H95 120.4
C95 C96 C97 121.4(11)
C95 C96 H96 119.3
C97 C96 H96 119.3
C92 C97 C96 118.7(10)
C92 C97 H97 120.7
C96 C97 H97 120.7
C101 C100 C105 118.7(8)
C101 C100 P5 123.1(7)
C105 C100 P5 118.2(6)
C102 C101 C100 119.8(9)
C102 C101 H101 120.1
C100 C101 H101 120.1
C101 C102 C103 121.2(9)
C101 C102 H102 119.4
C103 C102 H102 119.4
C102 C103 C104 120.6(9)
C102 C103 H103 119.7
C104 C103 H103 119.7
C103 C104 C105 118.6(9)
C103 C104 H104 120.7
C105 C104 H104 120.7
C104 C105 C100 121.0(8)
C104 C105 H105 119.5
C100 C105 H105 119.5
C111 C106 C107 118.1(8)
C111 C106 P5 122.9(7)
C107 C106 P5 118.8(7)
C106 C107 C108 121.4(9)
C106 C107 H107 119.3
C108 C107 H107 119.3
C109 C108 C107 118.1(10)
C109 C108 H108 121.0
C107 C108 H108 121.0
C108 C109 C110 121.6(9)
C108 C109 H109 119.2
C110 C109 H109 119.2
C109 C110 C111 119.6(10)
C109 C110 H110 120.2
C111 C110 H110 120.2
C106 C111 C110 121.1(9)
C106 C111 H111 119.4
C110 C111 H111 119.4
C113 C112 C117 118.2(8)
C113 C112 P5 118.8(6)
C117 C112 P5 123.0(7)
C112 C113 C114 121.1(8)
C112 C113 H113 119.5
C114 C113 H113 119.5
C113 C114 C115 120.4(9)
C113 C114 H114 119.8
C115 C114 H114 119.8
C116 C115 C114 118.7(9)
C116 C115 H115 120.6
C114 C115 H115 120.6
C117 C116 C115 120.9(9)
C117 C116 H116 119.5
C115 C116 H116 119.5
C116 C117 C112 120.6(9)
C116 C117 H117 119.7
C112 C117 H117 119.7
C125 C120 C121 119.2(8)
C125 C120 P6 118.7(6)
C121 C120 P6 122.0(7)
C120 C121 C122 119.7(9)
C120 C121 H121 120.2
C122 C121 H121 120.2
C123 C122 C121 120.0(9)
C123 C122 H122 120.0
C121 C122 H122 120.0
C122 C123 C124 120.5(8)
C122 C123 H123 119.7
C124 C123 H123 119.7
C123 C124 C125 119.7(9)
C123 C124 H124 120.2
C125 C124 H124 120.2
C120 C125 C124 120.8(8)
C120 C125 H125 119.6
C124 C125 H125 119.6
C127 C126 C131 118.2(8)
C127 C126 P6 118.0(7)
C131 C126 P6 123.7(7)
C128 C127 C126 120.6(9)
C128 C127 H127 119.7
C126 C127 H127 119.7
C129 C128 C127 121.3(10)
C129 C128 H128 119.3
C127 C128 H128 119.3
C128 C129 C130 119.2(10)
C128 C129 H129 120.4
C130 C129 H129 120.4
C131 C130 C129 119.7(10)
C131 C130 H130 120.2
C129 C130 H130 120.2
C130 C131 C126 121.0(9)
C130 C131 H131 119.5
C126 C131 H131 119.5
C137 C132 C133 118.1(8)
C137 C132 P6 122.8(7)
C133 C132 P6 119.0(7)
C134 C133 C132 121.0(8)
C134 C133 H133 119.5
C132 C133 H133 119.5
C133 C134 C135 120.9(9)
C133 C134 H134 119.5
C135 C134 H134 119.5
C136 C135 C134 118.2(8)
C136 C135 H135 120.9
C134 C135 H135 120.9
C137 C136 C135 121.3(9)
C137 C136 H136 119.4
C135 C136 H136 119.4
C136 C137 C132 120.4(9)
C136 C137 H137 119.8
C132 C137 H137 119.8
C141 C140 C145 119.3(10)
C141 C140 P7 121.9(8)
C145 C140 P7 118.7(7)
C142 C141 C140 120.4(11)
C142 C141 H141 119.8
C140 C141 H141 119.8
C143 C142 C141 120.2(11)
C143 C142 H142 119.9
C141 C142 H142 119.9
C142 C143 C144 120.0(11)
C142 C143 H143 120.0
C144 C143 H143 120.0
C143 C144 C145 120.4(11)
C143 C144 H144 119.8
C145 C144 H144 119.8
C144 C145 C140 119.5(10)
C144 C145 H145 120.2
C140 C145 H145 120.2
C151 C146 C147 119.5(9)
C151 C146 P7 118.5(8)
C147 C146 P7 121.8(8)
C148 C147 C146 120.3(11)
C148 C147 H147 119.9
C146 C147 H147 119.9
C149 C148 C147 120.1(12)
C149 C148 H148 119.9
C147 C148 H148 119.9
C148 C149 C150 120.8(11)
C148 C149 H149 119.6
C150 C149 H149 119.6
C149 C150 C151 119.6(11)
C149 C150 H150 120.2
C151 C150 H150 120.2
C146 C151 C150 119.7(11)
C146 C151 H151 120.2
C150 C151 H151 120.2
C153 C152 C157 118.7(9)
C153 C152 P7 117.8(7)
C157 C152 P7 123.4(8)
C154 C153 C152 121.0(10)
C154 C153 H153 119.5
C152 C153 H153 119.5
C153 C154 C155 119.4(12)
C153 C154 H154 120.3
C155 C154 H154 120.3
C156 C155 C154 119.8(10)
C156 C155 H155 120.1
C154 C155 H155 120.1
C155 C156 C157 120.7(11)
C155 C156 H156 119.6
C157 C156 H156 119.6
C156 C157 C152 120.3(11)
C156 C157 H157 119.8
C152 C157 H157 119.8
C161 C160 C165 119.9(8)
C161 C160 P8 121.7(6)
C165 C160 P8 118.4(7)
C160 C161 C162 120.5(9)
C160 C161 H161 119.8
C162 C161 H161 119.8
C163 C162 C161 119.8(9)
C163 C162 H162 120.1
C161 C162 H162 120.1
C164 C163 C162 120.4(9)
C164 C163 H163 119.8
C162 C163 H163 119.8
C163 C164 C165 120.1(9)
C163 C164 H164 120.0
C165 C164 H164 120.0
C160 C165 C164 119.3(9)
C160 C165 H165 120.4
C164 C165 H165 120.4
C171 C166 C167 118.9(9)
C171 C166 P8 124.2(7)
C167 C166 P8 116.6(7)
C168 C167 C166 120.3(9)
C168 C167 H167 119.9
C166 C167 H167 119.9
C169 C168 C167 120.0(10)
C169 C168 H168 120.0
C167 C168 H168 120.0
C170 C169 C168 120.1(10)
C170 C169 H169 120.0
C168 C169 H169 120.0
C169 C170 C171 120.9(10)
C169 C170 H170 119.6
C171 C170 H170 119.6
C166 C171 C170 119.9(9)
C166 C171 H171 120.1
C170 C171 H171 120.1
C173 C172 C177 119.7(8)
C173 C172 P8 119.3(7)
C177 C172 P8 120.9(7)
C174 C173 C172 120.2(9)
C174 C173 H173 119.9
C172 C173 H173 119.9
C175 C174 C173 120.8(10)
C175 C174 H174 119.6
C173 C174 H174 119.6
C174 C175 C176 119.7(10)
C174 C175 H175 120.2
C176 C175 H175 120.2
C175 C176 C177 120.3(11)
C175 C176 H176 119.9
C177 C176 H176 119.9
C172 C177 C176 119.2(10)
C172 C177 H177 120.4
C176 C177 H177 120.4
C185 C180 C181 118.9(8)
C185 C180 P9 117.4(6)
C181 C180 P9 123.6(7)
C182 C181 C180 119.8(10)
C182 C181 H181 120.1
C180 C181 H181 120.1
C183 C182 C181 120.9(10)
C183 C182 H182 119.6
C181 C182 H182 119.6
C182 C183 C184 120.6(10)
C182 C183 H183 119.7
C184 C183 H183 119.7
C183 C184 C185 119.6(10)
C183 C184 H184 120.2
C185 C184 H184 120.2
C180 C185 C184 120.1(9)
C180 C185 H185 120.0
C184 C185 H185 120.0
C187 C186 C191 119.8(9)
C187 C186 P9 122.9(7)
C191 C186 P9 117.4(7)
C186 C187 C188 120.6(10)
C186 C187 H187 119.7
C188 C187 H187 119.7
C189 C188 C187 120.3(10)
C189 C188 H188 119.8
C187 C188 H188 119.8
C190 C189 C188 119.3(10)
C190 C189 H189 120.4
C188 C189 H189 120.4
C189 C190 C191 120.5(9)
C189 C190 H190 119.7
C191 C190 H190 119.7
C186 C191 C190 119.5(9)
C186 C191 H191 120.3
C190 C191 H191 120.3
C193 C192 C197 119.1(8)
C193 C192 P9 123.4(7)
C197 C192 P9 117.4(7)
C192 C193 C194 119.1(9)
C192 C193 H193 120.4
C194 C193 H193 120.4
C195 C194 C193 121.0(9)
C195 C194 H194 119.5
C193 C194 H194 119.5
C194 C195 C196 121.1(9)
C194 C195 H195 119.5
C196 C195 H195 119.5
C195 C196 C197 119.1(10)
C195 C196 H196 120.5
C197 C196 H196 120.5
C196 C197 C192 120.6(9)
C196 C197 H197 119.7
C192 C197 H197 119.7
C201 C200 C205 117.5(9)
C201 C200 P10 123.9(7)
C205 C200 P10 118.6(7)
C202 C201 C200 121.1(10)
C202 C201 H201 119.4
C200 C201 H201 119.4
C203 C202 C201 121.4(10)
C203 C202 H202 119.3
C201 C202 H202 119.3
C202 C203 C204 118.6(10)
C202 C203 H203 120.7
C204 C203 H203 120.7
C205 C204 C203 119.3(9)
C205 C204 H204 120.4
C203 C204 H204 120.4
C204 C205 C200 122.0(9)
C204 C205 H205 119.0
C200 C205 H205 119.0
C207 C206 C211 118.8(9)
C207 C206 P10 118.5(7)
C211 C206 P10 122.7(8)
C206 C207 C208 120.4(10)
C206 C207 H207 119.8
C208 C207 H207 119.8
C209 C208 C207 120.6(11)
C209 C208 H208 119.7
C207 C208 H208 119.7
C208 C209 C210 119.0(10)
C208 C209 H209 120.5
C210 C209 H209 120.5
C211 C210 C209 121.4(11)
C211 C210 H210 119.3
C209 C210 H210 119.3
C210 C211 C206 119.8(10)
C210 C211 H211 120.1
C206 C211 H211 120.1
C213 C212 C217 117.9(8)
C213 C212 P10 117.9(6)
C217 C212 P10 123.6(7)
C214 C213 C212 121.5(8)
C214 C213 H213 119.3
C212 C213 H213 119.3
C213 C214 C215 119.2(9)
C213 C214 H214 120.4
C215 C214 H214 120.4
C216 C215 C214 119.5(9)
C216 C215 H215 120.3
C214 C215 H215 120.3
C215 C216 C217 121.2(8)
C215 C216 H216 119.4
C217 C216 H216 119.4
C216 C217 C212 120.6(9)
C216 C217 H217 119.7
C212 C217 H217 119.7
C225 C220 C221 118.7(8)
C225 C220 P11 119.7(7)
C221 C220 P11 121.6(8)
C222 C221 C220 120.6(10)
C222 C221 H221 119.7
C220 C221 H221 119.7
C221 C222 C223 120.2(10)
C221 C222 H222 119.9
C223 C222 H222 119.9
C224 C223 C222 118.8(9)
C224 C223 H223 120.6
C222 C223 H223 120.6
C225 C224 C223 120.7(10)
C225 C224 H224 119.6
C223 C224 H224 119.6
C224 C225 C220 121.0(8)
C224 C225 H225 119.5
C220 C225 H225 119.5
C231 C226 C227 118.5(9)
C231 C226 P11 118.7(7)
C227 C226 P11 122.7(7)
C228 C227 C226 119.8(10)
C228 C227 H227 120.1
C226 C227 H227 120.1
C229 C228 C227 120.4(10)
C229 C228 H228 119.8
C227 C228 H228 119.8
C230 C229 C228 120.7(10)
C230 C229 H229 119.7
C228 C229 H229 119.7
C229 C230 C231 119.6(10)
C229 C230 H230 120.2
C231 C230 H230 120.2
C226 C231 C230 120.9(10)
C226 C231 H231 119.5
C230 C231 H231 119.5
C233 C232 C237 119.8(9)
C233 C232 P11 117.3(7)
C237 C232 P11 122.8(8)
C232 C233 C234 121.2(10)
C232 C233 H233 119.4
C234 C233 H233 119.4
C235 C234 C233 118.8(10)
C235 C234 H234 120.6
C233 C234 H234 120.6
C234 C235 C236 120.7(10)
C234 C235 H235 119.6
C236 C235 H235 119.6
C235 C236 C237 119.5(11)
C235 C236 H236 120.2
C237 C236 H236 120.2
C232 C237 C236 119.9(11)
C232 C237 H237 120.1
C236 C237 H237 120.1
C241 C240 C245 117.0(9)
C241 C240 P12 125.6(7)
C245 C240 P12 117.5(7)
C240 C241 C242 122.8(10)
C240 C241 H241 118.6
C242 C241 H241 118.6
C243 C242 C241 119.6(11)
C243 C242 H242 120.2
C241 C242 H242 120.2
C244 C243 C242 119.3(9)
C244 C243 H243 120.4
C242 C243 H243 120.4
C243 C244 C245 120.2(10)
C243 C244 H244 119.9
C245 C244 H244 119.9
C240 C245 C244 121.1(9)
C240 C245 H245 119.4
C244 C245 H245 119.4
C247 C246 C251 117.9(8)
C247 C246 P12 120.3(7)
C251 C246 P12 121.5(7)
C248 C247 C246 120.3(10)
C248 C247 H247 119.9
C246 C247 H247 119.9
C249 C248 C247 121.0(10)
C249 C248 H248 119.5
C247 C248 H248 119.5
C248 C249 C250 120.2(9)
C248 C249 H249 119.9
C250 C249 H249 119.9
C249 C250 C251 120.0(10)
C249 C250 H250 120.0
C251 C250 H250 120.0
C250 C251 C246 120.6(9)
C250 C251 H251 119.7
C246 C251 H251 119.7
C253 C252 C257 119.0(8)
C253 C252 P12 118.5(6)
C257 C252 P12 122.5(7)
C252 C253 C254 120.2(8)
C252 C253 H253 119.9
C254 C253 H253 119.9
C255 C254 C253 120.3(9)
C255 C254 H254 119.8
C253 C254 H254 119.8
C256 C255 C254 120.1(9)
C256 C255 H255 119.9
C254 C255 H255 119.9
C255 C256 C257 120.4(8)
C255 C256 H256 119.8
C257 C256 H256 119.8
C256 C257 C252 120.0(9)
C256 C257 H257 120.0
C252 C257 H257 120.0
C501 C500 H50A 109.5
C501 C500 H50B 109.5
H50A C500 H50B 109.5
C501 C500 H50C 109.5
H50A C500 H50C 109.5
H50B C500 H50C 109.5
O500 C501 C502 125.9(9)
O500 C501 C500 116.2(9)
C502 C501 C500 117.9(9)
C503 C502 C501 128.2(9)
C503 C502 H502 115.9
C501 C502 H502 115.9
O501 C503 C502 126.1(9)
O501 C503 C504 115.7(10)
C502 C503 C504 118.2(9)
C503 C504 H50D 109.5
C503 C504 H50E 109.5
H50D C504 H50E 109.5
C503 C504 H50F 109.5
H50D C504 H50F 109.5
H50E C504 H50F 109.5
C601 C600 H60A 109.5
C601 C600 H60B 109.5
H60A C600 H60B 109.5
C601 C600 H60C 109.5
H60A C600 H60C 109.5
H60B C600 H60C 109.5
O600 C601 C602 125.4(9)
O600 C601 C600 114.9(10)
C602 C601 C600 119.7(10)
C601 C602 C603 130.4(10)
C601 C602 H602 114.8
C603 C602 H602 114.8
O601 C603 C602 124.9(9)
O601 C603 C604 115.4(9)
C602 C603 C604 119.7(9)
C603 C604 H60D 109.5
C603 C604 H60E 109.5
H60D C604 H60E 109.5
C603 C604 H60F 109.5
H60D C604 H60F 109.5
H60E C604 H60F 109.5
C701 C700 H70A 109.5
C701 C700 H70B 109.5
H70A C700 H70B 109.5
C701 C700 H70C 109.5
H70A C700 H70C 109.5
H70B C700 H70C 109.5
O700 C701 C702 123.5(13)
O700 C701 C700 113.8(12)
C702 C701 C700 122.7(12)
C701 C702 C703 120.2(12)
C701 C702 H70D 107.3
C703 C702 H70D 107.3
C701 C702 H70E 107.3
C703 C702 H70E 107.3
H70D C702 H70E 106.9
O701 C703 C702 120.3(13)
O701 C703 C704 117.4(12)
C702 C703 C704 122.3(12)
C703 C704 H70F 109.5
C703 C704 H70G 109.5
H70F C704 H70G 109.5
C703 C704 H70H 109.5
H70F C704 H70H 109.5
H70G C704 H70H 109.5
C801 C800 H80A 109.5
C801 C800 H80B 109.5
H80A C800 H80B 109.5
C801 C800 H80C 109.5
H80A C800 H80C 109.5
H80B C800 H80C 109.5
O800 C801 C802 117.2(18)
O800 C801 C800 118.8(19)
C802 C801 C800 123.4(16)
C801 C802 C803 123.4(16)
C801 C802 H80D 106.5
C803 C802 H80D 106.5
C801 C802 H80E 106.5
C803 C802 H80E 106.5
H80D C802 H80E 106.5
O801 C803 C802 119.3(18)
O801 C803 C804 115.5(19)
C802 C803 C804 125.0(15)
C803 C804 H80F 109.5
C803 C804 H80G 109.5
H80F C804 H80G 109.5
C803 C804 H80H 109.5
H80F C804 H80H 109.5
H80G C804 H80H 109.5
O900 C900 C901 105.0(12)
O900 C900 H90A 110.8
C901 C900 H90A 110.8
O900 C900 H90B 110.8
C901 C900 H90B 110.8
H90A C900 H90B 108.8
C902 C901 C900 103.5(12)
C902 C901 H90C 111.1
C900 C901 H90C 111.1
C902 C901 H90D 111.1
C900 C901 H90D 111.1
H90C C901 H90D 109.0
C901 C902 C903 107.6(13)
C901 C902 H90E 110.2
C903 C902 H90E 110.2
C901 C902 H90F 110.2
C903 C902 H90F 110.2
H90E C902 H90F 108.5
O900 C903 C902 107.2(11)
O900 C903 H90G 110.3
C902 C903 H90G 110.3
O900 C903 H90H 110.3
C902 C903 H90H 110.3
H90G C903 H90H 108.5
C911 C910 H91A 109.5
C911 C910 H91B 109.5
H91A C910 H91B 109.5
C911 C910 H91C 109.5
H91A C910 H91C 109.5
H91B C910 H91C 109.5
O910 C911 C912 120.3(11)
O910 C911 C910 116.7(10)
C912 C911 C910 123.0(11)
C911 C912 C913 119.7(10)
C911 C912 H91D 107.4
C913 C912 H91D 107.4
C911 C912 H91E 107.4
C913 C912 H91E 107.4
H91D C912 H91E 106.9
O911 C913 C912 122.4(10)
O911 C913 C914 119.7(11)
C912 C913 C914 117.9(10)
C913 C914 H91F 109.5
C913 C914 H91G 109.5
H91F C914 H91G 109.5
C913 C914 H91H 109.5
H91F C914 H91H 109.5
H91G C914 H91H 109.5

loop_
_geom_bond_atom_site_label_1
_geom_bond_atom_site_label_2
_geom_bond_distance
Tl1 O501 2.330(6)
Tl1 O500 2.368(7)
Tl1 Pd1 2.8184(6)
Tl1 Pd2 2.8315(7)
Tl1 Pd3 2.8771(7)
Tl1 Pd4 2.9730(7)
Tl1 Pd6 3.2253(7)
Tl1 Pd5 3.2297(7)
Tl2 O601 2.304(7)
Tl2 O600 2.347(6)
Tl2 Pd10 2.7983(7)
Tl2 Pd11 2.8056(7)
Tl2 Pd12 2.8534(7)
Tl2 Pd15 2.9809(7)
Tl2 Pd14 3.1354(7)
Tl2 Pd13 3.2886(7)
Pd1 C6 2.061(9)
Pd1 C1 2.095(9)
Pd1 C8 2.291(9)
Pd1 Pd5 2.7044(8)
Pd1 Pd8 2.7268(8)
Pd1 Pd4 2.7285(9)
Pd1 Pd9 2.7550(9)
Pd1 Pd2 3.0544(8)
Pd1 Pd3 3.0704(9)
Pd2 C2 2.077(8)
Pd2 C3 2.091(8)
Pd2 C9 2.323(9)
Pd2 Pd6 2.6945(8)
Pd2 Pd5 2.7098(9)
Pd2 Pd9 2.7547(8)
Pd2 Pd7 2.7584(8)
Pd2 Pd3 3.0257(8)
Pd3 C4 2.069(8)
Pd3 C5 2.120(8)
Pd3 C7 2.330(8)
Pd3 Pd4 2.7104(9)
Pd3 Pd6 2.7343(8)
Pd3 Pd7 2.7546(8)
Pd3 Pd8 2.7594(8)
Pd4 C5 2.020(8)
Pd4 C6 2.044(9)
Pd4 P1 2.327(2)
Pd5 C2 2.030(8)
Pd5 C1 2.031(8)
Pd5 P2 2.302(2)
Pd5 Pd9 3.2383(9)
Pd6 C3 2.020(8)
Pd6 C4 2.078(9)
Pd6 P3 2.322(2)
Pd7 C7 2.116(9)
Pd7 C9 2.119(8)
Pd7 P4 2.319(2)
Pd7 Pd8 2.7957(8)
Pd7 Pd9 2.8030(9)
Pd8 C8 2.104(9)
Pd8 C7 2.115(9)
Pd8 P5 2.319(2)
Pd8 Pd9 2.8514(8)
Pd9 C8 2.129(8)
Pd9 C9 2.130(8)
Pd9 P6 2.320(2)
Pd10 C15 2.046(9)
Pd10 C10 2.139(9)
Pd10 C17 2.304(9)
Pd10 Pd13 2.7262(8)
Pd10 Pd15 2.7462(8)
Pd10 Pd16 2.7466(8)
Pd10 Pd17 2.7492(9)
Pd10 Pd11 3.0209(8)
Pd10 Pd12 3.0726(9)
Pd11 C11 2.087(8)
Pd11 C12 2.093(8)
Pd11 C18 2.371(9)
Pd11 Pd14 2.6875(9)
Pd11 Pd13 2.7391(9)
Pd11 Pd17 2.7445(8)
Pd11 Pd18 2.7961(8)
Pd11 Pd12 3.0262(8)
Pd12 C13 2.085(8)
Pd12 C14 2.104(9)
Pd12 C16 2.305(7)
Pd12 Pd15 2.7029(9)
Pd12 Pd18 2.7210(8)
Pd12 Pd14 2.7551(8)
Pd12 Pd16 2.7823(8)
Pd13 C10 2.032(9)
Pd13 C11 2.034(8)
Pd13 P7 2.324(2)
Pd14 C12 2.029(8)
Pd14 C13 2.044(8)
Pd14 P8 2.326(2)
Pd15 C14 2.023(8)
Pd15 C15 2.035(9)
Pd15 P9 2.325(2)
Pd16 C16 2.113(8)
Pd16 C17 2.116(8)
Pd16 P10 2.339(2)
Pd16 Pd18 2.8188(8)
Pd16 Pd17 2.8401(8)
Pd17 C18 2.126(9)
Pd17 C17 2.128(8)
Pd17 P11 2.314(2)
Pd17 Pd18 2.7872(9)
Pd18 C18 2.108(8)
Pd18 C16 2.115(8)
Pd18 P12 2.314(2)
P1 C32 1.817(9)
P1 C20 1.826(9)
P1 C26 1.837(10)
P2 C46 1.812(9)
P2 C52 1.818(9)
P2 C40 1.829(9)
P3 C60 1.815(9)
P3 C66 1.827(9)
P3 C72 1.845(9)
P4 C86 1.826(9)
P4 C80 1.834(9)
P4 C92 1.835(9)
P5 C100 1.826(10)
P5 C112 1.826(9)
P5 C106 1.828(9)
P6 C126 1.819(9)
P6 C132 1.828(9)
P6 C120 1.830(9)
P7 C140 1.822(10)
P7 C146 1.825(9)
P7 C152 1.829(9)
P8 C166 1.823(9)
P8 C160 1.834(8)
P8 C172 1.837(9)
P9 C192 1.817(8)
P9 C180 1.824(9)
P9 C186 1.830(9)
P10 C212 1.824(9)
P10 C200 1.827(9)
P10 C206 1.829(10)
P11 C226 1.820(9)
P11 C220 1.827(9)
P11 C232 1.841(9)
P12 C246 1.818(9)
P12 C240 1.827(9)
P12 C252 1.840(9)
O1 C1 1.143(10)
O2 C2 1.157(10)
O3 C3 1.168(10)
O4 C4 1.125(11)
O5 C5 1.140(10)
O6 C6 1.161(11)
O7 C7 1.155(10)
O8 C8 1.162(10)
O9 C9 1.151(10)
O10 C10 1.137(11)
O11 C11 1.144(11)
O12 C12 1.152(10)
O13 C13 1.145(10)
O14 C14 1.158(10)
O15 C15 1.178(11)
O16 C16 1.163(10)
O17 C17 1.152(10)
O18 C18 1.136(10)
O500 C501 1.276(11)
O501 C503 1.261(12)
O600 C601 1.275(12)
O601 C603 1.267(11)
O700 C701 1.297(15)
O701 C703 1.258(14)
O800 C801 1.298(15)
O801 C803 1.268(15)
O900 C903 1.411(15)
O900 C900 1.422(17)
O910 C911 1.302(14)
O911 C913 1.236(13)
C20 C25 1.387(14)
C20 C21 1.388(13)
C21 C22 1.414(15)
C21 H21 0.9500
C22 C23 1.361(17)
C22 H22 0.9500
C23 C24 1.391(17)
C23 H23 0.9500
C24 C25 1.399(14)
C24 H24 0.9500
C25 H25 0.9500
C26 C27 1.390(14)
C26 C31 1.400(13)
C27 C28 1.374(15)
C27 H27 0.9500
C28 C29 1.394(18)
C28 H28 0.9500
C29 C30 1.366(18)
C29 H29 0.9500
C30 C31 1.386(16)
C30 H30 0.9500
C31 H31 0.9500
C32 C33 1.391(13)
C32 C37 1.398(12)
C33 C34 1.407(14)
C33 H33 0.9500
C34 C35 1.376(15)
C34 H34 0.9500
C35 C36 1.389(15)
C35 H35 0.9500
C36 C37 1.386(13)
C36 H36 0.9500
C37 H37 0.9500
C40 C45 1.382(13)
C40 C41 1.397(11)
C41 C42 1.395(13)
C41 H41 0.9500
C42 C43 1.362(15)
C42 H42 0.9500
C43 C44 1.396(14)
C43 H43 0.9500
C44 C45 1.377(13)
C44 H44 0.9500
C45 H45 0.9500
C46 C51 1.392(14)
C46 C47 1.417(13)
C47 C48 1.388(14)
C47 H47 0.9500
C48 C49 1.364(18)
C48 H48 0.9500
C49 C50 1.373(18)
C49 H49 0.9500
C50 C51 1.386(14)
C50 H50 0.9500
C51 H51 0.9500
C52 C53 1.389(13)
C52 C57 1.393(13)
C53 C54 1.387(14)
C53 H53 0.9500
C54 C55 1.385(18)
C54 H54 0.9500
C55 C56 1.373(18)
C55 H55 0.9500
C56 C57 1.392(13)
C56 H56 0.9500
C57 H57 0.9500
C60 C61 1.383(14)
C60 C65 1.392(14)
C61 C62 1.378(18)
C61 H61 0.9500
C62 C63 1.373(19)
C62 H62 0.9500
C63 C64 1.368(17)
C63 H63 0.9500
C64 C65 1.380(15)
C64 H64 0.9500
C65 H65 0.9500
C66 C71 1.390(13)
C66 C67 1.400(13)
C67 C68 1.371(13)
C67 H67 0.9500
C68 C69 1.372(15)
C68 H68 0.9500
C69 C70 1.380(16)
C69 H69 0.9500
C70 C71 1.391(14)
C70 H70 0.9500
C71 H71 0.9500
C72 C73 1.377(14)
C72 C77 1.390(14)
C73 C74 1.381(14)
C73 H73 0.9500
C74 C75 1.388(15)
C74 H74 0.9500
C75 C76 1.363(16)
C75 H75 0.9500
C76 C77 1.397(15)
C76 H76 0.9500
C77 H77 0.9500
C80 C85 1.375(13)
C80 C81 1.420(13)
C81 C82 1.366(13)
C81 H81 0.9500
C82 C83 1.379(15)
C82 H82 0.9500
C83 C84 1.386(14)
C83 H83 0.9500
C84 C85 1.386(12)
C84 H84 0.9500
C85 H85 0.9500
C86 C87 1.386(13)
C86 C91 1.398(13)
C87 C88 1.388(14)
C87 H87 0.9500
C88 C89 1.358(17)
C88 H88 0.9500
C89 C90 1.400(17)
C89 H89 0.9500
C90 C91 1.387(14)
C90 H90 0.9500
C91 H91 0.9500
C92 C93 1.389(13)
C92 C97 1.397(13)
C93 C94 1.391(13)
C93 H93 0.9500
C94 C95 1.376(17)
C94 H94 0.9500
C95 C96 1.382(17)
C95 H95 0.9500
C96 C97 1.405(15)
C96 H96 0.9500
C97 H97 0.9500
C100 C101 1.402(12)
C100 C105 1.405(13)
C101 C102 1.378(14)
C101 H101 0.9500
C102 C103 1.379(16)
C102 H102 0.9500
C103 C104 1.389(13)
C103 H103 0.9500
C104 C105 1.401(12)
C104 H104 0.9500
C105 H105 0.9500
C106 C111 1.385(13)
C106 C107 1.402(13)
C107 C108 1.407(13)
C107 H107 0.9500
C108 C109 1.378(15)
C108 H108 0.9500
C109 C110 1.378(16)
C109 H109 0.9500
C110 C111 1.389(13)
C110 H110 0.9500
C111 H111 0.9500
C112 C113 1.385(12)
C112 C117 1.405(11)
C113 C114 1.388(12)
C113 H113 0.9500
C114 C115 1.391(13)
C114 H114 0.9500
C115 C116 1.390(14)
C115 H115 0.9500
C116 C117 1.378(13)
C116 H116 0.9500
C117 H117 0.9500
C120 C125 1.390(12)
C120 C121 1.400(12)
C121 C122 1.411(12)
C121 H121 0.9500
C122 C123 1.378(14)
C122 H122 0.9500
C123 C124 1.388(14)
C123 H123 0.9500
C124 C125 1.394(12)
C124 H124 0.9500
C125 H125 0.9500
C126 C127 1.394(12)
C126 C131 1.401(12)
C127 C128 1.385(14)
C127 H127 0.9500
C128 C129 1.377(16)
C128 H128 0.9500
C129 C130 1.399(16)
C129 H129 0.9500
C130 C131 1.395(14)
C130 H130 0.9500
C131 H131 0.9500
C132 C137 1.399(12)
C132 C133 1.407(13)
C133 C134 1.366(13)
C133 H133 0.9500
C134 C135 1.400(13)
C134 H134 0.9500
C135 C136 1.393(14)
C135 H135 0.9500
C136 C137 1.378(13)
C136 H136 0.9500
C137 H137 0.9500
C140 C141 1.394(13)
C140 C145 1.397(14)
C141 C142 1.388(16)
C141 H141 0.9500
C142 C143 1.375(18)
C142 H142 0.9500
C143 C144 1.390(16)
C143 H143 0.9500
C144 C145 1.394(15)
C144 H144 0.9500
C145 H145 0.9500
C146 C151 1.383(15)
C146 C147 1.398(15)
C147 C148 1.398(14)
C147 H147 0.9500
C148 C149 1.347(18)
C148 H148 0.9500
C149 C150 1.399(18)
C149 H149 0.9500
C150 C151 1.402(15)
C150 H150 0.9500
C151 H151 0.9500
C152 C153 1.381(15)
C152 C157 1.391(12)
C153 C154 1.381(14)
C153 H153 0.9500
C154 C155 1.393(17)
C154 H154 0.9500
C155 C156 1.366(19)
C155 H155 0.9500
C156 C157 1.375(15)
C156 H156 0.9500
C157 H157 0.9500
C160 C161 1.383(13)
C160 C165 1.398(12)
C161 C162 1.387(12)
C161 H161 0.9500
C162 C163 1.387(14)
C162 H162 0.9500
C163 C164 1.376(15)
C163 H163 0.9500
C164 C165 1.405(12)
C164 H164 0.9500
C165 H165 0.9500
C166 C171 1.392(12)
C166 C167 1.405(12)
C167 C168 1.391(14)
C167 H167 0.9500
C168 C169 1.389(15)
C168 H168 0.9500
C169 C170 1.364(16)
C169 H169 0.9500
C170 C171 1.401(14)
C170 H170 0.9500
C171 H171 0.9500
C172 C173 1.379(13)
C172 C177 1.382(13)
C173 C174 1.369(13)
C173 H173 0.9500
C174 C175 1.362(18)
C174 H174 0.9500
C175 C176 1.378(16)
C175 H175 0.9500
C176 C177 1.390(14)
C176 H176 0.9500
C177 H177 0.9500
C180 C185 1.395(13)
C180 C181 1.406(13)
C181 C182 1.389(14)
C181 H181 0.9500
C182 C183 1.361(16)
C182 H182 0.9500
C183 C184 1.383(15)
C183 H183 0.9500
C184 C185 1.404(14)
C184 H184 0.9500
C185 H185 0.9500
C186 C187 1.373(13)
C186 C191 1.395(13)
C187 C188 1.392(14)
C187 H187 0.9500
C188 C189 1.387(16)
C188 H188 0.9500
C189 C190 1.385(16)
C189 H189 0.9500
C190 C191 1.400(14)
C190 H190 0.9500
C191 H191 0.9500
C192 C193 1.389(12)
C192 C197 1.410(13)
C193 C194 1.405(13)
C193 H193 0.9500
C194 C195 1.360(15)
C194 H194 0.9500
C195 C196 1.380(15)
C195 H195 0.9500
C196 C197 1.393(12)
C196 H196 0.9500
C197 H197 0.9500
C200 C201 1.385(13)
C200 C205 1.393(12)
C201 C202 1.375(15)
C201 H201 0.9500
C202 C203 1.368(16)
C202 H202 0.9500
C203 C204 1.412(14)
C203 H203 0.9500
C204 C205 1.375(13)
C204 H204 0.9500
C205 H205 0.9500
C206 C207 1.393(14)
C206 C211 1.405(13)
C207 C208 1.395(15)
C207 H207 0.9500
C208 C209 1.378(16)
C208 H208 0.9500
C209 C210 1.389(17)
C209 H209 0.9500
C210 C211 1.378(15)
C210 H210 0.9500
C211 H211 0.9500
C212 C213 1.393(13)
C212 C217 1.411(11)
C213 C214 1.393(13)
C213 H213 0.9500
C214 C215 1.415(13)
C214 H214 0.9500
C215 C216 1.367(15)
C215 H215 0.9500
C216 C217 1.385(13)
C216 H216 0.9500
C217 H217 0.9500
C220 C225 1.384(14)
C220 C221 1.395(12)
C221 C222 1.382(14)
C221 H221 0.9500
C222 C223 1.398(16)
C222 H222 0.9500
C223 C224 1.386(14)
C223 H223 0.9500
C224 C225 1.376(13)
C224 H224 0.9500
C225 H225 0.9500
C226 C231 1.393(13)
C226 C227 1.404(13)
C227 C228 1.395(14)
C227 H227 0.9500
C228 C229 1.383(17)
C228 H228 0.9500
C229 C230 1.364(17)
C229 H229 0.9500
C230 C231 1.401(15)
C230 H230 0.9500
C231 H231 0.9500
C232 C233 1.373(13)
C232 C237 1.375(14)
C233 C234 1.392(14)
C233 H233 0.9500
C234 C235 1.375(17)
C234 H234 0.9500
C235 C236 1.387(17)
C235 H235 0.9500
C236 C237 1.396(16)
C236 H236 0.9500
C237 H237 0.9500
C240 C241 1.358(14)
C240 C245 1.381(13)
C241 C242 1.385(15)
C241 H241 0.9500
C242 C243 1.374(15)
C242 H242 0.9500
C243 C244 1.357(15)
C243 H243 0.9500
C244 C245 1.403(14)
C244 H244 0.9500
C245 H245 0.9500
C246 C247 1.401(13)
C246 C251 1.402(13)
C247 C248 1.396(13)
C247 H247 0.9500
C248 C249 1.361(17)
C248 H248 0.9500
C249 C250 1.376(16)
C249 H249 0.9500
C250 C251 1.401(13)
C250 H250 0.9500
C251 H251 0.9500
C252 C253 1.385(13)
C252 C257 1.409(12)
C253 C254 1.394(13)
C253 H253 0.9500
C254 C255 1.386(13)
C254 H254 0.9500
C255 C256 1.370(14)
C255 H255 0.9500
C256 C257 1.394(12)
C256 H256 0.9500
C257 H257 0.9500
C500 C501 1.507(15)
C500 H50A 0.9800
C500 H50B 0.9800
C500 H50C 0.9800
C501 C502 1.401(14)
C502 C503 1.392(15)
C502 H502 0.9500
C503 C504 1.510(14)
C504 H50D 0.9800
C504 H50E 0.9800
C504 H50F 0.9800
C600 C601 1.507(14)
C600 H60A 0.9800
C600 H60B 0.9800
C600 H60C 0.9800
C601 C602 1.375(15)
C602 C603 1.394(15)
C602 H602 0.9500
C603 C604 1.508(15)
C604 H60D 0.9800
C604 H60E 0.9800
C604 H60F 0.9800
C700 C701 1.483(19)
C700 H70A 0.9800
C700 H70B 0.9800
C700 H70C 0.9800
C701 C702 1.337(18)
C702 C703 1.433(18)
C702 H70D 0.9900
C702 H70E 0.9900
C703 C704 1.509(19)
C704 H70F 0.9800
C704 H70G 0.9800
C704 H70H 0.9800
C800 C801 1.514(17)
C800 H80A 0.9800
C800 H80B 0.9800
C800 H80C 0.9800
C801 C802 1.382(16)
C802 C803 1.413(16)
C802 H80D 0.9900
C802 H80E 0.9900
C803 C804 1.490(16)
C804 H80F 0.9800
C804 H80G 0.9800
C804 H80H 0.9800
C900 C901 1.52(2)
C900 H90A 0.9900
C900 H90B 0.9900
C901 C902 1.46(2)
C901 H90C 0.9900
C901 H90D 0.9900
C902 C903 1.469(18)
C902 H90E 0.9900
C902 H90F 0.9900
C903 H90G 0.9900
C903 H90H 0.9900
C910 C911 1.468(18)
C910 H91A 0.9800
C910 H91B 0.9800
C910 H91C 0.9800
C911 C912 1.386(14)
C912 C913 1.434(16)
C912 H91D 0.9900
C912 H91E 0.9900
C913 C914 1.475(14)
C914 H91F 0.9800
C914 H91G 0.9800
C914 H91H 0.9800

loop_
_geom_torsion_atom_site_label_1
_geom_torsion_atom_site_label_2
_geom_torsion_atom_site_label_3
_geom_torsion_atom_site_label_4
_geom_torsion
O501 Tl1 Pd1 C6 2.4(10)
O500 Tl1 Pd1 C6 -57.4(3)
Pd2 Tl1 Pd1 C6 167.3(2)
Pd3 Tl1 Pd1 C6 95.9(2)
Pd4 Tl1 Pd1 C6 32.5(2)
Pd6 Tl1 Pd1 C6 131.9(2)
Pd5 Tl1 Pd1 C6 -132.1(2)
O501 Tl1 Pd1 C1 92.6(10)
O500 Tl1 Pd1 C1 32.7(3)
Pd2 Tl1 Pd1 C1 -102.6(2)
Pd3 Tl1 Pd1 C1 -174.0(2)
Pd4 Tl1 Pd1 C1 122.7(2)
Pd6 Tl1 Pd1 C1 -138.0(2)
Pd5 Tl1 Pd1 C1 -42.0(2)
O501 Tl1 Pd1 C8 -131.2(12)
O500 Tl1 Pd1 C8 168.9(6)
Pd2 Tl1 Pd1 C8 33.6(6)
Pd3 Tl1 Pd1 C8 -37.8(6)
Pd4 Tl1 Pd1 C8 -101.1(6)
Pd6 Tl1 Pd1 C8 -1.8(6)
Pd5 Tl1 Pd1 C8 94.2(6)
O501 Tl1 Pd1 Pd5 134.6(10)
O500 Tl1 Pd1 Pd5 74.73(18)
Pd2 Tl1 Pd1 Pd5 -60.59(2)
Pd3 Tl1 Pd1 Pd5 -131.93(2)
Pd4 Tl1 Pd1 Pd5 164.67(3)
Pd6 Tl1 Pd1 Pd5 -95.97(2)
O501 Tl1 Pd1 Pd8 -95.1(10)
O500 Tl1 Pd1 Pd8 -154.95(18)
Pd2 Tl1 Pd1 Pd8 69.73(3)
Pd3 Tl1 Pd1 Pd8 -1.62(2)
Pd4 Tl1 Pd1 Pd8 -65.01(3)
Pd6 Tl1 Pd1 Pd8 34.34(3)
Pd5 Tl1 Pd1 Pd8 130.32(3)
O501 Tl1 Pd1 Pd4 -30.1(10)
O500 Tl1 Pd1 Pd4 -89.94(18)
Pd2 Tl1 Pd1 Pd4 134.74(2)
Pd3 Tl1 Pd1 Pd4 63.39(2)
Pd6 Tl1 Pd1 Pd4 99.36(2)
Pd5 Tl1 Pd1 Pd4 -164.67(3)
O501 Tl1 Pd1 Pd9 -164.7(10)
O500 Tl1 Pd1 Pd9 135.47(18)
Pd2 Tl1 Pd1 Pd9 0.14(2)
Pd3 Tl1 Pd1 Pd9 -71.20(3)
Pd4 Tl1 Pd1 Pd9 -134.59(3)
Pd6 Tl1 Pd1 Pd9 -35.24(3)
Pd5 Tl1 Pd1 Pd9 60.74(3)
O501 Tl1 Pd1 Pd2 -164.8(10)
O500 Tl1 Pd1 Pd2 135.32(18)
Pd3 Tl1 Pd1 Pd2 -71.34(2)
Pd4 Tl1 Pd1 Pd2 -134.74(2)
Pd6 Tl1 Pd1 Pd2 -35.38(2)
Pd5 Tl1 Pd1 Pd2 60.59(2)
O501 Tl1 Pd1 Pd3 -93.5(10)
O500 Tl1 Pd1 Pd3 -153.33(18)
Pd2 Tl1 Pd1 Pd3 71.34(2)
Pd4 Tl1 Pd1 Pd3 -63.39(2)
Pd6 Tl1 Pd1 Pd3 35.96(2)
Pd5 Tl1 Pd1 Pd3 131.93(2)
O501 Tl1 Pd2 C2 -88.9(3)
O500 Tl1 Pd2 C2 18.9(3)
Pd1 Tl1 Pd2 C2 94.2(2)
Pd3 Tl1 Pd2 C2 167.4(2)
Pd4 Tl1 Pd2 C2 132.4(2)
Pd6 Tl1 Pd2 C2 -130.8(2)
Pd5 Tl1 Pd2 C2 33.7(2)
O501 Tl1 Pd2 C3 2.0(3)
O500 Tl1 Pd2 C3 109.8(3)
Pd1 Tl1 Pd2 C3 -174.9(2)
Pd3 Tl1 Pd2 C3 -101.7(2)
Pd4 Tl1 Pd2 C3 -136.7(2)
Pd6 Tl1 Pd2 C3 -39.9(2)
Pd5 Tl1 Pd2 C3 124.6(2)
O501 Tl1 Pd2 C9 145.5(6)
O500 Tl1 Pd2 C9 -106.6(6)
Pd1 Tl1 Pd2 C9 -31.3(6)
Pd3 Tl1 Pd2 C9 41.8(6)
Pd4 Tl1 Pd2 C9 6.9(6)
Pd6 Tl1 Pd2 C9 103.7(6)
Pd5 Tl1 Pd2 C9 -91.9(6)
O501 Tl1 Pd2 Pd6 41.9(2)
O500 Tl1 Pd2 Pd6 149.7(2)
Pd1 Tl1 Pd2 Pd6 -134.99(2)
Pd3 Tl1 Pd2 Pd6 -61.83(2)
Pd4 Tl1 Pd2 Pd6 -96.79(2)
Pd5 Tl1 Pd2 Pd6 164.45(3)
O501 Tl1 Pd2 Pd5 -122.6(2)
O500 Tl1 Pd2 Pd5 -14.7(2)
Pd1 Tl1 Pd2 Pd5 60.56(2)
Pd3 Tl1 Pd2 Pd5 133.72(2)
Pd4 Tl1 Pd2 Pd5 98.75(2)
Pd6 Tl1 Pd2 Pd5 -164.45(3)
O501 Tl1 Pd2 Pd9 176.7(2)
O500 Tl1 Pd2 Pd9 -75.4(2)
Pd1 Tl1 Pd2 Pd9 -0.14(2)
Pd3 Tl1 Pd2 Pd9 73.02(3)
Pd4 Tl1 Pd2 Pd9 38.05(3)
Pd6 Tl1 Pd2 Pd9 134.85(3)
Pd5 Tl1 Pd2 Pd9 -60.70(3)
O501 Tl1 Pd2 Pd7 108.9(2)
O500 Tl1 Pd2 Pd7 -143.2(2)
Pd1 Tl1 Pd2 Pd7 -67.92(3)
Pd3 Tl1 Pd2 Pd7 5.24(2)
Pd4 Tl1 Pd2 Pd7 -29.73(3)
Pd6 Tl1 Pd2 Pd7 67.07(3)
Pd5 Tl1 Pd2 Pd7 -128.48(3)
O501 Tl1 Pd2 Pd3 103.7(2)
O500 Tl1 Pd2 Pd3 -148.5(2)
Pd1 Tl1 Pd2 Pd3 -73.16(2)
Pd4 Tl1 Pd2 Pd3 -34.96(2)
Pd6 Tl1 Pd2 Pd3 61.83(2)
Pd5 Tl1 Pd2 Pd3 -133.72(2)
O501 Tl1 Pd2 Pd1 176.9(2)
O500 Tl1 Pd2 Pd1 -75.3(2)
Pd3 Tl1 Pd2 Pd1 73.16(2)
Pd4 Tl1 Pd2 Pd1 38.20(2)
Pd6 Tl1 Pd2 Pd1 134.99(2)
Pd5 Tl1 Pd2 Pd1 -60.56(2)
C6 Pd1 Pd2 C2 -132.7(6)
C1 Pd1 Pd2 C2 -13.2(3)
C8 Pd1 Pd2 C2 90.9(3)
Pd5 Pd1 Pd2 C2 -12.5(2)
Pd8 Pd1 Pd2 C2 137.2(2)
Pd4 Pd1 Pd2 C2 -143.8(2)
Pd9 Pd1 Pd2 C2 78.8(2)
Tl1 Pd1 Pd2 C2 -101.3(2)
Pd3 Pd1 Pd2 C2 -171.1(2)
C6 Pd1 Pd2 C3 -19.2(8)
C1 Pd1 Pd2 C3 100.4(6)
C8 Pd1 Pd2 C3 -155.6(6)
Pd5 Pd1 Pd2 C3 101.1(6)
Pd8 Pd1 Pd2 C3 -109.3(6)
Pd4 Pd1 Pd2 C3 -30.3(6)
Pd9 Pd1 Pd2 C3 -167.6(6)
Tl1 Pd1 Pd2 C3 12.2(6)
Pd3 Pd1 Pd2 C3 -57.6(6)
C6 Pd1 Pd2 C9 137.1(6)
C1 Pd1 Pd2 C9 -103.3(3)
C8 Pd1 Pd2 C9 0.7(3)
Pd5 Pd1 Pd2 C9 -102.6(2)
Pd8 Pd1 Pd2 C9 47.0(2)
Pd4 Pd1 Pd2 C9 126.0(2)
Pd9 Pd1 Pd2 C9 -11.3(2)
Tl1 Pd1 Pd2 C9 168.5(2)
Pd3 Pd1 Pd2 C9 98.8(2)
C6 Pd1 Pd2 Pd6 15.3(6)
C1 Pd1 Pd2 Pd6 134.8(2)
C8 Pd1 Pd2 Pd6 -121.2(2)
Pd5 Pd1 Pd2 Pd6 135.51(3)
Pd8 Pd1 Pd2 Pd6 -74.85(3)
Pd4 Pd1 Pd2 Pd6 4.16(4)
Pd9 Pd1 Pd2 Pd6 -133.18(3)
Tl1 Pd1 Pd2 Pd6 46.66(2)
Pd3 Pd1 Pd2 Pd6 -23.13(3)
C6 Pd1 Pd2 Pd5 -120.3(6)
C1 Pd1 Pd2 Pd5 -0.7(2)
C8 Pd1 Pd2 Pd5 103.3(2)
Pd8 Pd1 Pd2 Pd5 149.63(3)
Pd4 Pd1 Pd2 Pd5 -131.35(3)
Pd9 Pd1 Pd2 Pd5 91.31(3)
Tl1 Pd1 Pd2 Pd5 -88.85(2)
Pd3 Pd1 Pd2 Pd5 -158.65(3)
C6 Pd1 Pd2 Pd9 148.4(6)
C1 Pd1 Pd2 Pd9 -92.0(2)
C8 Pd1 Pd2 Pd9 12.0(2)
Pd5 Pd1 Pd2 Pd9 -91.31(3)
Pd8 Pd1 Pd2 Pd9 58.33(2)
Pd4 Pd1 Pd2 Pd9 137.34(3)
Tl1 Pd1 Pd2 Pd9 179.84(3)
Pd3 Pd1 Pd2 Pd9 110.05(3)
C6 Pd1 Pd2 Pd7 91.5(6)
C1 Pd1 Pd2 Pd7 -149.0(2)
C8 Pd1 Pd2 Pd7 -45.0(2)
Pd5 Pd1 Pd2 Pd7 -148.29(3)
Pd8 Pd1 Pd2 Pd7 1.34(2)
Pd4 Pd1 Pd2 Pd7 80.36(3)
Pd9 Pd1 Pd2 Pd7 -56.98(2)
Tl1 Pd1 Pd2 Pd7 122.86(2)
Pd3 Pd1 Pd2 Pd7 53.06(2)
C6 Pd1 Pd2 Tl1 -31.4(6)
C1 Pd1 Pd2 Tl1 88.2(2)
C8 Pd1 Pd2 Tl1 -167.8(2)
Pd5 Pd1 Pd2 Tl1 88.85(2)
Pd8 Pd1 Pd2 Tl1 -121.51(2)
Pd4 Pd1 Pd2 Tl1 -42.50(2)
Pd9 Pd1 Pd2 Tl1 -179.84(3)
Pd3 Pd1 Pd2 Tl1 -69.794(19)
C6 Pd1 Pd2 Pd3 38.4(6)
C1 Pd1 Pd2 Pd3 158.0(2)
C8 Pd1 Pd2 Pd3 -98.0(2)
Pd5 Pd1 Pd2 Pd3 158.65(3)
Pd8 Pd1 Pd2 Pd3 -51.72(2)
Pd4 Pd1 Pd2 Pd3 27.30(2)
Pd9 Pd1 Pd2 Pd3 -110.05(3)
Tl1 Pd1 Pd2 Pd3 69.794(19)
O501 Tl1 Pd3 C4 -25.4(3)
O500 Tl1 Pd3 C4 -134.8(4)
Pd1 Tl1 Pd3 C4 165.6(3)
Pd2 Tl1 Pd3 C4 92.1(3)
Pd4 Tl1 Pd3 C4 -129.6(3)
Pd6 Tl1 Pd3 C4 31.0(3)
Pd5 Tl1 Pd3 C4 128.3(3)
O501 Tl1 Pd3 C5 64.4(3)
O500 Tl1 Pd3 C5 -45.0(4)
Pd1 Tl1 Pd3 C5 -104.6(2)
Pd2 Tl1 Pd3 C5 -178.1(2)
Pd4 Tl1 Pd3 C5 -39.8(2)
Pd6 Tl1 Pd3 C5 120.8(2)
Pd5 Tl1 Pd3 C5 -141.9(2)
O501 Tl1 Pd3 C7 -159.6(6)
O500 Tl1 Pd3 C7 91.0(6)
Pd1 Tl1 Pd3 C7 31.4(5)
Pd2 Tl1 Pd3 C7 -42.1(5)
Pd4 Tl1 Pd3 C7 96.2(5)
Pd6 Tl1 Pd3 C7 -103.2(5)
Pd5 Tl1 Pd3 C7 -5.9(5)
O501 Tl1 Pd3 Pd4 104.2(2)
O500 Tl1 Pd3 Pd4 -5.2(3)
Pd1 Tl1 Pd3 Pd4 -64.75(2)
Pd2 Tl1 Pd3 Pd4 -138.25(2)
Pd6 Tl1 Pd3 Pd4 160.66(3)
Pd5 Tl1 Pd3 Pd4 -102.11(2)
O501 Tl1 Pd3 Pd6 -56.4(2)
O500 Tl1 Pd3 Pd6 -165.8(3)
Pd1 Tl1 Pd3 Pd6 134.58(2)
Pd2 Tl1 Pd3 Pd6 61.09(2)
Pd4 Tl1 Pd3 Pd6 -160.66(3)
Pd5 Tl1 Pd3 Pd6 97.23(2)
O501 Tl1 Pd3 Pd7 -122.7(2)
O500 Tl1 Pd3 Pd7 127.9(3)
Pd1 Tl1 Pd3 Pd7 68.30(3)
Pd2 Tl1 Pd3 Pd7 -5.19(2)
Pd4 Tl1 Pd3 Pd7 133.06(3)
Pd6 Tl1 Pd3 Pd7 -66.28(3)
Pd5 Tl1 Pd3 Pd7 30.95(3)
O501 Tl1 Pd3 Pd8 170.5(2)
O500 Tl1 Pd3 Pd8 61.1(3)
Pd1 Tl1 Pd3 Pd8 1.56(2)
Pd2 Tl1 Pd3 Pd8 -71.93(3)
Pd4 Tl1 Pd3 Pd8 66.32(3)
Pd6 Tl1 Pd3 Pd8 -133.02(3)
Pd5 Tl1 Pd3 Pd8 -35.79(3)
O501 Tl1 Pd3 Pd2 -117.5(2)
O500 Tl1 Pd3 Pd2 133.1(3)
Pd1 Tl1 Pd3 Pd2 73.49(2)
Pd4 Tl1 Pd3 Pd2 138.25(2)
Pd6 Tl1 Pd3 Pd2 -61.09(2)
Pd5 Tl1 Pd3 Pd2 36.137(19)
O501 Tl1 Pd3 Pd1 169.0(2)
O500 Tl1 Pd3 Pd1 59.6(3)
Pd2 Tl1 Pd3 Pd1 -73.49(2)
Pd4 Tl1 Pd3 Pd1 64.75(2)
Pd6 Tl1 Pd3 Pd1 -134.58(2)
Pd5 Tl1 Pd3 Pd1 -37.357(19)
C2 Pd2 Pd3 C4 -144.3(7)
C3 Pd2 Pd3 C4 -13.0(3)
C9 Pd2 Pd3 C4 90.2(3)
Pd6 Pd2 Pd3 C4 -17.3(2)
Pd5 Pd2 Pd3 C4 -152.6(2)
Pd9 Pd2 Pd3 C4 136.9(2)
Pd7 Pd2 Pd3 C4 81.1(2)
Tl1 Pd2 Pd3 C4 -104.5(2)
Pd1 Pd2 Pd3 C4 -171.7(2)
C2 Pd2 Pd3 C5 -36.0(8)
C3 Pd2 Pd3 C5 95.3(5)
C9 Pd2 Pd3 C5 -161.4(5)
Pd6 Pd2 Pd3 C5 91.0(4)
Pd5 Pd2 Pd3 C5 -44.3(4)
Pd9 Pd2 Pd3 C5 -114.8(4)
Pd7 Pd2 Pd3 C5 -170.5(4)
Tl1 Pd2 Pd3 C5 3.8(4)
Pd1 Pd2 Pd3 C5 -63.4(4)
C2 Pd2 Pd3 C7 124.0(7)
C3 Pd2 Pd3 C7 -104.7(3)
C9 Pd2 Pd3 C7 -1.4(3)
Pd6 Pd2 Pd3 C7 -109.0(2)
Pd5 Pd2 Pd3 C7 115.7(2)
Pd9 Pd2 Pd3 C7 45.2(2)
Pd7 Pd2 Pd3 C7 -10.5(2)
Tl1 Pd2 Pd3 C7 163.8(2)
Pd1 Pd2 Pd3 C7 96.6(2)
C2 Pd2 Pd3 Pd4 -0.3(7)
C3 Pd2 Pd3 Pd4 130.9(2)
C9 Pd2 Pd3 Pd4 -125.8(2)
Pd6 Pd2 Pd3 Pd4 126.63(3)
Pd5 Pd2 Pd3 Pd4 -8.66(4)
Pd9 Pd2 Pd3 Pd4 -79.18(3)
Pd7 Pd2 Pd3 Pd4 -134.90(3)
Tl1 Pd2 Pd3 Pd4 39.43(2)
Pd1 Pd2 Pd3 Pd4 -27.73(2)
C2 Pd2 Pd3 Pd6 -127.0(7)
C3 Pd2 Pd3 Pd6 4.3(2)
C9 Pd2 Pd3 Pd6 107.6(2)
Pd5 Pd2 Pd3 Pd6 -135.29(3)
Pd9 Pd2 Pd3 Pd6 154.20(3)
Pd7 Pd2 Pd3 Pd6 98.48(3)
Tl1 Pd2 Pd3 Pd6 -87.20(2)
Pd1 Pd2 Pd3 Pd6 -154.35(3)
C2 Pd2 Pd3 Pd7 134.5(7)
C3 Pd2 Pd3 Pd7 -94.2(2)
C9 Pd2 Pd3 Pd7 9.1(2)
Pd6 Pd2 Pd3 Pd7 -98.48(3)
Pd5 Pd2 Pd3 Pd7 126.23(3)
Pd9 Pd2 Pd3 Pd7 55.72(2)
Tl1 Pd2 Pd3 Pd7 174.32(3)
Pd1 Pd2 Pd3 Pd7 107.17(2)
C2 Pd2 Pd3 Pd8 78.2(7)
C3 Pd2 Pd3 Pd8 -150.5(2)
C9 Pd2 Pd3 Pd8 -47.2(2)
Pd6 Pd2 Pd3 Pd8 -154.78(3)
Pd5 Pd2 Pd3 Pd8 69.93(3)
Pd9 Pd2 Pd3 Pd8 -0.58(2)
Pd7 Pd2 Pd3 Pd8 -56.30(2)
Tl1 Pd2 Pd3 Pd8 118.02(2)
Pd1 Pd2 Pd3 Pd8 50.87(2)
C2 Pd2 Pd3 Tl1 -39.8(7)
C3 Pd2 Pd3 Tl1 91.5(2)
C9 Pd2 Pd3 Tl1 -165.2(2)
Pd6 Pd2 Pd3 Tl1 87.20(2)
Pd5 Pd2 Pd3 Tl1 -48.09(2)
Pd9 Pd2 Pd3 Tl1 -118.61(2)
Pd7 Pd2 Pd3 Tl1 -174.32(3)
Pd1 Pd2 Pd3 Tl1 -67.154(18)
C2 Pd2 Pd3 Pd1 27.4(7)
C3 Pd2 Pd3 Pd1 158.7(2)
C9 Pd2 Pd3 Pd1 -98.1(2)
Pd6 Pd2 Pd3 Pd1 154.35(3)
Pd5 Pd2 Pd3 Pd1 19.06(3)
Pd9 Pd2 Pd3 Pd1 -51.45(2)
Pd7 Pd2 Pd3 Pd1 -107.17(2)
Tl1 Pd2 Pd3 Pd1 67.154(18)
C6 Pd1 Pd3 C4 -140.2(7)
C1 Pd1 Pd3 C4 -30.2(8)
C8 Pd1 Pd3 C4 122.6(7)
Pd5 Pd1 Pd3 C4 5.7(6)
Pd8 Pd1 Pd3 C4 134.4(6)
Pd4 Pd1 Pd3 C4 -123.4(6)
Pd9 Pd1 Pd3 C4 76.1(6)
Tl1 Pd1 Pd3 C4 -43.8(6)
Pd2 Pd1 Pd3 C4 24.6(6)
C6 Pd1 Pd3 C5 -12.8(3)
C1 Pd1 Pd3 C5 97.2(6)
C8 Pd1 Pd3 C5 -109.9(3)
Pd5 Pd1 Pd3 C5 133.1(2)
Pd8 Pd1 Pd3 C5 -98.2(2)
Pd4 Pd1 Pd3 C5 4.1(2)
Pd9 Pd1 Pd3 C5 -156.5(2)
Tl1 Pd1 Pd3 C5 83.6(2)
Pd2 Pd1 Pd3 C5 152.0(2)
C6 Pd1 Pd3 C7 96.1(3)
C1 Pd1 Pd3 C7 -153.9(6)
C8 Pd1 Pd3 C7 -1.0(3)
Pd5 Pd1 Pd3 C7 -118.0(2)
Pd8 Pd1 Pd3 C7 10.7(2)
Pd4 Pd1 Pd3 C7 112.9(2)
Pd9 Pd1 Pd3 C7 -47.6(2)
Tl1 Pd1 Pd3 C7 -167.5(2)
Pd2 Pd1 Pd3 C7 -99.1(2)
C6 Pd1 Pd3 Pd4 -16.8(2)
C1 Pd1 Pd3 Pd4 93.1(5)
C8 Pd1 Pd3 Pd4 -114.0(2)
Pd5 Pd1 Pd3 Pd4 129.04(3)
Pd8 Pd1 Pd3 Pd4 -102.23(3)
Pd9 Pd1 Pd3 Pd4 -160.55(3)
Tl1 Pd1 Pd3 Pd4 79.53(2)
Pd2 Pd1 Pd3 Pd4 147.97(3)
C6 Pd1 Pd3 Pd6 -142.3(2)
C1 Pd1 Pd3 Pd6 -32.3(5)
C8 Pd1 Pd3 Pd6 120.6(2)
Pd5 Pd1 Pd3 Pd6 3.58(4)
Pd8 Pd1 Pd3 Pd6 132.30(3)
Pd4 Pd1 Pd3 Pd6 -125.47(3)
Pd9 Pd1 Pd3 Pd6 73.98(3)
Tl1 Pd1 Pd3 Pd6 -45.94(2)
Pd2 Pd1 Pd3 Pd6 22.50(3)
C6 Pd1 Pd3 Pd7 142.0(2)
C1 Pd1 Pd3 Pd7 -108.0(5)
C8 Pd1 Pd3 Pd7 44.9(2)
Pd5 Pd1 Pd3 Pd7 -72.12(3)
Pd8 Pd1 Pd3 Pd7 56.61(2)
Pd4 Pd1 Pd3 Pd7 158.84(3)
Pd9 Pd1 Pd3 Pd7 -1.71(2)
Tl1 Pd1 Pd3 Pd7 -121.63(2)
Pd2 Pd1 Pd3 Pd7 -53.19(2)
C6 Pd1 Pd3 Pd8 85.4(2)
C1 Pd1 Pd3 Pd8 -164.6(5)
C8 Pd1 Pd3 Pd8 -11.7(2)
Pd5 Pd1 Pd3 Pd8 -128.73(3)
Pd4 Pd1 Pd3 Pd8 102.23(3)
Pd9 Pd1 Pd3 Pd8 -58.32(2)
Tl1 Pd1 Pd3 Pd8 -178.24(3)
Pd2 Pd1 Pd3 Pd8 -109.80(3)
C6 Pd1 Pd3 Tl1 -96.3(2)
C1 Pd1 Pd3 Tl1 13.6(5)
C8 Pd1 Pd3 Tl1 166.5(2)
Pd5 Pd1 Pd3 Tl1 49.51(2)
Pd8 Pd1 Pd3 Tl1 178.24(3)
Pd4 Pd1 Pd3 Tl1 -79.53(2)
Pd9 Pd1 Pd3 Tl1 119.92(2)
Pd2 Pd1 Pd3 Tl1 68.439(18)
C6 Pd1 Pd3 Pd2 -164.8(2)
C1 Pd1 Pd3 Pd2 -54.8(5)
C8 Pd1 Pd3 Pd2 98.0(2)
Pd5 Pd1 Pd3 Pd2 -18.93(3)
Pd8 Pd1 Pd3 Pd2 109.80(3)
Pd4 Pd1 Pd3 Pd2 -147.97(3)
Pd9 Pd1 Pd3 Pd2 51.48(2)
Tl1 Pd1 Pd3 Pd2 -68.439(18)
C4 Pd3 Pd4 C5 -28.2(4)
C7 Pd3 Pd4 C5 86.7(4)
Pd6 Pd3 Pd4 C5 -95.6(3)
Pd7 Pd3 Pd4 C5 142.4(3)
Pd8 Pd3 Pd4 C5 119.8(3)
Tl1 Pd3 Pd4 C5 -119.8(3)
Pd2 Pd3 Pd4 C5 -156.2(3)
Pd1 Pd3 Pd4 C5 174.6(3)
C4 Pd3 Pd4 C6 175.4(4)
C5 Pd3 Pd4 C6 -156.4(4)
C7 Pd3 Pd4 C6 -69.6(4)
Pd6 Pd3 Pd4 C6 108.0(3)
Pd7 Pd3 Pd4 C6 -14.0(3)
Pd8 Pd3 Pd4 C6 -36.6(3)
Tl1 Pd3 Pd4 C6 83.8(3)
Pd2 Pd3 Pd4 C6 47.4(3)
Pd1 Pd3 Pd4 C6 18.3(3)
C4 Pd3 Pd4 P1 -2.9(3)
C5 Pd3 Pd4 P1 25.3(3)
C7 Pd3 Pd4 P1 112.1(3)
Pd6 Pd3 Pd4 P1 -70.27(13)
Pd7 Pd3 Pd4 P1 167.68(11)
Pd8 Pd3 Pd4 P1 145.13(12)
Tl1 Pd3 Pd4 P1 -94.49(12)
Pd2 Pd3 Pd4 P1 -130.88(12)
Pd1 Pd3 Pd4 P1 -160.04(12)
C4 Pd3 Pd4 Pd1 157.2(3)
C5 Pd3 Pd4 Pd1 -174.6(3)
C7 Pd3 Pd4 Pd1 -87.9(3)
Pd6 Pd3 Pd4 Pd1 89.77(4)
Pd7 Pd3 Pd4 Pd1 -32.28(4)
Pd8 Pd3 Pd4 Pd1 -54.83(2)
Tl1 Pd3 Pd4 Pd1 65.549(18)
Pd2 Pd3 Pd4 Pd1 29.15(2)
C4 Pd3 Pd4 Tl1 91.6(3)
C5 Pd3 Pd4 Tl1 119.8(3)
C7 Pd3 Pd4 Tl1 -153.5(3)
Pd6 Pd3 Pd4 Tl1 24.22(3)
Pd7 Pd3 Pd4 Tl1 -97.83(4)
Pd8 Pd3 Pd4 Tl1 -120.38(2)
Pd2 Pd3 Pd4 Tl1 -36.39(2)
Pd1 Pd3 Pd4 Tl1 -65.549(18)
C6 Pd1 Pd4 C5 152.8(4)
C1 Pd1 Pd4 C5 -153.1(4)
C8 Pd1 Pd4 C5 83.4(4)
Pd5 Pd1 Pd4 C5 -92.7(3)
Pd8 Pd1 Pd4 C5 51.0(3)
Pd9 Pd1 Pd4 C5 25.6(3)
Tl1 Pd1 Pd4 C5 -72.4(3)
Pd2 Pd1 Pd4 C5 -33.4(3)
Pd3 Pd1 Pd4 C5 -4.8(3)
C1 Pd1 Pd4 C6 54.1(4)
C8 Pd1 Pd4 C6 -69.4(4)
Pd5 Pd1 Pd4 C6 114.5(3)
Pd8 Pd1 Pd4 C6 -101.8(3)
Pd9 Pd1 Pd4 C6 -127.2(3)
Tl1 Pd1 Pd4 C6 134.8(3)
Pd2 Pd1 Pd4 C6 173.8(3)
Pd3 Pd1 Pd4 C6 -157.6(3)
C6 Pd1 Pd4 P1 -38.9(3)
C1 Pd1 Pd4 P1 15.2(3)
C8 Pd1 Pd4 P1 -108.2(3)
Pd5 Pd1 Pd4 P1 75.58(10)
Pd8 Pd1 Pd4 P1 -140.69(9)
Pd9 Pd1 Pd4 P1 -166.06(9)
Tl1 Pd1 Pd4 P1 95.93(9)
Pd2 Pd1 Pd4 P1 134.95(9)
Pd3 Pd1 Pd4 P1 163.56(10)
C6 Pd1 Pd4 Pd3 157.6(3)
C1 Pd1 Pd4 Pd3 -148.4(3)
C8 Pd1 Pd4 Pd3 88.2(2)
Pd5 Pd1 Pd4 Pd3 -87.98(4)
Pd8 Pd1 Pd4 Pd3 55.75(2)
Pd9 Pd1 Pd4 Pd3 30.38(4)
Tl1 Pd1 Pd4 Pd3 -67.632(18)
Pd2 Pd1 Pd4 Pd3 -28.61(2)
C6 Pd1 Pd4 Tl1 -134.8(3)
C1 Pd1 Pd4 Tl1 -80.7(3)
C8 Pd1 Pd4 Tl1 155.8(2)
Pd5 Pd1 Pd4 Tl1 -20.35(4)
Pd8 Pd1 Pd4 Tl1 123.38(2)
Pd9 Pd1 Pd4 Tl1 98.01(4)
Pd2 Pd1 Pd4 Tl1 39.02(2)
Pd3 Pd1 Pd4 Tl1 67.632(18)
O501 Tl1 Pd4 C5 -61.8(3)
O500 Tl1 Pd4 C5 -140.5(3)
Pd1 Tl1 Pd4 C5 123.7(2)
Pd2 Tl1 Pd4 C5 81.1(2)
Pd3 Tl1 Pd4 C5 42.2(2)
Pd6 Tl1 Pd4 C5 26.3(2)
Pd5 Tl1 Pd4 C5 136.4(2)
O501 Tl1 Pd4 C6 142.1(3)
O500 Tl1 Pd4 C6 63.4(3)
Pd1 Tl1 Pd4 C6 -32.4(2)
Pd2 Tl1 Pd4 C6 -75.0(2)
Pd3 Tl1 Pd4 C6 -113.9(2)
Pd6 Tl1 Pd4 C6 -129.8(2)
Pd5 Tl1 Pd4 C6 -19.7(2)
O501 Tl1 Pd4 P1 39.8(2)
O500 Tl1 Pd4 P1 -38.87(18)
Pd1 Tl1 Pd4 P1 -134.69(7)
Pd2 Tl1 Pd4 P1 -177.33(7)
Pd3 Tl1 Pd4 P1 143.81(7)
Pd6 Tl1 Pd4 P1 127.88(7)
Pd5 Tl1 Pd4 P1 -121.99(7)
O501 Tl1 Pd4 Pd3 -104.02(19)
O500 Tl1 Pd4 Pd3 177.32(17)
Pd1 Tl1 Pd4 Pd3 81.50(2)
Pd2 Tl1 Pd4 Pd3 38.87(2)
Pd6 Tl1 Pd4 Pd3 -15.93(2)
Pd5 Tl1 Pd4 Pd3 94.21(2)
O501 Tl1 Pd4 Pd1 174.48(19)
O500 Tl1 Pd4 Pd1 95.82(17)
Pd2 Tl1 Pd4 Pd1 -42.64(2)
Pd3 Tl1 Pd4 Pd1 -81.50(2)
Pd6 Tl1 Pd4 Pd1 -97.43(2)
Pd5 Tl1 Pd4 Pd1 12.71(2)
C6 Pd1 Pd5 C2 164.4(4)
C1 Pd1 Pd5 C2 -166.9(4)
C8 Pd1 Pd5 C2 -80.4(3)
Pd8 Pd1 Pd5 C2 -30.3(3)
Pd4 Pd1 Pd5 C2 96.0(3)
Pd9 Pd1 Pd5 C2 -46.6(3)
Tl1 Pd1 Pd5 C2 76.7(3)
Pd2 Pd1 Pd5 C2 14.0(3)
Pd3 Pd1 Pd5 C2 33.7(3)
C6 Pd1 Pd5 C1 -28.6(5)
C8 Pd1 Pd5 C1 86.6(4)
Pd8 Pd1 Pd5 C1 136.6(3)
Pd4 Pd1 Pd5 C1 -97.0(3)
Pd9 Pd1 Pd5 C1 120.3(3)
Tl1 Pd1 Pd5 C1 -116.4(3)
Pd2 Pd1 Pd5 C1 -179.1(3)
Pd3 Pd1 Pd5 C1 -159.4(3)
C6 Pd1 Pd5 P2 0.0(4)
C1 Pd1 Pd5 P2 28.7(3)
C8 Pd1 Pd5 P2 115.2(2)
Pd8 Pd1 Pd5 P2 165.30(11)
Pd4 Pd1 Pd5 P2 -68.36(13)
Pd9 Pd1 Pd5 P2 148.95(12)
Tl1 Pd1 Pd5 P2 -87.73(12)
Pd2 Pd1 Pd5 P2 -150.45(12)
Pd3 Pd1 Pd5 P2 -130.75(12)
C6 Pd1 Pd5 Pd2 150.5(3)
C1 Pd1 Pd5 Pd2 179.1(3)
C8 Pd1 Pd5 Pd2 -94.3(2)
Pd8 Pd1 Pd5 Pd2 -44.25(4)
Pd4 Pd1 Pd5 Pd2 82.09(4)
Pd9 Pd1 Pd5 Pd2 -60.59(2)
Tl1 Pd1 Pd5 Pd2 62.719(19)
Pd3 Pd1 Pd5 Pd2 19.70(3)
C6 Pd1 Pd5 Tl1 87.8(3)
C1 Pd1 Pd5 Tl1 116.4(3)
C8 Pd1 Pd5 Tl1 -157.0(2)
Pd8 Pd1 Pd5 Tl1 -106.97(4)
Pd4 Pd1 Pd5 Tl1 19.37(3)
Pd9 Pd1 Pd5 Tl1 -123.31(2)
Pd2 Pd1 Pd5 Tl1 -62.719(19)
Pd3 Pd1 Pd5 Tl1 -43.02(2)
C6 Pd1 Pd5 Pd9 -148.9(3)
C1 Pd1 Pd5 Pd9 -120.3(3)
C8 Pd1 Pd5 Pd9 -33.7(2)
Pd8 Pd1 Pd5 Pd9 16.35(3)
Pd4 Pd1 Pd5 Pd9 142.69(4)
Tl1 Pd1 Pd5 Pd9 123.31(2)
Pd2 Pd1 Pd5 Pd9 60.59(2)
Pd3 Pd1 Pd5 Pd9 80.30(3)
C3 Pd2 Pd5 C2 46.7(4)
C9 Pd2 Pd5 C2 -68.8(4)
Pd6 Pd2 Pd5 C2 111.1(3)
Pd9 Pd2 Pd5 C2 -102.8(3)
Pd7 Pd2 Pd5 C2 -118.5(3)
Tl1 Pd2 Pd5 C2 134.1(3)
Pd3 Pd2 Pd5 C2 176.3(3)
Pd1 Pd2 Pd5 C2 -163.5(3)
C2 Pd2 Pd5 C1 164.3(4)
C3 Pd2 Pd5 C1 -149.0(4)
C9 Pd2 Pd5 C1 95.4(3)
Pd6 Pd2 Pd5 C1 -84.7(3)
Pd9 Pd2 Pd5 C1 61.4(3)
Pd7 Pd2 Pd5 C1 45.8(3)
Tl1 Pd2 Pd5 C1 -61.6(3)
Pd3 Pd2 Pd5 C1 -19.4(3)
Pd1 Pd2 Pd5 C1 0.8(3)
C2 Pd2 Pd5 P2 -38.5(3)
C3 Pd2 Pd5 P2 8.3(3)
C9 Pd2 Pd5 P2 -107.3(2)
Pd6 Pd2 Pd5 P2 72.59(10)
Pd9 Pd2 Pd5 P2 -141.28(9)
Pd7 Pd2 Pd5 P2 -156.94(9)
Tl1 Pd2 Pd5 P2 95.68(9)
Pd3 Pd2 Pd5 P2 137.88(9)
Pd1 Pd2 Pd5 P2 158.07(10)
C2 Pd2 Pd5 Pd1 163.5(3)
C3 Pd2 Pd5 Pd1 -149.8(3)
C9 Pd2 Pd5 Pd1 94.7(2)
Pd6 Pd2 Pd5 Pd1 -85.48(4)
Pd9 Pd2 Pd5 Pd1 60.65(2)
Pd7 Pd2 Pd5 Pd1 44.99(4)
Tl1 Pd2 Pd5 Pd1 -62.389(19)
Pd3 Pd2 Pd5 Pd1 -20.19(3)
C2 Pd2 Pd5 Tl1 -134.1(3)
C3 Pd2 Pd5 Tl1 -87.4(3)
C9 Pd2 Pd5 Tl1 157.1(2)
Pd6 Pd2 Pd5 Tl1 -23.09(4)
Pd9 Pd2 Pd5 Tl1 123.04(2)
Pd7 Pd2 Pd5 Tl1 107.38(4)
Pd3 Pd2 Pd5 Tl1 42.20(2)
Pd1 Pd2 Pd5 Tl1 62.389(19)
C2 Pd2 Pd5 Pd9 102.8(3)
C3 Pd2 Pd5 Pd9 149.5(3)
C9 Pd2 Pd5 Pd9 34.0(2)
Pd6 Pd2 Pd5 Pd9 -146.12(5)
Pd7 Pd2 Pd5 Pd9 -15.66(3)
Tl1 Pd2 Pd5 Pd9 -123.04(2)
Pd3 Pd2 Pd5 Pd9 -80.84(3)
Pd1 Pd2 Pd5 Pd9 -60.65(2)
O501 Tl1 Pd5 C2 71.0(3)
O500 Tl1 Pd5 C2 136.2(3)
Pd1 Tl1 Pd5 C2 -118.9(2)
Pd2 Tl1 Pd5 C2 -33.2(2)
Pd3 Tl1 Pd5 C2 -75.0(2)
Pd4 Tl1 Pd5 C2 -132.2(2)
Pd6 Tl1 Pd5 C2 -20.6(2)
O501 Tl1 Pd5 C1 -126.5(3)
O500 Tl1 Pd5 C1 -61.4(3)
Pd1 Tl1 Pd5 C1 43.6(2)
Pd2 Tl1 Pd5 C1 129.3(2)
Pd3 Tl1 Pd5 C1 87.5(2)
Pd4 Tl1 Pd5 C1 30.3(2)
Pd6 Tl1 Pd5 C1 141.9(2)
O501 Tl1 Pd5 P2 -25.8(3)
O500 Tl1 Pd5 P2 39.41(18)
Pd1 Tl1 Pd5 P2 144.32(7)
Pd2 Tl1 Pd5 P2 -129.92(7)
Pd3 Tl1 Pd5 P2 -171.76(6)
Pd4 Tl1 Pd5 P2 131.02(6)
Pd6 Tl1 Pd5 P2 -117.31(6)
O501 Tl1 Pd5 Pd1 -170.1(2)
O500 Tl1 Pd5 Pd1 -104.91(17)
Pd2 Tl1 Pd5 Pd1 85.77(2)
Pd3 Tl1 Pd5 Pd1 43.92(2)
Pd4 Tl1 Pd5 Pd1 -13.29(2)
Pd6 Tl1 Pd5 Pd1 98.38(2)
O501 Tl1 Pd5 Pd2 104.1(2)
O500 Tl1 Pd5 Pd2 169.32(17)
Pd1 Tl1 Pd5 Pd2 -85.77(2)
Pd3 Tl1 Pd5 Pd2 -41.85(2)
Pd4 Tl1 Pd5 Pd2 -99.06(2)
Pd6 Tl1 Pd5 Pd2 12.61(2)
O501 Tl1 Pd5 Pd9 147.1(2)
O500 Tl1 Pd5 Pd9 -147.72(17)
Pd1 Tl1 Pd5 Pd9 -42.81(2)
Pd2 Tl1 Pd5 Pd9 42.954(19)
Pd3 Tl1 Pd5 Pd9 1.11(2)
Pd4 Tl1 Pd5 Pd9 -56.11(2)
Pd6 Tl1 Pd5 Pd9 55.56(2)
C2 Pd2 Pd6 C3 -26.7(5)
C9 Pd2 Pd6 C3 81.6(4)
Pd5 Pd2 Pd6 C3 -98.3(3)
Pd9 Pd2 Pd6 C3 134.0(3)
Pd7 Pd2 Pd6 C3 116.9(3)
Tl1 Pd2 Pd6 C3 -121.3(3)
Pd3 Pd2 Pd6 C3 174.4(3)
Pd1 Pd2 Pd6 C3 -161.5(3)
C2 Pd2 Pd6 C4 177.4(4)
C3 Pd2 Pd6 C4 -156.0(4)
C9 Pd2 Pd6 C4 -74.4(3)
Pd5 Pd2 Pd6 C4 105.8(3)
Pd9 Pd2 Pd6 C4 -21.9(3)
Pd7 Pd2 Pd6 C4 -39.1(2)
Tl1 Pd2 Pd6 C4 82.7(2)
Pd3 Pd2 Pd6 C4 18.4(2)
Pd1 Pd2 Pd6 C4 42.6(3)
C2 Pd2 Pd6 P3 12.6(4)
C3 Pd2 Pd6 P3 39.2(3)
C9 Pd2 Pd6 P3 120.8(2)
Pd5 Pd2 Pd6 P3 -59.07(14)
Pd9 Pd2 Pd6 P3 173.25(13)
Pd7 Pd2 Pd6 P3 156.12(13)
Tl1 Pd2 Pd6 P3 -82.14(13)
Pd3 Pd2 Pd6 P3 -146.42(14)
Pd1 Pd2 Pd6 P3 -122.25(13)
C2 Pd2 Pd6 Pd3 159.0(3)
C3 Pd2 Pd6 Pd3 -174.4(3)
C9 Pd2 Pd6 Pd3 -92.8(2)
Pd5 Pd2 Pd6 Pd3 87.35(4)
Pd9 Pd2 Pd6 Pd3 -40.33(4)
Pd7 Pd2 Pd6 Pd3 -57.46(2)
Tl1 Pd2 Pd6 Pd3 64.280(19)
Pd1 Pd2 Pd6 Pd3 24.17(3)
C2 Pd2 Pd6 Tl1 94.7(3)
C3 Pd2 Pd6 Tl1 121.3(3)
C9 Pd2 Pd6 Tl1 -157.1(2)
Pd5 Pd2 Pd6 Tl1 23.07(4)
Pd9 Pd2 Pd6 Tl1 -104.61(4)
Pd7 Pd2 Pd6 Tl1 -121.74(2)
Pd3 Pd2 Pd6 Tl1 -64.280(19)
Pd1 Pd2 Pd6 Tl1 -40.11(2)
C4 Pd3 Pd6 C3 152.3(4)
C5 Pd3 Pd6 C3 -148.9(4)
C7 Pd3 Pd6 C3 86.4(4)
Pd4 Pd3 Pd6 C3 -91.3(3)
Pd7 Pd3 Pd6 C3 52.9(3)
Pd8 Pd3 Pd6 C3 33.1(3)
Tl1 Pd3 Pd6 C3 -68.2(3)
Pd2 Pd3 Pd6 C3 -4.9(3)
Pd1 Pd3 Pd6 C3 -28.6(3)
C5 Pd3 Pd6 C4 58.8(4)
C7 Pd3 Pd6 C4 -65.9(4)
Pd4 Pd3 Pd6 C4 116.4(3)
Pd7 Pd3 Pd6 C4 -99.4(3)
Pd8 Pd3 Pd6 C4 -119.2(3)
Tl1 Pd3 Pd6 C4 139.5(3)
Pd2 Pd3 Pd6 C4 -157.2(3)
Pd1 Pd3 Pd6 C4 179.1(3)
C4 Pd3 Pd6 P3 -46.0(3)
C5 Pd3 Pd6 P3 12.7(3)
C7 Pd3 Pd6 P3 -112.0(3)
Pd4 Pd3 Pd6 P3 70.33(10)
Pd7 Pd3 Pd6 P3 -145.46(9)
Pd8 Pd3 Pd6 P3 -165.25(9)
Tl1 Pd3 Pd6 P3 93.45(9)
Pd2 Pd3 Pd6 P3 156.76(10)
Pd1 Pd3 Pd6 P3 133.01(9)
C4 Pd3 Pd6 Pd2 157.2(3)
C5 Pd3 Pd6 Pd2 -144.0(3)
C7 Pd3 Pd6 Pd2 91.3(2)
Pd4 Pd3 Pd6 Pd2 -86.43(4)
Pd7 Pd3 Pd6 Pd2 57.78(2)
Pd8 Pd3 Pd6 Pd2 37.99(4)
Tl1 Pd3 Pd6 Pd2 -63.309(19)
Pd1 Pd3 Pd6 Pd2 -23.75(3)
C4 Pd3 Pd6 Tl1 -139.5(3)
C5 Pd3 Pd6 Tl1 -80.7(3)
C7 Pd3 Pd6 Tl1 154.6(2)
Pd4 Pd3 Pd6 Tl1 -23.13(3)
Pd7 Pd3 Pd6 Tl1 121.09(2)
Pd8 Pd3 Pd6 Tl1 101.30(4)
Pd2 Pd3 Pd6 Tl1 63.309(19)
Pd1 Pd3 Pd6 Tl1 39.56(2)
O501 Tl1 Pd6 C3 -105.1(3)
O500 Tl1 Pd6 C3 -73.7(5)
Pd1 Tl1 Pd6 C3 82.7(2)
Pd2 Tl1 Pd6 C3 41.0(2)
Pd3 Tl1 Pd6 C3 124.7(2)
Pd4 Tl1 Pd6 C3 141.1(2)
Pd5 Tl1 Pd6 C3 28.4(2)
O501 Tl1 Pd6 C4 100.8(3)
O500 Tl1 Pd6 C4 132.2(5)
Pd1 Tl1 Pd6 C4 -71.4(2)
Pd2 Tl1 Pd6 C4 -113.1(2)
Pd3 Tl1 Pd6 C4 -29.4(2)
Pd4 Tl1 Pd6 C4 -13.0(2)
Pd5 Tl1 Pd6 C4 -125.7(2)
O501 Tl1 Pd6 P3 0.8(2)
O500 Tl1 Pd6 P3 32.2(4)
Pd1 Tl1 Pd6 P3 -171.43(7)
Pd2 Tl1 Pd6 P3 146.86(7)
Pd3 Tl1 Pd6 P3 -129.45(7)
Pd4 Tl1 Pd6 P3 -113.04(7)
Pd5 Tl1 Pd6 P3 134.20(7)
O501 Tl1 Pd6 Pd2 -146.1(2)
O500 Tl1 Pd6 Pd2 -114.7(4)
Pd1 Tl1 Pd6 Pd2 41.71(2)
Pd3 Tl1 Pd6 Pd2 83.69(2)
Pd4 Tl1 Pd6 Pd2 100.10(2)
Pd5 Tl1 Pd6 Pd2 -12.66(2)
O501 Tl1 Pd6 Pd3 130.2(2)
O500 Tl1 Pd6 Pd3 161.6(4)
Pd1 Tl1 Pd6 Pd3 -41.98(2)
Pd2 Tl1 Pd6 Pd3 -83.69(2)
Pd4 Tl1 Pd6 Pd3 16.41(2)
Pd5 Tl1 Pd6 Pd3 -96.34(2)
C4 Pd3 Pd7 C7 89.3(4)
C5 Pd3 Pd7 C7 3.0(6)
Pd4 Pd3 Pd7 C7 -83.9(3)
Pd6 Pd3 Pd7 C7 137.3(3)
Pd8 Pd3 Pd7 C7 -58.3(3)
Tl1 Pd3 Pd7 C7 -161.0(3)
Pd2 Pd3 Pd7 C7 -166.3(3)
Pd1 Pd3 Pd7 C7 -110.2(3)
C4 Pd3 Pd7 C9 -115.7(3)
C5 Pd3 Pd7 C9 158.0(5)
C7 Pd3 Pd7 C9 155.0(4)
Pd4 Pd3 Pd7 C9 71.1(3)
Pd6 Pd3 Pd7 C9 -67.7(3)
Pd8 Pd3 Pd7 C9 96.7(3)
Tl1 Pd3 Pd7 C9 -6.0(3)
Pd2 Pd3 Pd7 C9 -11.3(3)
Pd1 Pd3 Pd7 C9 44.8(3)
C4 Pd3 Pd7 P4 26.1(3)
C5 Pd3 Pd7 P4 -60.1(5)
C7 Pd3 Pd7 P4 -63.1(3)
Pd4 Pd3 Pd7 P4 -146.97(9)
Pd6 Pd3 Pd7 P4 74.17(9)
Pd8 Pd3 Pd7 P4 -121.37(9)
Tl1 Pd3 Pd7 P4 135.85(9)
Pd2 Pd3 Pd7 P4 130.64(9)
Pd1 Pd3 Pd7 P4 -173.27(9)
C4 Pd3 Pd7 Pd2 -104.5(2)
C5 Pd3 Pd7 Pd2 169.3(5)
C7 Pd3 Pd7 Pd2 166.3(3)
Pd4 Pd3 Pd7 Pd2 82.39(4)
Pd6 Pd3 Pd7 Pd2 -56.46(2)
Pd8 Pd3 Pd7 Pd2 108.00(3)
Tl1 Pd3 Pd7 Pd2 5.22(2)
Pd1 Pd3 Pd7 Pd2 56.10(2)
C4 Pd3 Pd7 Pd8 147.5(2)
C5 Pd3 Pd7 Pd8 61.3(5)
C7 Pd3 Pd7 Pd8 58.3(3)
Pd4 Pd3 Pd7 Pd8 -25.60(4)
Pd6 Pd3 Pd7 Pd8 -164.46(3)
Tl1 Pd3 Pd7 Pd8 -102.78(3)
Pd2 Pd3 Pd7 Pd8 -108.00(3)
Pd1 Pd3 Pd7 Pd8 -51.90(2)
C4 Pd3 Pd7 Pd9 -158.9(2)
C5 Pd3 Pd7 Pd9 114.9(5)
C7 Pd3 Pd7 Pd9 111.8(3)
Pd4 Pd3 Pd7 Pd9 27.98(5)
Pd6 Pd3 Pd7 Pd9 -110.88(2)
Pd8 Pd3 Pd7 Pd9 53.58(2)
Tl1 Pd3 Pd7 Pd9 -49.20(3)
Pd2 Pd3 Pd7 Pd9 -54.42(2)
Pd1 Pd3 Pd7 Pd9 1.68(2)
C2 Pd2 Pd7 C7 -147.5(4)
C3 Pd2 Pd7 C7 113.1(4)
C9 Pd2 Pd7 C7 -155.1(4)
Pd6 Pd2 Pd7 C7 70.7(3)
Pd5 Pd2 Pd7 C7 -79.2(3)
Pd9 Pd2 Pd7 C7 -96.3(3)
Tl1 Pd2 Pd7 C7 7.7(3)
Pd3 Pd2 Pd7 C7 13.1(3)
Pd1 Pd2 Pd7 C7 -43.4(3)
C2 Pd2 Pd7 C9 7.6(4)
C3 Pd2 Pd7 C9 -91.8(4)
Pd6 Pd2 Pd7 C9 -134.3(3)
Pd5 Pd2 Pd7 C9 75.9(3)
Pd9 Pd2 Pd7 C9 58.8(3)
Tl1 Pd2 Pd7 C9 162.8(3)
Pd3 Pd2 Pd7 C9 168.2(3)
Pd1 Pd2 Pd7 C9 111.6(3)
C2 Pd2 Pd7 P4 62.1(3)
C3 Pd2 Pd7 P4 -37.4(3)
C9 Pd2 Pd7 P4 54.5(3)
Pd6 Pd2 Pd7 P4 -79.81(9)
Pd5 Pd2 Pd7 P4 130.37(9)
Pd9 Pd2 Pd7 P4 113.26(9)
Tl1 Pd2 Pd7 P4 -142.73(8)
Pd3 Pd2 Pd7 P4 -137.37(9)
Pd1 Pd2 Pd7 P4 166.10(8)
C2 Pd2 Pd7 Pd3 -160.6(3)
C3 Pd2 Pd7 Pd3 100.0(2)
C9 Pd2 Pd7 Pd3 -168.2(3)
Pd6 Pd2 Pd7 Pd3 57.56(2)
Pd5 Pd2 Pd7 Pd3 -92.25(4)
Pd9 Pd2 Pd7 Pd3 -109.37(2)
Tl1 Pd2 Pd7 Pd3 -5.36(2)
Pd1 Pd2 Pd7 Pd3 -56.52(2)
C2 Pd2 Pd7 Pd8 -105.4(3)
C3 Pd2 Pd7 Pd8 155.2(2)
C9 Pd2 Pd7 Pd8 -113.0(3)
Pd6 Pd2 Pd7 Pd8 112.77(3)
Pd5 Pd2 Pd7 Pd8 -37.04(4)
Pd9 Pd2 Pd7 Pd8 -54.16(2)
Tl1 Pd2 Pd7 Pd8 49.85(3)
Pd3 Pd2 Pd7 Pd8 55.21(2)
Pd1 Pd2 Pd7 Pd8 -1.31(2)
C2 Pd2 Pd7 Pd9 -51.2(3)
C3 Pd2 Pd7 Pd9 -150.6(2)
C9 Pd2 Pd7 Pd9 -58.8(3)
Pd6 Pd2 Pd7 Pd9 166.93(3)
Pd5 Pd2 Pd7 Pd9 17.12(4)
Tl1 Pd2 Pd7 Pd9 104.01(3)
Pd3 Pd2 Pd7 Pd9 109.37(2)
Pd1 Pd2 Pd7 Pd9 52.85(2)
C6 Pd1 Pd8 C8 93.8(4)
C1 Pd1 Pd8 C8 2.2(5)
Pd5 Pd1 Pd8 C8 -75.5(3)
Pd4 Pd1 Pd8 C8 140.6(3)
Pd9 Pd1 Pd8 C8 -57.9(3)
Tl1 Pd1 Pd8 C8 -163.1(3)
Pd2 Pd1 Pd8 C8 -110.7(3)
Pd3 Pd1 Pd8 C8 -164.7(3)
C6 Pd1 Pd8 C7 -115.0(4)
C1 Pd1 Pd8 C7 153.4(5)
C8 Pd1 Pd8 C7 151.1(4)
Pd5 Pd1 Pd8 C7 75.7(3)
Pd4 Pd1 Pd8 C7 -68.2(3)
Pd9 Pd1 Pd8 C7 93.3(3)
Tl1 Pd1 Pd8 C7 -11.9(3)
Pd2 Pd1 Pd8 C7 40.4(3)
Pd3 Pd1 Pd8 C7 -13.6(3)
C6 Pd1 Pd8 P5 29.7(3)
C1 Pd1 Pd8 P5 -61.9(4)
C8 Pd1 Pd8 P5 -64.2(3)
Pd5 Pd1 Pd8 P5 -139.64(8)
Pd4 Pd1 Pd8 P5 76.47(8)
Pd9 Pd1 Pd8 P5 -122.03(8)
Tl1 Pd1 Pd8 P5 132.77(8)
Pd2 Pd1 Pd8 P5 -174.89(8)
Pd3 Pd1 Pd8 P5 131.12(8)
C6 Pd1 Pd8 Pd3 -101.5(3)
C1 Pd1 Pd8 Pd3 166.9(4)
C8 Pd1 Pd8 Pd3 164.7(3)
Pd5 Pd1 Pd8 Pd3 89.24(4)
Pd4 Pd1 Pd8 Pd3 -54.66(2)
Pd9 Pd1 Pd8 Pd3 106.85(2)
Tl1 Pd1 Pd8 Pd3 1.65(2)
Pd2 Pd1 Pd8 Pd3 53.99(2)
C6 Pd1 Pd8 Pd7 -156.8(3)
C1 Pd1 Pd8 Pd7 111.6(4)
C8 Pd1 Pd8 Pd7 109.4(3)
Pd5 Pd1 Pd8 Pd7 33.92(4)
Pd4 Pd1 Pd8 Pd7 -109.97(2)
Pd9 Pd1 Pd8 Pd7 51.53(2)
Tl1 Pd1 Pd8 Pd7 -53.66(3)
Pd2 Pd1 Pd8 Pd7 -1.33(2)
Pd3 Pd1 Pd8 Pd7 -55.32(2)
C6 Pd1 Pd8 Pd9 151.7(3)
C1 Pd1 Pd8 Pd9 60.1(4)
C8 Pd1 Pd8 Pd9 57.9(3)
Pd5 Pd1 Pd8 Pd9 -17.61(4)
Pd4 Pd1 Pd8 Pd9 -161.50(3)
Tl1 Pd1 Pd8 Pd9 -105.20(3)
Pd2 Pd1 Pd8 Pd9 -52.86(2)
Pd3 Pd1 Pd8 Pd9 -106.85(2)
C4 Pd3 Pd8 C8 -144.7(5)
C5 Pd3 Pd8 C8 111.1(4)
C7 Pd3 Pd8 C8 -151.4(4)
Pd4 Pd3 Pd8 C8 69.8(3)
Pd6 Pd3 Pd8 C8 -70.7(3)
Pd7 Pd3 Pd8 C8 -93.0(3)
Tl1 Pd3 Pd8 C8 13.0(3)
Pd2 Pd3 Pd8 C8 -40.2(3)
Pd1 Pd3 Pd8 C8 14.6(3)
C4 Pd3 Pd8 C7 6.7(5)
C5 Pd3 Pd8 C7 -97.5(4)
Pd4 Pd3 Pd8 C7 -138.8(3)
Pd6 Pd3 Pd8 C7 80.7(3)
Pd7 Pd3 Pd8 C7 58.4(3)
Tl1 Pd3 Pd8 C7 164.3(3)
Pd2 Pd3 Pd8 C7 111.2(3)
Pd1 Pd3 Pd8 C7 165.9(3)
C4 Pd3 Pd8 P5 72.1(4)
C5 Pd3 Pd8 P5 -32.1(3)
C7 Pd3 Pd8 P5 65.4(3)
Pd4 Pd3 Pd8 P5 -73.44(9)
Pd6 Pd3 Pd8 P5 146.04(9)
Pd7 Pd3 Pd8 P5 123.77(9)
Tl1 Pd3 Pd8 P5 -130.29(9)
Pd2 Pd3 Pd8 P5 176.55(9)
Pd1 Pd3 Pd8 P5 -128.71(9)
C4 Pd3 Pd8 Pd1 -159.2(4)
C5 Pd3 Pd8 Pd1 96.6(2)
C7 Pd3 Pd8 Pd1 -165.9(3)
Pd4 Pd3 Pd8 Pd1 55.27(2)
Pd6 Pd3 Pd8 Pd1 -85.25(4)
Pd7 Pd3 Pd8 Pd1 -107.52(2)
Tl1 Pd3 Pd8 Pd1 -1.58(2)
Pd2 Pd3 Pd8 Pd1 -54.74(2)
C4 Pd3 Pd8 Pd7 -51.7(4)
C5 Pd3 Pd8 Pd7 -155.9(2)
C7 Pd3 Pd8 Pd7 -58.4(3)
Pd4 Pd3 Pd8 Pd7 162.78(3)
Pd6 Pd3 Pd8 Pd7 22.26(4)
Tl1 Pd3 Pd8 Pd7 105.93(3)
Pd2 Pd3 Pd8 Pd7 52.77(2)
Pd1 Pd3 Pd8 Pd7 107.52(2)
C4 Pd3 Pd8 Pd9 -103.9(4)
C5 Pd3 Pd8 Pd9 151.9(2)
C7 Pd3 Pd8 Pd9 -110.6(3)
Pd4 Pd3 Pd8 Pd9 110.57(3)
Pd6 Pd3 Pd8 Pd9 -29.95(5)
Pd7 Pd3 Pd8 Pd9 -52.21(2)
Tl1 Pd3 Pd8 Pd9 53.73(3)
Pd2 Pd3 Pd8 Pd9 0.56(2)
Pd1 Pd3 Pd8 Pd9 55.31(2)
C7 Pd7 Pd8 C8 -175.0(4)
C9 Pd7 Pd8 C8 1.9(4)
P4 Pd7 Pd8 C8 -112.3(3)
Pd3 Pd7 Pd8 C8 116.2(3)
Pd2 Pd7 Pd8 C8 55.4(3)
Pd9 Pd7 Pd8 C8 2.6(3)
C9 Pd7 Pd8 C7 176.9(4)
P4 Pd7 Pd8 C7 62.8(3)
Pd3 Pd7 Pd8 C7 -68.7(3)
Pd2 Pd7 Pd8 C7 -129.6(3)
Pd9 Pd7 Pd8 C7 177.7(3)
C7 Pd7 Pd8 P5 -55.6(3)
C9 Pd7 Pd8 P5 121.4(3)
P4 Pd7 Pd8 P5 7.21(12)
Pd3 Pd7 Pd8 P5 -124.29(9)
Pd2 Pd7 Pd8 P5 174.84(8)
Pd9 Pd7 Pd8 P5 122.11(9)
C7 Pd7 Pd8 Pd1 131.1(3)
C9 Pd7 Pd8 Pd1 -52.0(3)
P4 Pd7 Pd8 Pd1 -166.16(8)
Pd3 Pd7 Pd8 Pd1 62.34(2)
Pd2 Pd7 Pd8 Pd1 1.47(3)
Pd9 Pd7 Pd8 Pd1 -51.26(2)
C7 Pd7 Pd8 Pd3 68.7(3)
C9 Pd7 Pd8 Pd3 -114.3(3)
P4 Pd7 Pd8 Pd3 131.50(9)
Pd2 Pd7 Pd8 Pd3 -60.87(2)
Pd9 Pd7 Pd8 Pd3 -113.60(3)
C7 Pd7 Pd8 Pd9 -177.7(3)
C9 Pd7 Pd8 Pd9 -0.7(2)
P4 Pd7 Pd8 Pd9 -114.90(9)
Pd3 Pd7 Pd8 Pd9 113.60(3)
Pd2 Pd7 Pd8 Pd9 52.73(2)
C2 Pd2 Pd9 C8 -120.7(4)
C3 Pd2 Pd9 C8 155.9(5)
C9 Pd2 Pd9 C8 150.8(4)
Pd6 Pd2 Pd9 C8 73.3(3)
Pd5 Pd2 Pd9 C8 -74.3(3)
Pd7 Pd2 Pd9 C8 92.5(3)
Tl1 Pd2 Pd9 C8 -14.4(3)
Pd3 Pd2 Pd9 C8 40.5(3)
Pd1 Pd2 Pd9 C8 -14.5(3)
C2 Pd2 Pd9 C9 88.5(4)
C3 Pd2 Pd9 C9 5.1(5)
Pd6 Pd2 Pd9 C9 -77.6(3)
Pd5 Pd2 Pd9 C9 134.9(3)
Pd7 Pd2 Pd9 C9 -58.3(3)
Tl1 Pd2 Pd9 C9 -165.2(3)
Pd3 Pd2 Pd9 C9 -110.3(3)
Pd1 Pd2 Pd9 C9 -165.3(3)
C2 Pd2 Pd9 P6 21.4(2)
C3 Pd2 Pd9 P6 -61.9(4)
C9 Pd2 Pd9 P6 -67.0(3)
Pd6 Pd2 Pd9 P6 -144.60(9)
Pd5 Pd2 Pd9 P6 67.88(9)
Pd7 Pd2 Pd9 P6 -125.35(9)
Tl1 Pd2 Pd9 P6 127.77(9)
Pd3 Pd2 Pd9 P6 -177.38(9)
Pd1 Pd2 Pd9 P6 127.63(9)
C2 Pd2 Pd9 Pd1 -106.2(2)
C3 Pd2 Pd9 Pd1 170.4(4)
C9 Pd2 Pd9 Pd1 165.3(3)
Pd6 Pd2 Pd9 Pd1 87.78(4)
Pd5 Pd2 Pd9 Pd1 -59.75(2)
Pd7 Pd2 Pd9 Pd1 107.02(2)
Tl1 Pd2 Pd9 Pd1 0.15(2)
Pd3 Pd2 Pd9 Pd1 55.00(2)
C2 Pd2 Pd9 Pd7 146.8(2)
C3 Pd2 Pd9 Pd7 63.4(4)
C9 Pd2 Pd9 Pd7 58.3(3)
Pd6 Pd2 Pd9 Pd7 -19.25(4)
Pd5 Pd2 Pd9 Pd7 -166.77(3)
Tl1 Pd2 Pd9 Pd7 -106.88(3)
Pd3 Pd2 Pd9 Pd7 -52.03(2)
Pd1 Pd2 Pd9 Pd7 -107.02(2)
C2 Pd2 Pd9 Pd8 -160.6(2)
C3 Pd2 Pd9 Pd8 116.0(4)
C9 Pd2 Pd9 Pd8 110.9(3)
Pd6 Pd2 Pd9 Pd8 33.34(5)
Pd5 Pd2 Pd9 Pd8 -114.18(3)
Pd7 Pd2 Pd9 Pd8 52.59(2)
Tl1 Pd2 Pd9 Pd8 -54.29(3)
Pd3 Pd2 Pd9 Pd8 0.56(2)
Pd1 Pd2 Pd9 Pd8 -54.43(2)
C2 Pd2 Pd9 Pd5 -46.5(2)
C3 Pd2 Pd9 Pd5 -129.8(4)
C9 Pd2 Pd9 Pd5 -134.9(3)
Pd6 Pd2 Pd9 Pd5 147.52(5)
Pd7 Pd2 Pd9 Pd5 166.77(3)
Tl1 Pd2 Pd9 Pd5 59.89(2)
Pd3 Pd2 Pd9 Pd5 114.74(3)
Pd1 Pd2 Pd9 Pd5 59.75(2)
C6 Pd1 Pd9 C8 5.6(5)
C1 Pd1 Pd9 C8 -95.1(4)
Pd5 Pd1 Pd9 C8 -135.7(3)
Pd8 Pd1 Pd9 C8 57.6(3)
Pd4 Pd1 Pd9 C8 85.9(3)
Tl1 Pd1 Pd9 C8 164.3(3)
Pd2 Pd1 Pd9 C8 164.4(3)
Pd3 Pd1 Pd9 C8 110.6(3)
C6 Pd1 Pd9 C9 -144.9(5)
C1 Pd1 Pd9 C9 114.4(3)
C8 Pd1 Pd9 C9 -150.5(4)
Pd5 Pd1 Pd9 C9 73.9(3)
Pd8 Pd1 Pd9 C9 -92.9(3)
Pd4 Pd1 Pd9 C9 -64.5(3)
Tl1 Pd1 Pd9 C9 13.8(3)
Pd2 Pd1 Pd9 C9 14.0(3)
Pd3 Pd1 Pd9 C9 -39.9(3)
C6 Pd1 Pd9 P6 66.5(4)
C1 Pd1 Pd9 P6 -34.2(2)
C8 Pd1 Pd9 P6 60.9(3)
Pd5 Pd1 Pd9 P6 -74.80(8)
Pd8 Pd1 Pd9 P6 118.46(8)
Pd4 Pd1 Pd9 P6 146.84(8)
Tl1 Pd1 Pd9 P6 -134.84(8)
Pd2 Pd1 Pd9 P6 -134.70(8)
Pd3 Pd1 Pd9 P6 171.44(8)
C6 Pd1 Pd9 Pd2 -158.8(4)
C1 Pd1 Pd9 Pd2 100.5(2)
C8 Pd1 Pd9 Pd2 -164.4(3)
Pd5 Pd1 Pd9 Pd2 59.90(2)
Pd8 Pd1 Pd9 Pd2 -106.84(2)
Pd4 Pd1 Pd9 Pd2 -78.47(4)
Tl1 Pd1 Pd9 Pd2 -0.15(2)
Pd3 Pd1 Pd9 Pd2 -53.86(2)
C6 Pd1 Pd9 Pd7 -103.3(4)
C1 Pd1 Pd9 Pd7 156.0(2)
C8 Pd1 Pd9 Pd7 -108.9(3)
Pd5 Pd1 Pd9 Pd7 115.44(2)
Pd8 Pd1 Pd9 Pd7 -51.31(2)
Pd4 Pd1 Pd9 Pd7 -22.93(5)
Tl1 Pd1 Pd9 Pd7 55.39(3)
Pd2 Pd1 Pd9 Pd7 55.54(2)
Pd3 Pd1 Pd9 Pd7 1.68(2)
C6 Pd1 Pd9 Pd8 -52.0(4)
C1 Pd1 Pd9 Pd8 -152.7(2)
C8 Pd1 Pd9 Pd8 -57.6(3)
Pd5 Pd1 Pd9 Pd8 166.74(3)
Pd4 Pd1 Pd9 Pd8 28.38(4)
Tl1 Pd1 Pd9 Pd8 106.70(3)
Pd2 Pd1 Pd9 Pd8 106.84(2)
Pd3 Pd1 Pd9 Pd8 52.98(2)
C6 Pd1 Pd9 Pd5 141.3(4)
C1 Pd1 Pd9 Pd5 40.6(2)
C8 Pd1 Pd9 Pd5 135.7(3)
Pd8 Pd1 Pd9 Pd5 -166.74(3)
Pd4 Pd1 Pd9 Pd5 -138.37(5)
Tl1 Pd1 Pd9 Pd5 -60.05(2)
Pd2 Pd1 Pd9 Pd5 -59.90(2)
Pd3 Pd1 Pd9 Pd5 -113.76(2)
C7 Pd7 Pd9 C8 -0.7(3)
C9 Pd7 Pd9 C8 176.5(4)
P4 Pd7 Pd9 C8 121.0(3)
Pd3 Pd7 Pd9 C8 -55.0(3)
Pd2 Pd7 Pd9 C8 -115.1(3)
Pd8 Pd7 Pd9 C8 -2.6(3)
C7 Pd7 Pd9 C9 -177.2(4)
P4 Pd7 Pd9 C9 -55.5(3)
Pd3 Pd7 Pd9 C9 128.6(3)
Pd2 Pd7 Pd9 C9 68.4(3)
Pd8 Pd7 Pd9 C9 -179.1(3)
C7 Pd7 Pd9 P6 -116.8(2)
C9 Pd7 Pd9 P6 60.5(3)
P4 Pd7 Pd9 P6 4.95(11)
Pd3 Pd7 Pd9 P6 -170.98(8)
Pd2 Pd7 Pd9 P6 128.89(8)
Pd8 Pd7 Pd9 P6 -118.62(8)
C7 Pd7 Pd9 Pd2 114.4(2)
C9 Pd7 Pd9 Pd2 -68.4(3)
P4 Pd7 Pd9 Pd2 -123.94(8)
Pd3 Pd7 Pd9 Pd2 60.13(2)
Pd8 Pd7 Pd9 Pd2 112.50(3)
C7 Pd7 Pd9 Pd1 52.4(2)
C9 Pd7 Pd9 Pd1 -130.4(3)
P4 Pd7 Pd9 Pd1 174.06(7)
Pd3 Pd7 Pd9 Pd1 -1.87(2)
Pd2 Pd7 Pd9 Pd1 -62.00(2)
Pd8 Pd7 Pd9 Pd1 50.49(2)
C7 Pd7 Pd9 Pd8 1.9(2)
C9 Pd7 Pd9 Pd8 179.1(3)
P4 Pd7 Pd9 Pd8 123.57(8)
Pd3 Pd7 Pd9 Pd8 -52.37(2)
Pd2 Pd7 Pd9 Pd8 -112.50(3)
C7 Pd7 Pd9 Pd5 103.0(2)
C9 Pd7 Pd9 Pd5 -79.7(3)
P4 Pd7 Pd9 Pd5 -135.26(7)
Pd3 Pd7 Pd9 Pd5 48.81(3)
Pd2 Pd7 Pd9 Pd5 -11.32(2)
Pd8 Pd7 Pd9 Pd5 101.17(3)
C7 Pd8 Pd9 C8 174.8(4)
P5 Pd8 Pd9 C8 52.7(3)
Pd1 Pd8 Pd9 C8 -68.5(3)
Pd3 Pd8 Pd9 C8 -131.2(3)
Pd7 Pd8 Pd9 C8 176.6(3)
C8 Pd8 Pd9 C9 -175.9(4)
C7 Pd8 Pd9 C9 -1.1(3)
P5 Pd8 Pd9 C9 -123.2(3)
Pd1 Pd8 Pd9 C9 115.6(2)
Pd3 Pd8 Pd9 C9 52.9(2)
Pd7 Pd8 Pd9 C9 0.7(2)
C8 Pd8 Pd9 P6 -51.2(3)
C7 Pd8 Pd9 P6 123.6(2)
P5 Pd8 Pd9 P6 1.47(12)
Pd1 Pd8 Pd9 P6 -119.76(8)
Pd3 Pd8 Pd9 P6 177.56(8)
Pd7 Pd8 Pd9 P6 125.39(8)
C8 Pd8 Pd9 Pd2 130.6(3)
C7 Pd8 Pd9 Pd2 -54.6(2)
P5 Pd8 Pd9 Pd2 -176.71(8)
Pd1 Pd8 Pd9 Pd2 62.06(2)
Pd3 Pd8 Pd9 Pd2 -0.62(3)
Pd7 Pd8 Pd9 Pd2 -52.78(2)
C8 Pd8 Pd9 Pd1 68.5(3)
C7 Pd8 Pd9 Pd1 -116.7(2)
P5 Pd8 Pd9 Pd1 121.23(9)
Pd3 Pd8 Pd9 Pd1 -62.68(2)
Pd7 Pd8 Pd9 Pd1 -114.84(3)
C8 Pd8 Pd9 Pd7 -176.6(3)
C7 Pd8 Pd9 Pd7 -1.8(2)
P5 Pd8 Pd9 Pd7 -123.92(9)
Pd1 Pd8 Pd9 Pd7 114.84(3)
Pd3 Pd8 Pd9 Pd7 52.16(2)
C8 Pd8 Pd9 Pd5 79.8(3)
C7 Pd8 Pd9 Pd5 -105.5(2)
P5 Pd8 Pd9 Pd5 132.45(8)
Pd1 Pd8 Pd9 Pd5 11.22(2)
Pd3 Pd8 Pd9 Pd5 -51.46(3)
Pd7 Pd8 Pd9 Pd5 -103.62(3)
C2 Pd5 Pd9 C8 172.5(3)
C1 Pd5 Pd9 C8 -6.8(3)
P2 Pd5 Pd9 C8 -113.9(3)
Pd1 Pd5 Pd9 C8 34.7(2)
Pd2 Pd5 Pd9 C8 122.7(2)
Tl1 Pd5 Pd9 C8 78.5(2)
C2 Pd5 Pd9 C9 14.1(3)
C1 Pd5 Pd9 C9 -165.3(3)
P2 Pd5 Pd9 C9 87.7(3)
Pd1 Pd5 Pd9 C9 -123.7(2)
Pd2 Pd5 Pd9 C9 -35.7(2)
Tl1 Pd5 Pd9 C9 -79.9(2)
C2 Pd5 Pd9 P6 -90.3(2)
C1 Pd5 Pd9 P6 90.4(3)
P2 Pd5 Pd9 P6 -16.68(13)
Pd1 Pd5 Pd9 P6 131.91(6)
Pd2 Pd5 Pd9 P6 -140.12(6)
Tl1 Pd5 Pd9 P6 175.73(6)
C2 Pd5 Pd9 Pd2 49.8(2)
C1 Pd5 Pd9 Pd2 -129.5(2)
P2 Pd5 Pd9 Pd2 123.43(11)
Pd1 Pd5 Pd9 Pd2 -87.98(3)
Tl1 Pd5 Pd9 Pd2 -44.16(2)
C2 Pd5 Pd9 Pd1 137.8(2)
C1 Pd5 Pd9 Pd1 -41.6(2)
P2 Pd5 Pd9 Pd1 -148.59(11)
Pd2 Pd5 Pd9 Pd1 87.98(3)
Tl1 Pd5 Pd9 Pd1 43.818(19)
C2 Pd5 Pd9 Pd7 62.0(2)
C1 Pd5 Pd9 Pd7 -117.3(2)
P2 Pd5 Pd9 Pd7 135.66(11)
Pd1 Pd5 Pd9 Pd7 -75.75(3)
Pd2 Pd5 Pd9 Pd7 12.23(3)
Tl1 Pd5 Pd9 Pd7 -31.93(3)
C2 Pd5 Pd9 Pd8 125.8(2)
C1 Pd5 Pd9 Pd8 -53.5(2)
P2 Pd5 Pd9 Pd8 -160.55(11)
Pd1 Pd5 Pd9 Pd8 -11.96(2)
Pd2 Pd5 Pd9 Pd8 76.01(3)
Tl1 Pd5 Pd9 Pd8 31.85(3)
O601 Tl2 Pd10 C15 21.6(5)
O600 Tl2 Pd10 C15 -64.2(3)
Pd11 Tl2 Pd10 C15 166.9(2)
Pd12 Tl2 Pd10 C15 95.0(2)
Pd15 Tl2 Pd10 C15 32.0(2)
Pd14 Tl2 Pd10 C15 132.2(2)
Pd13 Tl2 Pd10 C15 -132.2(2)
O601 Tl2 Pd10 C10 110.8(5)
O600 Tl2 Pd10 C10 25.0(3)
Pd11 Tl2 Pd10 C10 -103.9(2)
Pd12 Tl2 Pd10 C10 -175.8(2)
Pd15 Tl2 Pd10 C10 121.2(2)
Pd14 Tl2 Pd10 C10 -138.6(2)
Pd13 Tl2 Pd10 C10 -43.0(2)
O601 Tl2 Pd10 C17 -109.2(7)
O600 Tl2 Pd10 C17 165.0(6)
Pd11 Tl2 Pd10 C17 36.2(5)
Pd12 Tl2 Pd10 C17 -35.8(5)
Pd15 Tl2 Pd10 C17 -98.7(5)
Pd14 Tl2 Pd10 C17 1.4(5)
Pd13 Tl2 Pd10 C17 97.0(5)
O601 Tl2 Pd10 Pd13 153.8(4)
O600 Tl2 Pd10 Pd13 68.01(16)
Pd11 Tl2 Pd10 Pd13 -60.83(2)
Pd12 Tl2 Pd10 Pd13 -132.78(2)
Pd15 Tl2 Pd10 Pd13 164.27(3)
Pd14 Tl2 Pd10 Pd13 -95.59(2)
O601 Tl2 Pd10 Pd15 -10.5(4)
O600 Tl2 Pd10 Pd15 -96.26(16)
Pd11 Tl2 Pd10 Pd15 134.89(2)
Pd12 Tl2 Pd10 Pd15 62.95(2)
Pd14 Tl2 Pd10 Pd15 100.13(2)
Pd13 Tl2 Pd10 Pd15 -164.27(3)
O601 Tl2 Pd10 Pd16 -73.8(4)
O600 Tl2 Pd10 Pd16 -159.60(16)
Pd11 Tl2 Pd10 Pd16 71.55(3)
Pd12 Tl2 Pd10 Pd16 -0.39(2)
Pd15 Tl2 Pd10 Pd16 -63.34(3)
Pd14 Tl2 Pd10 Pd16 36.79(3)
Pd13 Tl2 Pd10 Pd16 132.39(3)
O601 Tl2 Pd10 Pd17 -142.9(4)
O600 Tl2 Pd10 Pd17 131.27(16)
Pd11 Tl2 Pd10 Pd17 2.43(2)
Pd12 Tl2 Pd10 Pd17 -69.51(3)
Pd15 Tl2 Pd10 Pd17 -132.46(3)
Pd14 Tl2 Pd10 Pd17 -32.33(3)
Pd13 Tl2 Pd10 Pd17 63.26(3)
O601 Tl2 Pd10 Pd11 -145.4(4)
O600 Tl2 Pd10 Pd11 128.85(16)
Pd12 Tl2 Pd10 Pd11 -71.94(2)
Pd15 Tl2 Pd10 Pd11 -134.89(2)
Pd14 Tl2 Pd10 Pd11 -34.76(2)
Pd13 Tl2 Pd10 Pd11 60.83(2)
O601 Tl2 Pd10 Pd12 -73.4(4)
O600 Tl2 Pd10 Pd12 -159.21(16)
Pd11 Tl2 Pd10 Pd12 71.94(2)
Pd15 Tl2 Pd10 Pd12 -62.95(2)
Pd14 Tl2 Pd10 Pd12 37.18(2)
Pd13 Tl2 Pd10 Pd12 132.78(2)
O601 Tl2 Pd11 C11 -108.0(4)
O600 Tl2 Pd11 C11 9.7(3)
Pd10 Tl2 Pd11 C11 91.7(3)
Pd12 Tl2 Pd11 C11 165.5(3)
Pd15 Tl2 Pd11 C11 130.1(3)
Pd14 Tl2 Pd11 C11 -131.2(3)
Pd13 Tl2 Pd11 C11 31.2(3)
O601 Tl2 Pd11 C12 -17.5(4)
O600 Tl2 Pd11 C12 100.1(3)
Pd10 Tl2 Pd11 C12 -177.9(2)
Pd12 Tl2 Pd11 C12 -104.1(2)
Pd15 Tl2 Pd11 C12 -139.5(2)
Pd14 Tl2 Pd11 C12 -40.7(2)
Pd13 Tl2 Pd11 C12 121.6(2)
O601 Tl2 Pd11 C18 122.1(6)
O600 Tl2 Pd11 C18 -120.2(6)
Pd10 Tl2 Pd11 C18 -38.2(5)
Pd12 Tl2 Pd11 C18 35.6(5)
Pd15 Tl2 Pd11 C18 0.2(5)
Pd14 Tl2 Pd11 C18 99.0(5)
Pd13 Tl2 Pd11 C18 -98.7(5)
O601 Tl2 Pd11 Pd14 23.2(3)
O600 Tl2 Pd11 Pd14 140.9(2)
Pd10 Tl2 Pd11 Pd14 -137.13(2)
Pd12 Tl2 Pd11 Pd14 -63.38(2)
Pd15 Tl2 Pd11 Pd14 -98.72(2)
Pd13 Tl2 Pd11 Pd14 162.35(3)
O601 Tl2 Pd11 Pd13 -139.2(3)
O600 Tl2 Pd11 Pd13 -21.5(2)
Pd10 Tl2 Pd11 Pd13 60.52(2)
Pd12 Tl2 Pd11 Pd13 134.27(2)
Pd15 Tl2 Pd11 Pd13 98.93(2)
Pd14 Tl2 Pd11 Pd13 -162.35(3)
O601 Tl2 Pd11 Pd17 157.9(3)
O600 Tl2 Pd11 Pd17 -84.4(2)
Pd10 Tl2 Pd11 Pd17 -2.43(2)
Pd12 Tl2 Pd11 Pd17 71.31(3)
Pd15 Tl2 Pd11 Pd17 35.98(3)
Pd14 Tl2 Pd11 Pd17 134.70(3)
Pd13 Tl2 Pd11 Pd17 -62.96(3)
O601 Tl2 Pd11 Pd18 91.1(3)
O600 Tl2 Pd11 Pd18 -151.2(2)
Pd10 Tl2 Pd11 Pd18 -69.17(3)
Pd12 Tl2 Pd11 Pd18 4.57(2)
Pd15 Tl2 Pd11 Pd18 -30.76(3)
Pd14 Tl2 Pd11 Pd18 67.96(3)
Pd13 Tl2 Pd11 Pd18 -129.70(3)
O601 Tl2 Pd11 Pd10 160.3(3)
O600 Tl2 Pd11 Pd10 -82.0(2)
Pd12 Tl2 Pd11 Pd10 73.75(2)
Pd15 Tl2 Pd11 Pd10 38.41(2)
Pd14 Tl2 Pd11 Pd10 137.13(2)
Pd13 Tl2 Pd11 Pd10 -60.52(2)
O601 Tl2 Pd11 Pd12 86.6(3)
O600 Tl2 Pd11 Pd12 -155.8(2)
Pd10 Tl2 Pd11 Pd12 -73.75(2)
Pd15 Tl2 Pd11 Pd12 -35.34(2)
Pd14 Tl2 Pd11 Pd12 63.38(2)
Pd13 Tl2 Pd11 Pd12 -134.27(2)
C15 Pd10 Pd11 C11 -137.4(6)
C10 Pd10 Pd11 C11 -19.2(4)
C17 Pd10 Pd11 C11 87.6(3)
Pd13 Pd10 Pd11 C11 -15.0(3)
Pd15 Pd10 Pd11 C11 -147.9(3)
Pd16 Pd10 Pd11 C11 134.2(3)
Pd17 Pd10 Pd11 C11 77.3(3)
Tl2 Pd10 Pd11 C11 -105.3(3)
Pd12 Pd10 Pd11 C11 -174.5(3)
C15 Pd10 Pd11 C12 -27.3(8)
C10 Pd10 Pd11 C12 90.9(6)
C17 Pd10 Pd11 C12 -162.2(6)
Pd13 Pd10 Pd11 C12 95.1(5)
Pd15 Pd10 Pd11 C12 -37.7(5)
Pd16 Pd10 Pd11 C12 -115.7(5)
Pd17 Pd10 Pd11 C12 -172.5(5)
Tl2 Pd10 Pd11 C12 4.8(5)
Pd12 Pd10 Pd11 C12 -64.4(5)
C15 Pd10 Pd11 C18 133.5(6)
C10 Pd10 Pd11 C18 -108.3(3)
C17 Pd10 Pd11 C18 -1.4(3)
Pd13 Pd10 Pd11 C18 -104.1(2)
Pd15 Pd10 Pd11 C18 123.0(2)
Pd16 Pd10 Pd11 C18 45.1(2)
Pd17 Pd10 Pd11 C18 -11.8(2)
Tl2 Pd10 Pd11 C18 165.6(2)
Pd12 Pd10 Pd11 C18 96.4(2)
C15 Pd10 Pd11 Pd14 11.7(6)
C10 Pd10 Pd11 Pd14 129.9(3)
C17 Pd10 Pd11 Pd14 -123.2(2)
Pd13 Pd10 Pd11 Pd14 134.11(3)
Pd15 Pd10 Pd11 Pd14 1.25(4)
Pd16 Pd10 Pd11 Pd14 -76.69(3)
Pd17 Pd10 Pd11 Pd14 -133.55(3)
Tl2 Pd10 Pd11 Pd14 43.79(2)
Pd12 Pd10 Pd11 Pd14 -25.38(2)
C15 Pd10 Pd11 Pd13 -122.4(6)
C10 Pd10 Pd11 Pd13 -4.2(3)
C17 Pd10 Pd11 Pd13 102.7(2)
Pd15 Pd10 Pd11 Pd13 -132.87(3)
Pd16 Pd10 Pd11 Pd13 149.20(3)
Pd17 Pd10 Pd11 Pd13 92.34(3)
Tl2 Pd10 Pd11 Pd13 -90.32(2)
Pd12 Pd10 Pd11 Pd13 -159.49(3)
C15 Pd10 Pd11 Pd17 145.3(6)
C10 Pd10 Pd11 Pd17 -96.5(3)
C17 Pd10 Pd11 Pd17 10.3(2)
Pd13 Pd10 Pd11 Pd17 -92.34(3)
Pd15 Pd10 Pd11 Pd17 134.79(3)
Pd16 Pd10 Pd11 Pd17 56.86(2)
Tl2 Pd10 Pd11 Pd17 177.34(3)
Pd12 Pd10 Pd11 Pd17 108.17(2)
C15 Pd10 Pd11 Pd18 89.0(6)
C10 Pd10 Pd11 Pd18 -152.8(3)
C17 Pd10 Pd11 Pd18 -45.9(2)
Pd13 Pd10 Pd11 Pd18 -148.59(3)
Pd15 Pd10 Pd11 Pd18 78.55(3)
Pd16 Pd10 Pd11 Pd18 0.61(2)
Pd17 Pd10 Pd11 Pd18 -56.25(2)
Tl2 Pd10 Pd11 Pd18 121.09(2)
Pd12 Pd10 Pd11 Pd18 51.92(2)
C15 Pd10 Pd11 Tl2 -32.1(6)
C10 Pd10 Pd11 Tl2 86.1(3)
C17 Pd10 Pd11 Tl2 -167.0(2)
Pd13 Pd10 Pd11 Tl2 90.32(2)
Pd15 Pd10 Pd11 Tl2 -42.55(2)
Pd16 Pd10 Pd11 Tl2 -120.49(2)
Pd17 Pd10 Pd11 Tl2 -177.34(3)
Pd12 Pd10 Pd11 Tl2 -69.169(19)
C15 Pd10 Pd11 Pd12 37.1(6)
C10 Pd10 Pd11 Pd12 155.3(3)
C17 Pd10 Pd11 Pd12 -97.9(2)
Pd13 Pd10 Pd11 Pd12 159.49(3)
Pd15 Pd10 Pd11 Pd12 26.62(2)
Pd16 Pd10 Pd11 Pd12 -51.32(2)
Pd17 Pd10 Pd11 Pd12 -108.17(2)
Tl2 Pd10 Pd11 Pd12 69.169(19)
O601 Tl2 Pd12 C13 -43.3(3)
O600 Tl2 Pd12 C13 -141.1(5)
Pd10 Tl2 Pd12 C13 161.6(3)
Pd11 Tl2 Pd12 C13 88.8(3)
Pd15 Tl2 Pd12 C13 -133.3(3)
Pd14 Tl2 Pd12 C13 27.0(3)
Pd13 Tl2 Pd12 C13 124.8(3)
O601 Tl2 Pd12 C14 49.7(3)
O600 Tl2 Pd12 C14 -48.1(5)
Pd10 Tl2 Pd12 C14 -105.4(2)
Pd11 Tl2 Pd12 C14 -178.2(2)
Pd15 Tl2 Pd12 C14 -40.3(2)
Pd14 Tl2 Pd12 C14 120.0(2)
Pd13 Tl2 Pd12 C14 -142.2(2)
O601 Tl2 Pd12 C16 -177.4(6)
O600 Tl2 Pd12 C16 84.8(7)
Pd10 Tl2 Pd12 C16 27.6(6)
Pd11 Tl2 Pd12 C16 -45.2(6)
Pd15 Tl2 Pd12 C16 92.6(6)
Pd14 Tl2 Pd12 C16 -107.1(6)
Pd13 Tl2 Pd12 C16 -9.3(6)
O601 Tl2 Pd12 Pd15 90.0(2)
O600 Tl2 Pd12 Pd15 -7.8(4)
Pd10 Tl2 Pd12 Pd15 -65.02(2)
Pd11 Tl2 Pd12 Pd15 -137.84(2)
Pd14 Tl2 Pd12 Pd15 160.31(3)
Pd13 Tl2 Pd12 Pd15 -101.89(2)
O601 Tl2 Pd12 Pd18 -136.9(2)
O600 Tl2 Pd12 Pd18 125.3(4)
Pd10 Tl2 Pd12 Pd18 68.08(3)
Pd11 Tl2 Pd12 Pd18 -4.73(2)
Pd15 Tl2 Pd12 Pd18 133.11(3)
Pd14 Tl2 Pd12 Pd18 -66.58(3)
Pd13 Tl2 Pd12 Pd18 31.22(3)
O601 Tl2 Pd12 Pd14 -70.3(2)
O600 Tl2 Pd12 Pd14 -168.1(4)
Pd10 Tl2 Pd12 Pd14 134.66(2)
Pd11 Tl2 Pd12 Pd14 61.85(2)
Pd15 Tl2 Pd12 Pd14 -160.31(3)
Pd13 Tl2 Pd12 Pd14 97.80(2)
O601 Tl2 Pd12 Pd16 155.4(2)
O600 Tl2 Pd12 Pd16 57.6(4)
Pd10 Tl2 Pd12 Pd16 0.37(2)
Pd11 Tl2 Pd12 Pd16 -72.44(3)
Pd15 Tl2 Pd12 Pd16 65.40(3)
Pd14 Tl2 Pd12 Pd16 -134.29(3)
Pd13 Tl2 Pd12 Pd16 -36.49(3)
O601 Tl2 Pd12 Pd11 -132.1(2)
O600 Tl2 Pd12 Pd11 130.1(4)
Pd10 Tl2 Pd12 Pd11 72.81(2)
Pd15 Tl2 Pd12 Pd11 137.84(2)
Pd14 Tl2 Pd12 Pd11 -61.85(2)
Pd13 Tl2 Pd12 Pd11 35.95(2)
O601 Tl2 Pd12 Pd10 155.0(2)
O600 Tl2 Pd12 Pd10 57.3(4)
Pd11 Tl2 Pd12 Pd10 -72.81(2)
Pd15 Tl2 Pd12 Pd10 65.02(2)
Pd14 Tl2 Pd12 Pd10 -134.66(2)
Pd13 Tl2 Pd12 Pd10 -36.866(19)
C11 Pd11 Pd12 C13 -155.1(9)
C12 Pd11 Pd12 C13 -17.1(3)
C18 Pd11 Pd12 C13 88.1(3)
Pd14 Pd11 Pd12 C13 -20.7(3)
Pd13 Pd11 Pd12 C13 -154.0(3)
Pd17 Pd11 Pd12 C13 134.7(3)
Pd18 Pd11 Pd12 C13 79.7(3)
Tl2 Pd11 Pd12 C13 -105.4(3)
Pd10 Pd11 Pd12 C13 -172.7(3)
C11 Pd11 Pd12 C14 -46.2(9)
C12 Pd11 Pd12 C14 91.8(5)
C18 Pd11 Pd12 C14 -163.0(5)
Pd14 Pd11 Pd12 C14 88.3(4)
Pd13 Pd11 Pd12 C14 -45.1(4)
Pd17 Pd11 Pd12 C14 -116.4(4)
Pd18 Pd11 Pd12 C14 -171.4(4)
Tl2 Pd11 Pd12 C14 3.6(4)
Pd10 Pd11 Pd12 C14 -63.8(4)
C11 Pd11 Pd12 C16 113.2(9)
C12 Pd11 Pd12 C16 -108.7(3)
C18 Pd11 Pd12 C16 -3.5(3)
Pd14 Pd11 Pd12 C16 -112.3(2)
Pd13 Pd11 Pd12 C16 114.3(2)
Pd17 Pd11 Pd12 C16 43.0(2)
Pd18 Pd11 Pd12 C16 -11.9(2)
Tl2 Pd11 Pd12 C16 163.0(2)
Pd10 Pd11 Pd12 C16 95.7(2)
C11 Pd11 Pd12 Pd15 -9.7(8)
C12 Pd11 Pd12 Pd15 128.3(2)
C18 Pd11 Pd12 Pd15 -126.5(2)
Pd14 Pd11 Pd12 Pd15 124.75(3)
Pd13 Pd11 Pd12 Pd15 -8.61(4)
Pd17 Pd11 Pd12 Pd15 -79.90(3)
Pd18 Pd11 Pd12 Pd15 -134.88(3)
Tl2 Pd11 Pd12 Pd15 40.05(2)
Pd10 Pd11 Pd12 Pd15 -27.26(2)
C11 Pd11 Pd12 Pd18 125.1(8)
C12 Pd11 Pd12 Pd18 -96.8(2)
C18 Pd11 Pd12 Pd18 8.4(2)
Pd14 Pd11 Pd12 Pd18 -100.37(3)
Pd13 Pd11 Pd12 Pd18 126.27(3)
Pd17 Pd11 Pd12 Pd18 54.98(2)
Tl2 Pd11 Pd12 Pd18 174.93(3)
Pd10 Pd11 Pd12 Pd18 107.62(3)
C11 Pd11 Pd12 Pd14 -134.5(8)
C12 Pd11 Pd12 Pd14 3.6(2)
C18 Pd11 Pd12 Pd14 108.8(2)
Pd13 Pd11 Pd12 Pd14 -133.36(3)
Pd17 Pd11 Pd12 Pd14 155.35(3)
Pd18 Pd11 Pd12 Pd14 100.37(3)
Tl2 Pd11 Pd12 Pd14 -84.70(2)
Pd10 Pd11 Pd12 Pd14 -152.02(3)
C11 Pd11 Pd12 Pd16 68.0(8)
C12 Pd11 Pd12 Pd16 -154.0(2)
C18 Pd11 Pd12 Pd16 -48.8(2)
Pd14 Pd11 Pd12 Pd16 -157.55(3)
Pd13 Pd11 Pd12 Pd16 69.08(3)
Pd17 Pd11 Pd12 Pd16 -2.21(2)
Pd18 Pd11 Pd12 Pd16 -57.19(2)
Tl2 Pd11 Pd12 Pd16 117.74(2)
Pd10 Pd11 Pd12 Pd16 50.43(2)
C11 Pd11 Pd12 Tl2 -49.8(8)
C12 Pd11 Pd12 Tl2 88.3(2)
C18 Pd11 Pd12 Tl2 -166.5(2)
Pd14 Pd11 Pd12 Tl2 84.70(2)
Pd13 Pd11 Pd12 Tl2 -48.66(3)
Pd17 Pd11 Pd12 Tl2 -119.95(2)
Pd18 Pd11 Pd12 Tl2 -174.93(3)
Pd10 Pd11 Pd12 Tl2 -67.312(19)
C11 Pd11 Pd12 Pd10 17.5(8)
C12 Pd11 Pd12 Pd10 155.6(2)
C18 Pd11 Pd12 Pd10 -99.2(2)
Pd14 Pd11 Pd12 Pd10 152.02(3)
Pd13 Pd11 Pd12 Pd10 18.65(3)
Pd17 Pd11 Pd12 Pd10 -52.64(2)
Pd18 Pd11 Pd12 Pd10 -107.62(3)
Tl2 Pd11 Pd12 Pd10 67.312(19)
C15 Pd10 Pd12 C13 -146.5(7)
C10 Pd10 Pd12 C13 -40.8(8)
C17 Pd10 Pd12 C13 117.4(7)
Pd13 Pd10 Pd12 C13 0.1(6)
Pd15 Pd10 Pd12 C13 -130.0(6)
Pd16 Pd10 Pd12 C13 129.8(6)
Pd17 Pd10 Pd12 C13 71.3(6)
Tl2 Pd10 Pd12 C13 -49.8(6)
Pd11 Pd10 Pd12 C13 18.7(6)
C15 Pd10 Pd12 C14 -13.4(3)
C10 Pd10 Pd12 C14 92.2(6)
C17 Pd10 Pd12 C14 -109.5(3)
Pd13 Pd10 Pd12 C14 133.2(2)
Pd15 Pd10 Pd12 C14 3.1(2)
Pd16 Pd10 Pd12 C14 -97.1(2)
Pd17 Pd10 Pd12 C14 -155.7(2)
Tl2 Pd10 Pd12 C14 83.3(2)
Pd11 Pd10 Pd12 C14 151.8(2)
C15 Pd10 Pd12 C16 94.2(3)
C10 Pd10 Pd12 C16 -160.2(6)
C17 Pd10 Pd12 C16 -2.0(3)
Pd13 Pd10 Pd12 C16 -119.3(2)
Pd15 Pd10 Pd12 C16 110.6(2)
Pd16 Pd10 Pd12 C16 10.4(2)
Pd17 Pd10 Pd12 C16 -48.1(2)
Tl2 Pd10 Pd12 C16 -169.2(2)
Pd11 Pd10 Pd12 C16 -100.7(2)
C15 Pd10 Pd12 Pd15 -16.5(2)
C10 Pd10 Pd12 Pd15 89.2(5)
C17 Pd10 Pd12 Pd15 -112.6(2)
Pd13 Pd10 Pd12 Pd15 130.12(3)
Pd16 Pd10 Pd12 Pd15 -100.17(3)
Pd17 Pd10 Pd12 Pd15 -158.73(3)
Tl2 Pd10 Pd12 Pd15 80.25(2)
Pd11 Pd10 Pd12 Pd15 148.70(3)
C15 Pd10 Pd12 Pd18 140.9(2)
C10 Pd10 Pd12 Pd18 -113.5(5)
C17 Pd10 Pd12 Pd18 44.8(2)
Pd13 Pd10 Pd12 Pd18 -72.55(3)
Pd15 Pd10 Pd12 Pd18 157.33(3)
Pd16 Pd10 Pd12 Pd18 57.16(2)
Pd17 Pd10 Pd12 Pd18 -1.40(2)
Tl2 Pd10 Pd12 Pd18 -122.42(2)
Pd11 Pd10 Pd12 Pd18 -53.97(2)
C15 Pd10 Pd12 Pd14 -141.0(2)
C10 Pd10 Pd12 Pd14 -35.4(5)
C17 Pd10 Pd12 Pd14 122.8(2)
Pd13 Pd10 Pd12 Pd14 5.52(4)
Pd15 Pd10 Pd12 Pd14 -124.60(3)
Pd16 Pd10 Pd12 Pd14 135.23(3)
Pd17 Pd10 Pd12 Pd14 76.67(3)
Tl2 Pd10 Pd12 Pd14 -44.35(2)
Pd11 Pd10 Pd12 Pd14 24.10(2)
C15 Pd10 Pd12 Pd16 83.7(2)
C10 Pd10 Pd12 Pd16 -170.7(5)
C17 Pd10 Pd12 Pd16 -12.4(2)
Pd13 Pd10 Pd12 Pd16 -129.71(3)
Pd15 Pd10 Pd12 Pd16 100.17(3)
Pd17 Pd10 Pd12 Pd16 -58.55(2)
Tl2 Pd10 Pd12 Pd16 -179.58(3)
Pd11 Pd10 Pd12 Pd16 -111.12(3)
C15 Pd10 Pd12 Tl2 -96.7(2)
C10 Pd10 Pd12 Tl2 8.9(5)
C17 Pd10 Pd12 Tl2 167.2(2)
Pd13 Pd10 Pd12 Tl2 49.87(2)
Pd15 Pd10 Pd12 Tl2 -80.25(2)
Pd16 Pd10 Pd12 Tl2 179.58(3)
Pd17 Pd10 Pd12 Tl2 121.03(2)
Pd11 Pd10 Pd12 Tl2 68.455(19)
C15 Pd10 Pd12 Pd11 -165.2(2)
C10 Pd10 Pd12 Pd11 -59.5(5)
C17 Pd10 Pd12 Pd11 98.7(2)
Pd13 Pd10 Pd12 Pd11 -18.59(3)
Pd15 Pd10 Pd12 Pd11 -148.70(3)
Pd16 Pd10 Pd12 Pd11 111.12(3)
Pd17 Pd10 Pd12 Pd11 52.57(2)
Tl2 Pd10 Pd12 Pd11 -68.455(19)
C15 Pd10 Pd13 C10 -23.6(5)
C17 Pd10 Pd13 C10 90.0(4)
Pd15 Pd10 Pd13 C10 -92.2(4)
Pd16 Pd10 Pd13 C10 139.1(4)
Pd17 Pd10 Pd13 C10 125.4(3)
Tl2 Pd10 Pd13 C10 -112.7(3)
Pd11 Pd10 Pd13 C10 -174.5(3)
Pd12 Pd10 Pd13 C10 -155.3(3)
C15 Pd10 Pd13 C11 167.4(4)
C10 Pd10 Pd13 C11 -169.0(5)
C17 Pd10 Pd13 C11 -79.0(4)
Pd15 Pd10 Pd13 C11 98.8(3)
Pd16 Pd10 Pd13 C11 -29.9(3)
Pd17 Pd10 Pd13 C11 -43.6(3)
Tl2 Pd10 Pd13 C11 78.4(3)
Pd11 Pd10 Pd13 C11 16.5(3)
Pd12 Pd10 Pd13 C11 35.7(3)
C15 Pd10 Pd13 P7 1.0(4)
C10 Pd10 Pd13 P7 24.6(4)
C17 Pd10 Pd13 P7 114.6(3)
Pd15 Pd10 Pd13 P7 -67.57(15)
Pd16 Pd10 Pd13 P7 163.67(14)
Pd17 Pd10 Pd13 P7 149.98(15)
Tl2 Pd10 Pd13 P7 -88.05(15)
Pd11 Pd10 Pd13 P7 -149.89(15)
Pd12 Pd10 Pd13 P7 -130.69(14)
C15 Pd10 Pd13 Pd11 150.9(3)
C10 Pd10 Pd13 Pd11 174.5(3)
C17 Pd10 Pd13 Pd11 -95.5(2)
Pd15 Pd10 Pd13 Pd11 82.32(4)
Pd16 Pd10 Pd13 Pd11 -46.44(4)
Pd17 Pd10 Pd13 Pd11 -60.13(2)
Tl2 Pd10 Pd13 Pd11 61.84(2)
Pd12 Pd10 Pd13 Pd11 19.20(3)
C15 Pd10 Pd13 Tl2 89.1(3)
C10 Pd10 Pd13 Tl2 112.7(3)
C17 Pd10 Pd13 Tl2 -157.3(2)
Pd15 Pd10 Pd13 Tl2 20.48(3)
Pd16 Pd10 Pd13 Tl2 -108.28(4)
Pd17 Pd10 Pd13 Tl2 -121.97(2)
Pd11 Pd10 Pd13 Tl2 -61.841(19)
Pd12 Pd10 Pd13 Tl2 -42.64(2)
C11 Pd11 Pd13 C10 164.7(5)
C12 Pd11 Pd13 C10 -143.8(4)
C18 Pd11 Pd13 C10 98.9(4)
Pd14 Pd11 Pd13 C10 -82.3(3)
Pd17 Pd11 Pd13 C10 65.2(3)
Pd18 Pd11 Pd13 C10 49.9(3)
Tl2 Pd11 Pd13 C10 -56.9(3)
Pd10 Pd11 Pd13 C10 4.8(3)
Pd12 Pd11 Pd13 C10 -14.8(3)
C12 Pd11 Pd13 C11 51.5(4)
C18 Pd11 Pd13 C11 -65.8(4)
Pd14 Pd11 Pd13 C11 113.0(3)
Pd17 Pd11 Pd13 C11 -99.5(3)
Pd18 Pd11 Pd13 C11 -114.8(3)
Tl2 Pd11 Pd13 C11 138.4(3)
Pd10 Pd11 Pd13 C11 -159.8(3)
Pd12 Pd11 Pd13 C11 -179.5(3)
C11 Pd11 Pd13 P7 -39.7(4)
C12 Pd11 Pd13 P7 11.8(3)
C18 Pd11 Pd13 P7 -105.4(2)
Pd14 Pd11 Pd13 P7 73.34(11)
Pd17 Pd11 Pd13 P7 -139.15(10)
Pd18 Pd11 Pd13 P7 -154.45(10)
Tl2 Pd11 Pd13 P7 98.75(10)
Pd10 Pd11 Pd13 P7 160.49(10)
Pd12 Pd11 Pd13 P7 140.81(10)
C11 Pd11 Pd13 Pd10 159.8(3)
C12 Pd11 Pd13 Pd10 -148.7(3)
C18 Pd11 Pd13 Pd10 94.1(2)
Pd14 Pd11 Pd13 Pd10 -87.15(4)
Pd17 Pd11 Pd13 Pd10 60.36(2)
Pd18 Pd11 Pd13 Pd10 45.06(4)
Tl2 Pd11 Pd13 Pd10 -61.736(19)
Pd12 Pd11 Pd13 Pd10 -19.68(3)
C11 Pd11 Pd13 Tl2 -138.4(3)
C12 Pd11 Pd13 Tl2 -86.9(3)
C18 Pd11 Pd13 Tl2 155.8(2)
Pd14 Pd11 Pd13 Tl2 -25.41(4)
Pd17 Pd11 Pd13 Tl2 122.10(2)
Pd18 Pd11 Pd13 Tl2 106.79(4)
Pd10 Pd11 Pd13 Tl2 61.736(19)
Pd12 Pd11 Pd13 Tl2 42.06(2)
O601 Tl2 Pd13 C10 -112.7(4)
O600 Tl2 Pd13 C10 -65.1(3)
Pd10 Tl2 Pd13 C10 46.2(3)
Pd11 Tl2 Pd13 C10 131.7(3)
Pd12 Tl2 Pd13 C10 89.9(3)
Pd15 Tl2 Pd13 C10 32.5(3)
Pd14 Tl2 Pd13 C10 146.3(3)
O601 Tl2 Pd13 C11 85.4(4)
O600 Tl2 Pd13 C11 132.9(3)
Pd10 Tl2 Pd13 C11 -115.8(2)
Pd11 Tl2 Pd13 C11 -30.3(2)
Pd12 Tl2 Pd13 C11 -72.1(2)
Pd15 Tl2 Pd13 C11 -129.5(2)
Pd14 Tl2 Pd13 C11 -15.7(2)
O601 Tl2 Pd13 P7 -11.4(4)
O600 Tl2 Pd13 P7 36.16(17)
Pd10 Tl2 Pd13 P7 147.49(7)
Pd11 Tl2 Pd13 P7 -127.02(7)
Pd12 Tl2 Pd13 P7 -168.85(7)
Pd15 Tl2 Pd13 P7 133.75(7)
Pd14 Tl2 Pd13 P7 -112.46(7)
O601 Tl2 Pd13 Pd10 -158.9(4)
O600 Tl2 Pd13 Pd10 -111.33(16)
Pd11 Tl2 Pd13 Pd10 85.49(2)
Pd12 Tl2 Pd13 Pd10 43.66(2)
Pd15 Tl2 Pd13 Pd10 -13.74(2)
Pd14 Tl2 Pd13 Pd10 100.06(2)
O601 Tl2 Pd13 Pd11 115.6(4)
O600 Tl2 Pd13 Pd11 163.18(16)
Pd10 Tl2 Pd13 Pd11 -85.49(2)
Pd12 Tl2 Pd13 Pd11 -41.83(2)
Pd15 Tl2 Pd13 Pd11 -99.23(2)
Pd14 Tl2 Pd13 Pd11 14.56(2)
C11 Pd11 Pd14 C12 -22.6(4)
C18 Pd11 Pd14 C12 85.0(4)
Pd13 Pd11 Pd14 C12 -93.8(3)
Pd17 Pd11 Pd14 C12 136.8(3)
Pd18 Pd11 Pd14 C12 119.8(3)
Tl2 Pd11 Pd14 C12 -119.7(3)
Pd10 Pd11 Pd14 C12 -158.1(3)
Pd12 Pd11 Pd14 C12 175.4(3)
C11 Pd11 Pd14 C13 -175.6(4)
C12 Pd11 Pd14 C13 -153.0(4)
C18 Pd11 Pd14 C13 -68.0(4)
Pd13 Pd11 Pd14 C13 113.2(3)
Pd17 Pd11 Pd14 C13 -16.2(3)
Pd18 Pd11 Pd14 C13 -33.1(3)
Tl2 Pd11 Pd14 C13 87.3(3)
Pd10 Pd11 Pd14 C13 48.9(3)
Pd12 Pd11 Pd14 C13 22.4(3)
C11 Pd11 Pd14 P8 13.4(4)
C12 Pd11 Pd14 P8 36.0(3)
C18 Pd11 Pd14 P8 120.9(2)
Pd13 Pd11 Pd14 P8 -57.80(14)
Pd17 Pd11 Pd14 P8 172.78(12)
Pd18 Pd11 Pd14 P8 155.82(12)
Tl2 Pd11 Pd14 P8 -83.74(12)
Pd10 Pd11 Pd14 P8 -122.14(12)
Pd12 Pd11 Pd14 P8 -148.62(13)
C11 Pd11 Pd14 Pd12 162.0(3)
C12 Pd11 Pd14 Pd12 -175.4(3)
C18 Pd11 Pd14 Pd12 -90.5(2)
Pd13 Pd11 Pd14 Pd12 90.81(4)
Pd17 Pd11 Pd14 Pd12 -38.60(4)
Pd18 Pd11 Pd14 Pd12 -55.57(2)
Tl2 Pd11 Pd14 Pd12 64.877(18)
Pd10 Pd11 Pd14 Pd12 26.47(3)
C11 Pd11 Pd14 Tl2 97.1(3)
C12 Pd11 Pd14 Tl2 119.7(3)
C18 Pd11 Pd14 Tl2 -155.3(2)
Pd13 Pd11 Pd14 Tl2 25.93(4)
Pd17 Pd11 Pd14 Tl2 -103.48(4)
Pd18 Pd11 Pd14 Tl2 -120.44(2)
Pd10 Pd11 Pd14 Tl2 -38.40(2)
Pd12 Pd11 Pd14 Tl2 -64.877(18)
C13 Pd12 Pd14 C12 147.8(4)
C14 Pd12 Pd14 C12 -148.4(4)
C16 Pd12 Pd14 C12 86.7(4)
Pd15 Pd12 Pd14 C12 -91.3(3)
Pd18 Pd12 Pd14 C12 53.9(3)
Pd16 Pd12 Pd14 C12 30.6(3)
Tl2 Pd12 Pd14 C12 -68.2(3)
Pd11 Pd12 Pd14 C12 -4.0(3)
Pd10 Pd12 Pd14 C12 -29.3(3)
C14 Pd12 Pd14 C13 63.9(4)
C16 Pd12 Pd14 C13 -61.1(4)
Pd15 Pd12 Pd14 C13 121.0(3)
Pd18 Pd12 Pd14 C13 -93.9(3)
Pd16 Pd12 Pd14 C13 -117.2(3)
Tl2 Pd12 Pd14 C13 144.1(3)
Pd11 Pd12 Pd14 C13 -151.8(3)
Pd10 Pd12 Pd14 C13 -177.1(3)
C13 Pd12 Pd14 P8 -50.1(4)
C14 Pd12 Pd14 P8 13.8(3)
C16 Pd12 Pd14 P8 -111.2(2)
Pd15 Pd12 Pd14 P8 70.89(9)
Pd18 Pd12 Pd14 P8 -143.92(9)
Pd16 Pd12 Pd14 P8 -167.22(8)
Tl2 Pd12 Pd14 P8 94.01(9)
Pd11 Pd12 Pd14 P8 158.18(9)
Pd10 Pd12 Pd14 P8 132.82(8)
C13 Pd12 Pd14 Pd11 151.8(3)
C14 Pd12 Pd14 Pd11 -144.4(3)
C16 Pd12 Pd14 Pd11 90.7(2)
Pd15 Pd12 Pd14 Pd11 -87.29(4)
Pd18 Pd12 Pd14 Pd11 57.90(2)
Pd16 Pd12 Pd14 Pd11 34.60(4)
Tl2 Pd12 Pd14 Pd11 -64.166(19)
Pd10 Pd12 Pd14 Pd11 -25.35(3)
C13 Pd12 Pd14 Tl2 -144.1(3)
C14 Pd12 Pd14 Tl2 -80.2(3)
C16 Pd12 Pd14 Tl2 154.8(2)
Pd15 Pd12 Pd14 Tl2 -23.12(3)
Pd18 Pd12 Pd14 Tl2 122.07(2)
Pd16 Pd12 Pd14 Tl2 98.77(4)
Pd11 Pd12 Pd14 Tl2 64.166(19)
Pd10 Pd12 Pd14 Tl2 38.81(2)
O601 Tl2 Pd14 C12 -121.5(3)
O600 Tl2 Pd14 C12 -64.9(4)
Pd10 Tl2 Pd14 C12 82.1(2)
Pd11 Tl2 Pd14 C12 42.0(2)
Pd12 Tl2 Pd14 C12 124.7(2)
Pd15 Tl2 Pd14 C12 141.6(2)
Pd13 Tl2 Pd14 C12 27.6(2)
O601 Tl2 Pd14 C13 87.2(3)
O600 Tl2 Pd14 C13 143.8(4)
Pd10 Tl2 Pd14 C13 -69.2(2)
Pd11 Tl2 Pd14 C13 -109.3(2)
Pd12 Tl2 Pd14 C13 -26.6(2)
Pd15 Tl2 Pd14 C13 -9.7(2)
Pd13 Tl2 Pd14 C13 -123.7(2)
O601 Tl2 Pd14 P8 -16.4(2)
O600 Tl2 Pd14 P8 40.2(3)
Pd10 Tl2 Pd14 P8 -172.79(6)
Pd11 Tl2 Pd14 P8 147.08(6)
Pd12 Tl2 Pd14 P8 -130.17(6)
Pd15 Tl2 Pd14 P8 -113.34(6)
Pd13 Tl2 Pd14 P8 132.66(6)
O601 Tl2 Pd14 Pd11 -163.5(2)
O600 Tl2 Pd14 Pd11 -106.9(3)
Pd10 Tl2 Pd14 Pd11 40.13(2)
Pd12 Tl2 Pd14 Pd11 82.75(2)
Pd15 Tl2 Pd14 Pd11 99.58(2)
Pd13 Tl2 Pd14 Pd11 -14.42(2)
O601 Tl2 Pd14 Pd12 113.8(2)
O600 Tl2 Pd14 Pd12 170.3(3)
Pd10 Tl2 Pd14 Pd12 -42.62(2)
Pd11 Tl2 Pd14 Pd12 -82.75(2)
Pd15 Tl2 Pd14 Pd12 16.83(2)
Pd13 Tl2 Pd14 Pd12 -97.17(2)
C13 Pd12 Pd15 C14 -29.8(4)
C16 Pd12 Pd15 C14 86.5(4)
Pd18 Pd12 Pd15 C14 141.1(3)
Pd14 Pd12 Pd15 C14 -95.5(3)
Pd16 Pd12 Pd15 C14 120.1(3)
Tl2 Pd12 Pd15 C14 -119.2(3)
Pd11 Pd12 Pd15 C14 -155.7(3)
Pd10 Pd12 Pd15 C14 176.0(3)
C13 Pd12 Pd15 C15 172.0(4)
C14 Pd12 Pd15 C15 -158.2(4)
C16 Pd12 Pd15 C15 -71.7(3)
Pd18 Pd12 Pd15 C15 -17.1(3)
Pd14 Pd12 Pd15 C15 106.3(3)
Pd16 Pd12 Pd15 C15 -38.1(2)
Tl2 Pd12 Pd15 C15 82.6(2)
Pd11 Pd12 Pd15 C15 46.0(3)
Pd10 Pd12 Pd15 C15 17.8(2)
C13 Pd12 Pd15 P9 0.8(4)
C14 Pd12 Pd15 P9 30.6(3)
C16 Pd12 Pd15 P9 117.1(3)
Pd18 Pd12 Pd15 P9 171.68(12)
Pd14 Pd12 Pd15 P9 -64.90(13)
Pd16 Pd12 Pd15 P9 150.64(12)
Tl2 Pd12 Pd15 P9 -88.61(12)
Pd11 Pd12 Pd15 P9 -125.17(12)
Pd10 Pd12 Pd15 P9 -153.44(12)
C13 Pd12 Pd15 Pd10 154.2(3)
C14 Pd12 Pd15 Pd10 -176.0(3)
C16 Pd12 Pd15 Pd10 -89.5(2)
Pd18 Pd12 Pd15 Pd10 -34.88(4)
Pd14 Pd12 Pd15 Pd10 88.54(4)
Pd16 Pd12 Pd15 Pd10 -55.92(2)
Tl2 Pd12 Pd15 Pd10 64.827(18)
Pd11 Pd12 Pd15 Pd10 28.26(2)
C13 Pd12 Pd15 Tl2 89.4(3)
C14 Pd12 Pd15 Tl2 119.2(3)
C16 Pd12 Pd15 Tl2 -154.3(2)
Pd18 Pd12 Pd15 Tl2 -99.71(4)
Pd14 Pd12 Pd15 Tl2 23.71(3)
Pd16 Pd12 Pd15 Tl2 -120.74(2)
Pd11 Pd12 Pd15 Tl2 -36.56(2)
Pd10 Pd12 Pd15 Tl2 -64.827(18)
C15 Pd10 Pd15 C14 154.3(4)
C10 Pd10 Pd15 C14 -150.6(4)
C17 Pd10 Pd15 C14 85.4(3)
Pd13 Pd10 Pd15 C14 -92.3(3)
Pd16 Pd10 Pd15 C14 53.5(3)
Pd17 Pd10 Pd15 C14 28.5(3)
Tl2 Pd10 Pd15 C14 -70.6(3)
Pd11 Pd10 Pd15 C14 -31.7(3)
Pd12 Pd10 Pd15 C14 -3.5(3)
C10 Pd10 Pd15 C15 55.1(4)
C17 Pd10 Pd15 C15 -68.9(4)
Pd13 Pd10 Pd15 C15 113.4(3)
Pd16 Pd10 Pd15 C15 -100.7(3)
Pd17 Pd10 Pd15 C15 -125.7(3)
Tl2 Pd10 Pd15 C15 135.1(3)
Pd11 Pd10 Pd15 C15 174.1(3)
Pd12 Pd10 Pd15 C15 -157.8(3)
C15 Pd10 Pd15 P9 -40.6(3)
C10 Pd10 Pd15 P9 14.5(3)
C17 Pd10 Pd15 P9 -109.5(2)
Pd13 Pd10 Pd15 P9 72.84(10)
Pd16 Pd10 Pd15 P9 -141.32(9)
Pd17 Pd10 Pd15 P9 -166.33(8)
Tl2 Pd10 Pd15 P9 94.50(9)
Pd11 Pd10 Pd15 P9 133.48(8)
Pd12 Pd10 Pd15 P9 161.61(9)
C15 Pd10 Pd15 Pd12 157.8(3)
C10 Pd10 Pd15 Pd12 -147.1(3)
C17 Pd10 Pd15 Pd12 88.9(2)
Pd13 Pd10 Pd15 Pd12 -88.77(4)
Pd16 Pd10 Pd15 Pd12 57.07(2)
Pd17 Pd10 Pd15 Pd12 32.05(4)
Tl2 Pd10 Pd15 Pd12 -67.112(19)
Pd11 Pd10 Pd15 Pd12 -28.13(2)
C15 Pd10 Pd15 Tl2 -135.1(3)
C10 Pd10 Pd15 Tl2 -80.0(3)
C17 Pd10 Pd15 Tl2 156.0(2)
Pd13 Pd10 Pd15 Tl2 -21.66(4)
Pd16 Pd10 Pd15 Tl2 124.18(2)
Pd17 Pd10 Pd15 Tl2 99.17(4)
Pd11 Pd10 Pd15 Tl2 38.98(2)
Pd12 Pd10 Pd15 Tl2 67.112(19)
O601 Tl2 Pd15 C14 -60.1(3)
O600 Tl2 Pd15 C14 -141.0(3)
Pd10 Tl2 Pd15 C14 124.3(3)
Pd11 Tl2 Pd15 C14 81.8(3)
Pd12 Tl2 Pd15 C14 42.3(3)
Pd14 Tl2 Pd15 C14 25.6(3)
Pd13 Tl2 Pd15 C14 137.4(3)
O601 Tl2 Pd15 C15 143.8(3)
O600 Tl2 Pd15 C15 62.9(3)
Pd10 Tl2 Pd15 C15 -31.7(3)
Pd11 Tl2 Pd15 C15 -74.2(3)
Pd12 Tl2 Pd15 C15 -113.8(3)
Pd14 Tl2 Pd15 C15 -130.5(3)
Pd13 Tl2 Pd15 C15 -18.7(3)
O601 Tl2 Pd15 P9 45.03(19)
O600 Tl2 Pd15 P9 -35.82(18)
Pd10 Tl2 Pd15 P9 -130.49(7)
Pd11 Tl2 Pd15 P9 -172.98(7)
Pd12 Tl2 Pd15 P9 147.45(7)
Pd14 Tl2 Pd15 P9 130.75(7)
Pd13 Tl2 Pd15 P9 -117.46(7)
O601 Tl2 Pd15 Pd12 -102.42(18)
O600 Tl2 Pd15 Pd12 176.72(17)
Pd10 Tl2 Pd15 Pd12 82.06(2)
Pd11 Tl2 Pd15 Pd12 39.56(2)
Pd14 Tl2 Pd15 Pd12 -16.70(2)
Pd13 Tl2 Pd15 Pd12 95.09(2)
O601 Tl2 Pd15 Pd10 175.52(18)
O600 Tl2 Pd15 Pd10 94.67(17)
Pd11 Tl2 Pd15 Pd10 -42.49(2)
Pd12 Tl2 Pd15 Pd10 -82.06(2)
Pd14 Tl2 Pd15 Pd10 -98.76(2)
Pd13 Tl2 Pd15 Pd10 13.03(2)
C15 Pd10 Pd16 C16 -114.6(4)
C10 Pd10 Pd16 C16 158.1(6)
C17 Pd10 Pd16 C16 151.0(4)
Pd13 Pd10 Pd16 C16 77.9(3)
Pd15 Pd10 Pd16 C16 -68.2(3)
Pd17 Pd10 Pd16 C16 92.8(3)
Tl2 Pd10 Pd16 C16 -12.5(3)
Pd11 Pd10 Pd16 C16 40.6(3)
Pd12 Pd10 Pd16 C16 -12.9(3)
C15 Pd10 Pd16 C17 94.4(4)
C10 Pd10 Pd16 C17 7.2(5)
Pd13 Pd10 Pd16 C17 -73.1(3)
Pd15 Pd10 Pd16 C17 140.9(3)
Pd17 Pd10 Pd16 C17 -58.2(3)
Tl2 Pd10 Pd16 C17 -163.5(3)
Pd11 Pd10 Pd16 C17 -110.3(3)
Pd12 Pd10 Pd16 C17 -163.9(3)
C15 Pd10 Pd16 P10 26.3(3)
C10 Pd10 Pd16 P10 -60.9(5)
C17 Pd10 Pd16 P10 -68.1(3)
Pd13 Pd10 Pd16 P10 -141.14(9)
Pd15 Pd10 Pd16 P10 72.79(10)
Pd17 Pd10 Pd16 P10 -126.25(10)
Tl2 Pd10 Pd16 P10 128.45(9)
Pd11 Pd10 Pd16 P10 -178.40(9)
Pd12 Pd10 Pd16 P10 128.06(10)
C15 Pd10 Pd16 Pd12 -101.7(3)
C10 Pd10 Pd16 Pd12 171.0(5)
C17 Pd10 Pd16 Pd12 163.9(3)
Pd13 Pd10 Pd16 Pd12 90.80(4)
Pd15 Pd10 Pd16 Pd12 -55.27(2)
Pd17 Pd10 Pd16 Pd12 105.69(2)
Tl2 Pd10 Pd16 Pd12 0.39(2)
Pd11 Pd10 Pd16 Pd12 53.54(2)
C15 Pd10 Pd16 Pd18 -155.9(3)
C10 Pd10 Pd16 Pd18 116.9(5)
C17 Pd10 Pd16 Pd18 109.7(3)
Pd13 Pd10 Pd16 Pd18 36.66(5)
Pd15 Pd10 Pd16 Pd18 -109.41(3)
Pd17 Pd10 Pd16 Pd18 51.56(2)
Tl2 Pd10 Pd16 Pd18 -53.75(3)
Pd11 Pd10 Pd16 Pd18 -0.60(2)
Pd12 Pd10 Pd16 Pd18 -54.14(2)
C15 Pd10 Pd16 Pd17 152.6(3)
C10 Pd10 Pd16 Pd17 65.3(5)
C17 Pd10 Pd16 Pd17 58.2(3)
Pd13 Pd10 Pd16 Pd17 -14.90(4)
Pd15 Pd10 Pd16 Pd17 -160.96(3)
Tl2 Pd10 Pd16 Pd17 -105.30(3)
Pd11 Pd10 Pd16 Pd17 -52.16(2)
Pd12 Pd10 Pd16 Pd17 -105.69(2)
C13 Pd12 Pd16 C16 12.3(4)
C14 Pd12 Pd16 C16 -95.9(4)
Pd15 Pd12 Pd16 C16 -137.2(3)
Pd18 Pd12 Pd16 C16 58.8(3)
Pd14 Pd12 Pd16 C16 85.0(3)
Tl2 Pd12 Pd16 C16 165.9(3)
Pd11 Pd12 Pd16 C16 112.8(3)
Pd10 Pd12 Pd16 C16 166.2(3)
C13 Pd12 Pd16 C17 -138.7(4)
C14 Pd12 Pd16 C17 113.1(4)
C16 Pd12 Pd16 C17 -151.0(4)
Pd15 Pd12 Pd16 C17 71.8(3)
Pd18 Pd12 Pd16 C17 -92.2(3)
Pd14 Pd12 Pd16 C17 -66.0(3)
Tl2 Pd12 Pd16 C17 14.9(3)
Pd11 Pd12 Pd16 C17 -38.2(3)
Pd10 Pd12 Pd16 C17 15.2(3)
C13 Pd12 Pd16 P10 68.2(3)
C14 Pd12 Pd16 P10 -40.0(3)
C16 Pd12 Pd16 P10 55.9(3)
Pd15 Pd12 Pd16 P10 -81.32(8)
Pd18 Pd12 Pd16 P10 114.62(8)
Pd14 Pd12 Pd16 P10 140.88(8)
Tl2 Pd12 Pd16 P10 -138.28(8)
Pd11 Pd12 Pd16 P10 168.67(8)
Pd10 Pd12 Pd16 P10 -137.90(8)
C13 Pd12 Pd16 Pd10 -153.9(3)
C14 Pd12 Pd16 Pd10 97.9(2)
C16 Pd12 Pd16 Pd10 -166.2(3)
Pd15 Pd12 Pd16 Pd10 56.58(2)
Pd18 Pd12 Pd16 Pd10 -107.48(2)
Pd14 Pd12 Pd16 Pd10 -81.22(4)
Tl2 Pd12 Pd16 Pd10 -0.38(2)
Pd11 Pd12 Pd16 Pd10 -53.43(2)
C13 Pd12 Pd16 Pd18 -46.4(3)
C14 Pd12 Pd16 Pd18 -154.7(2)
C16 Pd12 Pd16 Pd18 -58.8(3)
Pd15 Pd12 Pd16 Pd18 164.06(3)
Pd14 Pd12 Pd16 Pd18 26.26(4)
Tl2 Pd12 Pd16 Pd18 107.10(3)
Pd11 Pd12 Pd16 Pd18 54.05(2)
Pd10 Pd12 Pd16 Pd18 107.48(2)
C13 Pd12 Pd16 Pd17 -98.3(3)
C14 Pd12 Pd16 Pd17 153.4(2)
C16 Pd12 Pd16 Pd17 -110.7(3)
Pd15 Pd12 Pd16 Pd17 112.14(2)
Pd18 Pd12 Pd16 Pd17 -51.92(2)
Pd14 Pd12 Pd16 Pd17 -25.66(5)
Tl2 Pd12 Pd16 Pd17 55.18(3)
Pd11 Pd12 Pd16 Pd17 2.13(2)
Pd10 Pd12 Pd16 Pd17 55.56(2)
C11 Pd11 Pd17 C18 88.7(4)
C12 Pd11 Pd17 C18 8.9(5)
Pd14 Pd11 Pd17 C18 -76.6(3)
Pd13 Pd11 Pd17 C18 135.5(3)
Pd18 Pd11 Pd17 C18 -57.4(3)
Tl2 Pd11 Pd17 C18 -162.2(3)
Pd10 Pd11 Pd17 C18 -164.7(3)
Pd12 Pd11 Pd17 C18 -108.3(3)
C11 Pd11 Pd17 C17 -119.2(3)
C12 Pd11 Pd17 C17 161.0(5)
C18 Pd11 Pd17 C17 152.1(4)
Pd14 Pd11 Pd17 C17 75.5(3)
Pd13 Pd11 Pd17 C17 -72.3(3)
Pd18 Pd11 Pd17 C17 94.8(3)
Tl2 Pd11 Pd17 C17 -10.1(3)
Pd10 Pd11 Pd17 C17 -12.5(3)
Pd12 Pd11 Pd17 C17 43.8(3)
C11 Pd11 Pd17 P11 21.1(2)
C12 Pd11 Pd17 P11 -58.7(5)
C18 Pd11 Pd17 P11 -67.6(3)
Pd14 Pd11 Pd17 P11 -144.25(9)
Pd13 Pd11 Pd17 P11 67.92(9)
Pd18 Pd11 Pd17 P11 -124.97(9)
Tl2 Pd11 Pd17 P11 130.19(9)
Pd10 Pd11 Pd17 P11 127.74(9)
Pd12 Pd11 Pd17 P11 -175.94(9)
C11 Pd11 Pd17 Pd10 -106.6(2)
C12 Pd11 Pd17 Pd10 173.6(4)
C18 Pd11 Pd17 Pd10 164.7(3)
Pd14 Pd11 Pd17 Pd10 88.01(4)
Pd13 Pd11 Pd17 Pd10 -59.82(2)
Pd18 Pd11 Pd17 Pd10 107.29(2)
Tl2 Pd11 Pd17 Pd10 2.45(2)
Pd12 Pd11 Pd17 Pd10 56.32(2)
C11 Pd11 Pd17 Pd18 146.1(2)
C12 Pd11 Pd17 Pd18 66.3(4)
C18 Pd11 Pd17 Pd18 57.4(3)
Pd14 Pd11 Pd17 Pd18 -19.27(4)
Pd13 Pd11 Pd17 Pd18 -167.10(3)
Tl2 Pd11 Pd17 Pd18 -104.84(3)
Pd10 Pd11 Pd17 Pd18 -107.29(2)
Pd12 Pd11 Pd17 Pd18 -50.96(2)
C11 Pd11 Pd17 Pd16 -160.8(2)
C12 Pd11 Pd17 Pd16 119.4(4)
C18 Pd11 Pd17 Pd16 110.5(3)
Pd14 Pd11 Pd17 Pd16 33.85(5)
Pd13 Pd11 Pd17 Pd16 -113.98(3)
Pd18 Pd11 Pd17 Pd16 53.13(2)
Tl2 Pd11 Pd17 Pd16 -51.71(3)
Pd10 Pd11 Pd17 Pd16 -54.16(2)
Pd12 Pd11 Pd17 Pd16 2.16(2)
C15 Pd10 Pd17 C18 -142.2(5)
C10 Pd10 Pd17 C18 113.3(3)
C17 Pd10 Pd17 C18 -151.7(4)
Pd13 Pd10 Pd17 C18 75.2(3)
Pd15 Pd10 Pd17 C18 -65.9(3)
Pd16 Pd10 Pd17 C18 -93.9(3)
Tl2 Pd10 Pd17 C18 12.5(3)
Pd11 Pd10 Pd17 C18 15.0(3)
Pd12 Pd10 Pd17 C18 -40.1(3)
C15 Pd10 Pd17 C17 9.4(5)
C10 Pd10 Pd17 C17 -95.0(4)
Pd13 Pd10 Pd17 C17 -133.1(3)
Pd15 Pd10 Pd17 C17 85.7(3)
Pd16 Pd10 Pd17 C17 57.8(3)
Tl2 Pd10 Pd17 C17 164.2(3)
Pd11 Pd10 Pd17 C17 166.7(3)
Pd12 Pd10 Pd17 C17 111.6(3)
C15 Pd10 Pd17 P11 68.9(4)
C10 Pd10 Pd17 P11 -35.5(2)
C17 Pd10 Pd17 P11 59.5(3)
Pd13 Pd10 Pd17 P11 -73.62(8)
Pd15 Pd10 Pd17 P11 145.24(8)
Pd16 Pd10 Pd17 P11 117.27(8)
Tl2 Pd10 Pd17 P11 -136.29(8)
Pd11 Pd10 Pd17 P11 -133.84(8)
Pd12 Pd10 Pd17 P11 171.05(8)
C15 Pd10 Pd17 Pd11 -157.2(4)
C10 Pd10 Pd17 Pd11 98.3(2)
C17 Pd10 Pd17 Pd11 -166.7(3)
Pd13 Pd10 Pd17 Pd11 60.22(2)
Pd15 Pd10 Pd17 Pd11 -80.93(4)
Pd16 Pd10 Pd17 Pd11 -108.89(3)
Tl2 Pd10 Pd17 Pd11 -2.46(2)
Pd12 Pd10 Pd17 Pd11 -55.11(2)
C15 Pd10 Pd17 Pd18 -100.8(4)
C10 Pd10 Pd17 Pd18 154.8(2)
C17 Pd10 Pd17 Pd18 -110.2(3)
Pd13 Pd10 Pd17 Pd18 116.70(3)
Pd15 Pd10 Pd17 Pd18 -24.45(5)
Pd16 Pd10 Pd17 Pd18 -52.41(2)
Tl2 Pd10 Pd17 Pd18 54.02(3)
Pd11 Pd10 Pd17 Pd18 56.48(2)
Pd12 Pd10 Pd17 Pd18 1.36(2)
C15 Pd10 Pd17 Pd16 -48.3(4)
C10 Pd10 Pd17 Pd16 -152.8(2)
C17 Pd10 Pd17 Pd16 -57.8(3)
Pd13 Pd10 Pd17 Pd16 169.11(3)
Pd15 Pd10 Pd17 Pd16 27.96(4)
Tl2 Pd10 Pd17 Pd16 106.44(3)
Pd11 Pd10 Pd17 Pd16 108.89(3)
Pd12 Pd10 Pd17 Pd16 53.78(2)
C16 Pd16 Pd17 C18 0.7(3)
C17 Pd16 Pd17 C18 -175.4(4)
P10 Pd16 Pd17 C18 -112.1(3)
Pd10 Pd16 Pd17 C18 116.1(3)
Pd12 Pd16 Pd17 C18 53.2(3)
Pd18 Pd16 Pd17 C18 2.0(3)
C16 Pd16 Pd17 C17 176.1(4)
P10 Pd16 Pd17 C17 63.3(3)
Pd10 Pd16 Pd17 C17 -68.6(3)
Pd12 Pd16 Pd17 C17 -131.4(3)
Pd18 Pd16 Pd17 C17 177.4(3)
C16 Pd16 Pd17 P11 123.5(2)
C17 Pd16 Pd17 P11 -52.6(3)
P10 Pd16 Pd17 P11 10.62(12)
Pd10 Pd16 Pd17 P11 -121.19(8)
Pd12 Pd16 Pd17 P11 175.98(8)
Pd18 Pd16 Pd17 P11 124.74(8)
C16 Pd16 Pd17 Pd11 -54.9(2)
C17 Pd16 Pd17 Pd11 129.0(3)
P10 Pd16 Pd17 Pd11 -167.72(9)
Pd10 Pd16 Pd17 Pd11 60.48(2)
Pd12 Pd16 Pd17 Pd11 -2.35(3)
Pd18 Pd16 Pd17 Pd11 -53.59(2)
C16 Pd16 Pd17 Pd10 -115.4(2)
C17 Pd16 Pd17 Pd10 68.6(3)
P10 Pd16 Pd17 Pd10 131.80(9)
Pd12 Pd16 Pd17 Pd10 -62.83(2)
Pd18 Pd16 Pd17 Pd10 -114.07(3)
C16 Pd16 Pd17 Pd18 -1.3(2)
C17 Pd16 Pd17 Pd18 -177.4(3)
P10 Pd16 Pd17 Pd18 -114.13(9)
Pd10 Pd16 Pd17 Pd18 114.07(3)
Pd12 Pd16 Pd17 Pd18 51.24(2)
C13 Pd12 Pd18 C18 -113.5(4)
C14 Pd12 Pd18 C18 159.7(6)
C16 Pd12 Pd18 C18 153.9(4)
Pd15 Pd12 Pd18 C18 72.9(3)
Pd14 Pd12 Pd18 C18 -65.9(3)
Pd16 Pd12 Pd18 C18 96.5(3)
Tl2 Pd12 Pd18 C18 -6.1(3)
Pd11 Pd12 Pd18 C18 -10.8(3)
Pd10 Pd12 Pd18 C18 44.4(3)
C13 Pd12 Pd18 C16 92.7(4)
C14 Pd12 Pd18 C16 5.8(6)
Pd15 Pd12 Pd18 C16 -81.0(3)
Pd14 Pd12 Pd18 C16 140.2(3)
Pd16 Pd12 Pd18 C16 -57.4(3)
Tl2 Pd12 Pd18 C16 -160.0(3)
Pd11 Pd12 Pd18 C16 -164.7(3)
Pd10 Pd12 Pd18 C16 -109.5(3)
C13 Pd12 Pd18 P12 26.8(2)
C14 Pd12 Pd18 P12 -60.0(5)
C16 Pd12 Pd18 P12 -65.8(3)
Pd15 Pd12 Pd18 P12 -146.83(8)
Pd14 Pd12 Pd18 P12 74.37(8)
Pd16 Pd12 Pd18 P12 -123.22(8)
Tl2 Pd12 Pd18 P12 134.18(8)
Pd11 Pd12 Pd18 P12 129.50(8)
Pd10 Pd12 Pd18 P12 -175.29(8)
C13 Pd12 Pd18 Pd17 -156.5(2)
C14 Pd12 Pd18 Pd17 116.7(5)
C16 Pd12 Pd18 Pd17 110.8(3)
Pd15 Pd12 Pd18 Pd17 29.85(5)
Pd14 Pd12 Pd18 Pd17 -108.96(2)
Pd16 Pd12 Pd18 Pd17 53.45(2)
Tl2 Pd12 Pd18 Pd17 -49.15(3)
Pd11 Pd12 Pd18 Pd17 -53.83(2)
Pd10 Pd12 Pd18 Pd17 1.38(2)
C13 Pd12 Pd18 Pd11 -102.7(2)
C14 Pd12 Pd18 Pd11 170.5(5)
C16 Pd12 Pd18 Pd11 164.7(3)
Pd15 Pd12 Pd18 Pd11 83.67(4)
Pd14 Pd12 Pd18 Pd11 -55.13(2)
Pd16 Pd12 Pd18 Pd11 107.28(2)
Tl2 Pd12 Pd18 Pd11 4.68(2)
Pd10 Pd12 Pd18 Pd11 55.21(2)
C13 Pd12 Pd18 Pd16 150.1(2)
C14 Pd12 Pd18 Pd16 63.2(5)
C16 Pd12 Pd18 Pd16 57.4(3)
Pd15 Pd12 Pd18 Pd16 -23.61(4)
Pd14 Pd12 Pd18 Pd16 -162.41(3)
Tl2 Pd12 Pd18 Pd16 -102.60(3)
Pd11 Pd12 Pd18 Pd16 -107.28(2)
Pd10 Pd12 Pd18 Pd16 -52.07(2)
C17 Pd17 Pd18 C18 175.4(4)
P11 Pd17 Pd18 C18 59.6(3)
Pd11 Pd17 Pd18 C18 -69.7(3)
Pd10 Pd17 Pd18 C18 -131.1(3)
Pd16 Pd17 Pd18 C18 177.5(3)
C18 Pd17 Pd18 C16 -176.2(4)
C17 Pd17 Pd18 C16 -0.7(3)
P11 Pd17 Pd18 C16 -116.6(2)
Pd11 Pd17 Pd18 C16 114.2(2)
Pd10 Pd17 Pd18 C16 52.8(2)
Pd16 Pd17 Pd18 C16 1.3(2)
C18 Pd17 Pd18 P12 -53.5(3)
C17 Pd17 Pd18 P12 121.9(3)
P11 Pd17 Pd18 P12 6.09(12)
Pd11 Pd17 Pd18 P12 -123.20(8)
Pd10 Pd17 Pd18 P12 175.40(7)
Pd16 Pd17 Pd18 P12 123.95(8)
C18 Pd17 Pd18 Pd12 129.5(3)
C17 Pd17 Pd18 Pd12 -55.0(3)
P11 Pd17 Pd18 Pd12 -170.86(8)
Pd11 Pd17 Pd18 Pd12 59.86(2)
Pd10 Pd17 Pd18 Pd12 -1.54(2)
Pd16 Pd17 Pd18 Pd12 -53.00(2)
C18 Pd17 Pd18 Pd11 69.7(3)
C17 Pd17 Pd18 Pd11 -114.9(3)
P11 Pd17 Pd18 Pd11 129.29(8)
Pd10 Pd17 Pd18 Pd11 -61.40(2)
Pd16 Pd17 Pd18 Pd11 -112.85(3)
C18 Pd17 Pd18 Pd16 -177.5(3)
C17 Pd17 Pd18 Pd16 -2.0(3)
P11 Pd17 Pd18 Pd16 -117.86(8)
Pd11 Pd17 Pd18 Pd16 112.85(3)
Pd10 Pd17 Pd18 Pd16 51.45(2)
C11 Pd11 Pd18 C18 9.2(4)
C12 Pd11 Pd18 C18 -92.0(4)
Pd14 Pd11 Pd18 C18 -133.9(3)
Pd13 Pd11 Pd18 C18 76.0(3)
Pd17 Pd11 Pd18 C18 59.1(3)
Tl2 Pd11 Pd18 C18 164.1(3)
Pd10 Pd11 Pd18 C18 112.1(3)
Pd12 Pd11 Pd18 C18 168.8(3)
C11 Pd11 Pd18 C16 -145.1(4)
C12 Pd11 Pd18 C16 113.7(4)
C18 Pd11 Pd18 C16 -154.3(4)
Pd14 Pd11 Pd18 C16 71.8(3)
Pd13 Pd11 Pd18 C16 -78.3(3)
Pd17 Pd11 Pd18 C16 -95.2(3)
Tl2 Pd11 Pd18 C16 9.8(3)
Pd10 Pd11 Pd18 C16 -42.1(3)
Pd12 Pd11 Pd18 C16 14.5(3)
C11 Pd11 Pd18 P12 68.5(3)
C12 Pd11 Pd18 P12 -32.7(3)
C18 Pd11 Pd18 P12 59.3(3)
Pd14 Pd11 Pd18 P12 -74.57(8)
Pd13 Pd11 Pd18 P12 135.35(8)
Pd17 Pd11 Pd18 P12 118.38(8)
Tl2 Pd11 Pd18 P12 -136.60(8)
Pd10 Pd11 Pd18 P12 171.46(8)
Pd12 Pd11 Pd18 P12 -131.87(9)
C11 Pd11 Pd18 Pd12 -159.6(3)
C12 Pd11 Pd18 Pd12 99.2(2)
C18 Pd11 Pd18 Pd12 -168.8(3)
Pd14 Pd11 Pd18 Pd12 57.30(2)
Pd13 Pd11 Pd18 Pd12 -92.78(4)
Pd17 Pd11 Pd18 Pd12 -109.74(3)
Tl2 Pd11 Pd18 Pd12 -4.72(2)
Pd10 Pd11 Pd18 Pd12 -56.67(2)
C11 Pd11 Pd18 Pd17 -49.8(3)
C12 Pd11 Pd18 Pd17 -151.1(2)
C18 Pd11 Pd18 Pd17 -59.1(3)
Pd14 Pd11 Pd18 Pd17 167.04(3)
Pd13 Pd11 Pd18 Pd17 16.96(4)
Tl2 Pd11 Pd18 Pd17 105.02(3)
Pd10 Pd11 Pd18 Pd17 53.07(2)
Pd12 Pd11 Pd18 Pd17 109.74(3)
C11 Pd11 Pd18 Pd16 -103.5(3)
C12 Pd11 Pd18 Pd16 155.3(2)
C18 Pd11 Pd18 Pd16 -112.7(3)
Pd14 Pd11 Pd18 Pd16 113.38(3)
Pd13 Pd11 Pd18 Pd16 -36.70(4)
Pd17 Pd11 Pd18 Pd16 -53.67(2)
Tl2 Pd11 Pd18 Pd16 51.35(3)
Pd10 Pd11 Pd18 Pd16 -0.59(2)
Pd12 Pd11 Pd18 Pd16 56.08(2)
C16 Pd16 Pd18 C18 176.3(4)
C17 Pd16 Pd18 C18 0.0(4)
P10 Pd16 Pd18 C18 124.7(3)
Pd10 Pd16 Pd18 C18 -53.5(3)
Pd12 Pd16 Pd18 C18 -115.4(3)
Pd17 Pd16 Pd18 C18 -2.0(3)
C17 Pd16 Pd18 C16 -176.3(4)
P10 Pd16 Pd18 C16 -51.6(3)
Pd10 Pd16 Pd18 C16 130.2(3)
Pd12 Pd16 Pd18 C16 68.3(3)
Pd17 Pd16 Pd18 C16 -178.3(3)
C16 Pd16 Pd18 P12 58.4(3)
C17 Pd16 Pd18 P12 -117.9(3)
P10 Pd16 Pd18 P12 6.76(12)
Pd10 Pd16 Pd18 P12 -171.45(8)
Pd12 Pd16 Pd18 P12 126.68(8)
Pd17 Pd16 Pd18 P12 -119.96(8)
C16 Pd16 Pd18 Pd12 -68.3(3)
C17 Pd16 Pd18 Pd12 115.4(3)
P10 Pd16 Pd18 Pd12 -119.92(8)
Pd10 Pd16 Pd18 Pd12 61.86(2)
Pd17 Pd16 Pd18 Pd12 113.35(3)
C16 Pd16 Pd18 Pd17 178.3(3)
C17 Pd16 Pd18 Pd17 2.0(3)
P10 Pd16 Pd18 Pd17 126.72(8)
Pd10 Pd16 Pd18 Pd17 -51.49(2)
Pd12 Pd16 Pd18 Pd17 -113.35(3)
C16 Pd16 Pd18 Pd11 -129.5(3)
C17 Pd16 Pd18 Pd11 54.2(3)
P10 Pd16 Pd18 Pd11 178.87(8)
Pd10 Pd16 Pd18 Pd11 0.65(3)
Pd12 Pd16 Pd18 Pd11 -61.21(2)
Pd17 Pd16 Pd18 Pd11 52.14(2)
C5 Pd4 P1 C32 -61.0(4)
C6 Pd4 P1 C32 101.0(4)
Pd3 Pd4 P1 C32 -80.6(3)
Pd1 Pd4 P1 C32 129.4(3)
Tl1 Pd4 P1 C32 -157.5(3)
C5 Pd4 P1 C20 58.8(4)
C6 Pd4 P1 C20 -139.2(4)
Pd3 Pd4 P1 C20 39.2(4)
Pd1 Pd4 P1 C20 -110.8(4)
Tl1 Pd4 P1 C20 -37.7(4)
C5 Pd4 P1 C26 -179.1(4)
C6 Pd4 P1 C26 -17.1(4)
Pd3 Pd4 P1 C26 161.3(3)
Pd1 Pd4 P1 C26 11.3(3)
Tl1 Pd4 P1 C26 84.4(3)
C2 Pd5 P2 C46 -80.2(4)
C1 Pd5 P2 C46 107.9(4)
Pd1 Pd5 P2 C46 85.8(3)
Pd2 Pd5 P2 C46 -51.9(3)
Tl1 Pd5 P2 C46 16.9(3)
Pd9 Pd5 P2 C46 -149.1(3)
C2 Pd5 P2 C52 161.3(4)
C1 Pd5 P2 C52 -10.6(4)
Pd1 Pd5 P2 C52 -32.7(4)
Pd2 Pd5 P2 C52 -170.4(3)
Tl1 Pd5 P2 C52 -101.6(3)
Pd9 Pd5 P2 C52 92.4(4)
C2 Pd5 P2 C40 40.1(4)
C1 Pd5 P2 C40 -131.8(4)
Pd1 Pd5 P2 C40 -153.9(3)
Pd2 Pd5 P2 C40 68.4(3)
Tl1 Pd5 P2 C40 137.2(3)
Pd9 Pd5 P2 C40 -28.8(3)
C3 Pd6 P3 C60 -78.0(4)
C4 Pd6 P3 C60 85.8(4)
Pd2 Pd6 P3 C60 -108.2(3)
Pd3 Pd6 P3 C60 118.7(3)
Tl1 Pd6 P3 C60 -173.7(3)
C3 Pd6 P3 C66 167.0(4)
C4 Pd6 P3 C66 -29.1(4)
Pd2 Pd6 P3 C66 136.9(3)
Pd3 Pd6 P3 C66 3.8(4)
Tl1 Pd6 P3 C66 71.4(3)
C3 Pd6 P3 C72 45.2(5)
C4 Pd6 P3 C72 -151.0(4)
Pd2 Pd6 P3 C72 15.0(4)
Pd3 Pd6 P3 C72 -118.1(4)
Tl1 Pd6 P3 C72 -50.5(4)
C7 Pd7 P4 C86 -26.1(4)
C9 Pd7 P4 C86 170.1(4)
Pd3 Pd7 P4 C86 22.3(4)
Pd2 Pd7 P4 C86 128.3(3)
Pd8 Pd7 P4 C86 -68.9(3)
Pd9 Pd7 P4 C86 -151.4(3)
C7 Pd7 P4 C80 98.3(4)
C9 Pd7 P4 C80 -65.4(4)
Pd3 Pd7 P4 C80 146.7(3)
Pd2 Pd7 P4 C80 -107.3(3)
Pd8 Pd7 P4 C80 55.5(3)
Pd9 Pd7 P4 C80 -27.0(3)
C7 Pd7 P4 C92 -142.9(4)
C9 Pd7 P4 C92 53.3(4)
Pd3 Pd7 P4 C92 -94.5(3)
Pd2 Pd7 P4 C92 11.5(3)
Pd8 Pd7 P4 C92 174.3(3)
Pd9 Pd7 P4 C92 91.8(3)
C8 Pd8 P5 C100 91.3(4)
C7 Pd8 P5 C100 -70.7(4)
Pd1 Pd8 P5 C100 139.2(3)
Pd3 Pd8 P5 C100 -119.8(3)
Pd7 Pd8 P5 C100 -31.8(3)
Pd9 Pd8 P5 C100 54.7(3)
C8 Pd8 P5 C112 -148.4(4)
C7 Pd8 P5 C112 49.6(4)
Pd1 Pd8 P5 C112 -100.6(3)
Pd3 Pd8 P5 C112 0.5(3)
Pd7 Pd8 P5 C112 88.4(3)
Pd9 Pd8 P5 C112 175.0(3)
C8 Pd8 P5 C106 -28.9(4)
C7 Pd8 P5 C106 169.1(4)
Pd1 Pd8 P5 C106 18.9(4)
Pd3 Pd8 P5 C106 120.0(3)
Pd7 Pd8 P5 C106 -152.1(3)
Pd9 Pd8 P5 C106 -65.5(4)
C8 Pd9 P6 C126 -163.5(4)
C9 Pd9 P6 C126 -1.6(4)
Pd2 Pd9 P6 C126 48.9(3)
Pd1 Pd9 P6 C126 151.1(3)
Pd7 Pd9 P6 C126 -43.5(3)
Pd8 Pd9 P6 C126 -128.4(3)
Pd5 Pd9 P6 C126 98.6(3)
C8 Pd9 P6 C132 78.1(4)
C9 Pd9 P6 C132 -120.0(4)
Pd2 Pd9 P6 C132 -69.5(3)
Pd1 Pd9 P6 C132 32.7(3)
Pd7 Pd9 P6 C132 -161.9(3)
Pd8 Pd9 P6 C132 113.2(3)
Pd5 Pd9 P6 C132 -19.8(3)
C8 Pd9 P6 C120 -38.7(4)
C9 Pd9 P6 C120 123.2(4)
Pd2 Pd9 P6 C120 173.7(3)
Pd1 Pd9 P6 C120 -84.0(3)
Pd7 Pd9 P6 C120 81.4(3)
Pd8 Pd9 P6 C120 -3.6(3)
Pd5 Pd9 P6 C120 -136.5(3)
C10 Pd13 P7 C140 100.5(4)
C11 Pd13 P7 C140 -86.5(4)
Pd10 Pd13 P7 C140 81.1(4)
Pd11 Pd13 P7 C140 -57.5(3)
Tl2 Pd13 P7 C140 11.0(3)
C10 Pd13 P7 C146 -19.7(5)
C11 Pd13 P7 C146 153.3(5)
Pd10 Pd13 P7 C146 -39.1(5)
Pd11 Pd13 P7 C146 -177.7(4)
Tl2 Pd13 P7 C146 -109.2(4)
C10 Pd13 P7 C152 -140.3(4)
C11 Pd13 P7 C152 32.8(4)
Pd10 Pd13 P7 C152 -159.7(3)
Pd11 Pd13 P7 C152 61.7(4)
Tl2 Pd13 P7 C152 130.3(3)
C12 Pd14 P8 C166 -70.4(4)
C13 Pd14 P8 C166 90.2(4)
Pd11 Pd14 P8 C166 -98.2(3)
Pd12 Pd14 P8 C166 125.9(3)
Tl2 Pd14 P8 C166 -165.5(3)
C12 Pd14 P8 C160 53.0(4)
C13 Pd14 P8 C160 -146.4(4)
Pd11 Pd14 P8 C160 25.1(4)
Pd12 Pd14 P8 C160 -110.8(3)
Tl2 Pd14 P8 C160 -42.2(3)
C12 Pd14 P8 C172 173.3(4)
C13 Pd14 P8 C172 -26.1(4)
Pd11 Pd14 P8 C172 145.5(3)
Pd12 Pd14 P8 C172 9.5(3)
Tl2 Pd14 P8 C172 78.2(3)
C14 Pd15 P9 C192 -70.2(4)
C15 Pd15 P9 C192 94.2(4)
Pd12 Pd15 P9 C192 -93.9(3)
Pd10 Pd15 P9 C192 123.2(3)
Tl2 Pd15 P9 C192 -167.1(3)
C14 Pd15 P9 C180 49.7(4)
C15 Pd15 P9 C180 -146.0(4)
Pd12 Pd15 P9 C180 25.9(4)
Pd10 Pd15 P9 C180 -116.9(3)
Tl2 Pd15 P9 C180 -47.3(3)
C14 Pd15 P9 C186 173.0(4)
C15 Pd15 P9 C186 -22.7(4)
Pd12 Pd15 P9 C186 149.2(3)
Pd10 Pd15 P9 C186 6.3(3)
Tl2 Pd15 P9 C186 76.0(3)
C16 Pd16 P10 C212 75.0(4)
C17 Pd16 P10 C212 -123.4(4)
Pd10 Pd16 P10 C212 -72.0(3)
Pd12 Pd16 P10 C212 32.8(3)
Pd18 Pd16 P10 C212 110.8(3)
Pd17 Pd16 P10 C212 -166.8(3)
C16 Pd16 P10 C200 -39.3(4)
C17 Pd16 P10 C200 122.3(4)
Pd10 Pd16 P10 C200 173.7(3)
Pd12 Pd16 P10 C200 -81.5(3)
Pd18 Pd16 P10 C200 -3.5(3)
Pd17 Pd16 P10 C200 78.9(3)
C16 Pd16 P10 C206 -159.6(4)
C17 Pd16 P10 C206 2.0(5)
Pd10 Pd16 P10 C206 53.4(4)
Pd12 Pd16 P10 C206 158.2(4)
Pd18 Pd16 P10 C206 -123.8(4)
Pd17 Pd16 P10 C206 -41.4(4)
C18 Pd17 P11 C226 0.4(4)
C17 Pd17 P11 C226 -161.6(4)
Pd11 Pd17 P11 C226 52.2(4)
Pd10 Pd17 P11 C226 153.6(3)
Pd18 Pd17 P11 C226 -40.8(4)
Pd16 Pd17 P11 C226 -125.4(3)
C18 Pd17 P11 C220 -118.6(4)
C17 Pd17 P11 C220 79.5(4)
Pd11 Pd17 P11 C220 -66.8(4)
Pd10 Pd17 P11 C220 34.7(4)
Pd18 Pd17 P11 C220 -159.8(4)
Pd16 Pd17 P11 C220 115.7(4)
C18 Pd17 P11 C232 125.2(4)
C17 Pd17 P11 C232 -36.7(4)
Pd11 Pd17 P11 C232 177.0(3)
Pd10 Pd17 P11 C232 -81.5(3)
Pd18 Pd17 P11 C232 84.0(3)
Pd16 Pd17 P11 C232 -0.5(3)
C18 Pd18 P12 C246 165.8(4)
C16 Pd18 P12 C246 -30.6(4)
Pd12 Pd18 P12 C246 19.0(4)
Pd17 Pd18 P12 C246 -156.6(3)
Pd11 Pd18 P12 C246 120.3(3)
Pd16 Pd18 P12 C246 -70.7(4)
C18 Pd18 P12 C240 48.1(4)
C16 Pd18 P12 C240 -148.3(4)
Pd12 Pd18 P12 C240 -98.7(3)
Pd17 Pd18 P12 C240 85.7(3)
Pd11 Pd18 P12 C240 2.6(3)
Pd16 Pd18 P12 C240 171.6(3)
C18 Pd18 P12 C252 -70.2(4)
C16 Pd18 P12 C252 93.4(4)
Pd12 Pd18 P12 C252 143.0(3)
Pd17 Pd18 P12 C252 -32.6(3)
Pd11 Pd18 P12 C252 -115.7(3)
Pd16 Pd18 P12 C252 53.3(3)
O501 Tl1 O500 C501 -1.1(8)
Pd1 Tl1 O500 C501 170.1(8)
Pd2 Tl1 O500 C501 -127.5(7)
Pd3 Tl1 O500 C501 118.0(7)
Pd4 Tl1 O500 C501 113.8(8)
Pd6 Tl1 O500 C501 -32.8(11)
Pd5 Tl1 O500 C501 -139.2(8)
O500 Tl1 O501 C503 2.3(9)
Pd1 Tl1 O501 C503 -59.0(16)
Pd2 Tl1 O501 C503 137.7(9)
Pd3 Tl1 O501 C503 -147.9(9)
Pd4 Tl1 O501 C503 -86.4(9)
Pd6 Tl1 O501 C503 170.0(9)
Pd5 Tl1 O501 C503 69.1(10)
O601 Tl2 O600 C601 -2.1(7)
Pd10 Tl2 O600 C601 152.3(7)
Pd11 Tl2 O600 C601 -141.9(7)
Pd12 Tl2 O600 C601 101.2(8)
Pd15 Tl2 O600 C601 94.8(7)
Pd14 Tl2 O600 C601 -59.6(9)
Pd13 Tl2 O600 C601 -159.1(7)
O600 Tl2 O601 C603 9.3(9)
Pd10 Tl2 O601 C603 -81.0(10)
Pd11 Tl2 O601 C603 145.0(8)
Pd12 Tl2 O601 C603 -146.0(8)
Pd15 Tl2 O601 C603 -89.9(9)
Pd14 Tl2 O601 C603 163.5(9)
Pd13 Tl2 O601 C603 56.7(11)
C2 Pd5 C1 O1 -129.3(13)
P2 Pd5 C1 O1 22.9(13)
Pd1 Pd5 C1 O1 -171.8(14)
Pd2 Pd5 C1 O1 -172.7(11)
Tl1 Pd5 C1 O1 140.2(12)
Pd9 Pd5 C1 O1 -127.1(12)
C2 Pd5 C1 Pd1 42.5(12)
P2 Pd5 C1 Pd1 -165.33(17)
Pd2 Pd5 C1 Pd1 -0.9(3)
Tl1 Pd5 C1 Pd1 -48.05(19)
Pd9 Pd5 C1 Pd1 44.65(19)
C6 Pd1 C1 O1 -27.1(10)
C8 Pd1 C1 O1 67.0(10)
Pd5 Pd1 C1 O1 173.3(12)
Pd8 Pd1 C1 O1 65.3(12)
Pd4 Pd1 C1 O1 -64.2(10)
Pd9 Pd1 C1 O1 116.6(10)
Tl1 Pd1 C1 O1 -128.1(10)
Pd2 Pd1 C1 O1 174.0(9)
Pd3 Pd1 C1 O1 -139.7(7)
C6 Pd1 C1 Pd5 159.6(3)
C8 Pd1 C1 Pd5 -106.2(3)
Pd8 Pd1 C1 Pd5 -107.9(3)
Pd4 Pd1 C1 Pd5 122.51(18)
Pd9 Pd1 C1 Pd5 -56.7(2)
Tl1 Pd1 C1 Pd5 58.7(2)
Pd2 Pd1 C1 Pd5 0.8(3)
Pd3 Pd1 C1 Pd5 47.1(6)
C1 Pd5 C2 O2 118.8(13)
P2 Pd5 C2 O2 -33.9(12)
Pd1 Pd5 C2 O2 154.1(11)
Pd2 Pd5 C2 O2 171.3(13)
Tl1 Pd5 C2 O2 -152.0(11)
Pd9 Pd5 C2 O2 116.6(12)
C1 Pd5 C2 Pd2 -52.5(12)
P2 Pd5 C2 Pd2 154.8(2)
Pd1 Pd5 C2 Pd2 -17.2(3)
Tl1 Pd5 C2 Pd2 36.7(2)
Pd9 Pd5 C2 Pd2 -54.70(17)
C3 Pd2 C2 O2 43.8(10)
C9 Pd2 C2 O2 -55.1(9)
Pd6 Pd2 C2 O2 63.3(10)
Pd5 Pd2 C2 O2 -172.6(11)
Pd9 Pd2 C2 O2 -103.9(9)
Pd7 Pd2 C2 O2 -60.8(10)
Tl1 Pd2 C2 O2 142.4(9)
Pd3 Pd2 C2 O2 177.1(5)
Pd1 Pd2 C2 O2 -158.7(9)
C3 Pd2 C2 Pd5 -143.6(3)
C9 Pd2 C2 Pd5 117.4(3)
Pd6 Pd2 C2 Pd5 -124.16(19)
Pd9 Pd2 C2 Pd5 68.7(2)
Pd7 Pd2 C2 Pd5 111.8(3)
Tl1 Pd2 C2 Pd5 -45.0(3)
Pd3 Pd2 C2 Pd5 -10.3(9)
Pd1 Pd2 C2 Pd5 13.9(3)
C4 Pd6 C3 O3 -108.3(12)
P3 Pd6 C3 O3 33.3(12)
Pd2 Pd6 C3 O3 -165.8(14)
Pd3 Pd6 C3 O3 -159.9(11)
Tl1 Pd6 C3 O3 149.0(12)
C4 Pd6 C3 Pd2 57.5(8)
P3 Pd6 C3 Pd2 -160.92(16)
Pd3 Pd6 C3 Pd2 5.9(3)
Tl1 Pd6 C3 Pd2 -45.3(2)
C2 Pd2 C3 O3 -31.2(10)
C9 Pd2 C3 O3 55.8(10)
Pd6 Pd2 C3 O3 167.9(12)
Pd5 Pd2 C3 O3 -64.0(11)
Pd9 Pd2 C3 O3 51.9(12)
Pd7 Pd2 C3 O3 104.9(10)
Tl1 Pd2 C3 O3 -137.1(10)
Pd3 Pd2 C3 O3 163.1(9)
Pd1 Pd2 C3 O3 -147.5(7)
C2 Pd2 C3 Pd6 160.9(3)
C9 Pd2 C3 Pd6 -112.2(3)
Pd5 Pd2 C3 Pd6 128.12(17)
Pd9 Pd2 C3 Pd6 -116.0(3)
Pd7 Pd2 C3 Pd6 -63.0(2)
Tl1 Pd2 C3 Pd6 55.0(2)
Pd3 Pd2 C3 Pd6 -4.9(3)
Pd1 Pd2 C3 Pd6 44.6(7)
C5 Pd3 C4 O4 54.5(10)
C7 Pd3 C4 O4 -50.5(10)
Pd4 Pd3 C4 O4 74.9(10)
Pd6 Pd3 C4 O4 -173.5(11)
Pd7 Pd3 C4 O4 -98.8(10)
Pd8 Pd3 C4 O4 -55.5(11)
Tl1 Pd3 C4 O4 146.4(9)
Pd2 Pd3 C4 O4 -154.5(9)
Pd1 Pd3 C4 O4 -176.1(6)
C5 Pd3 C4 Pd6 -132.0(3)
C7 Pd3 C4 Pd6 123.1(3)
Pd4 Pd3 C4 Pd6 -111.6(3)
Pd7 Pd3 C4 Pd6 74.78(19)
Pd8 Pd3 C4 Pd6 118.1(2)
Tl1 Pd3 C4 Pd6 -40.1(3)
Pd2 Pd3 C4 Pd6 19.0(2)
Pd1 Pd3 C4 Pd6 -2.6(8)
C3 Pd6 C4 O4 105.3(12)
P3 Pd6 C4 O4 -37.5(11)
Pd2 Pd6 C4 O4 150.0(10)
Pd3 Pd6 C4 O4 172.9(12)
Tl1 Pd6 C4 O4 -153.8(10)
C3 Pd6 C4 Pd3 -67.6(8)
P3 Pd6 C4 Pd3 149.52(18)
Pd2 Pd6 C4 Pd3 -22.9(3)
Tl1 Pd6 C4 Pd3 33.3(2)
C6 Pd4 C5 O5 -109.4(14)
P1 Pd4 C5 O5 24.3(13)
Pd3 Pd4 C5 O5 -168.9(14)
Pd1 Pd4 C5 O5 -163.2(12)
Tl1 Pd4 C5 O5 141.9(13)
C6 Pd4 C5 Pd3 59.6(8)
P1 Pd4 C5 Pd3 -166.75(16)
Pd1 Pd4 C5 Pd3 5.7(3)
Tl1 Pd4 C5 Pd3 -49.14(19)
C4 Pd3 C5 O5 -28.6(9)
C7 Pd3 C5 O5 59.9(10)
Pd4 Pd3 C5 O5 171.6(11)
Pd6 Pd3 C5 O5 -68.7(10)
Pd7 Pd3 C5 O5 57.6(11)
Pd8 Pd3 C5 O5 109.8(9)
Tl1 Pd3 C5 O5 -137.0(9)
Pd2 Pd3 C5 O5 -140.1(7)
Pd1 Pd3 C5 O5 167.0(9)
C4 Pd3 C5 Pd4 159.8(3)
C7 Pd3 C5 Pd4 -111.7(3)
Pd6 Pd3 C5 Pd4 119.66(18)
Pd7 Pd3 C5 Pd4 -114.0(4)
Pd8 Pd3 C5 Pd4 -61.8(2)
Tl1 Pd3 C5 Pd4 51.4(2)
Pd2 Pd3 C5 Pd4 48.2(5)
Pd1 Pd3 C5 Pd4 -4.6(3)
C5 Pd4 C6 O6 102.0(12)
P1 Pd4 C6 O6 -32.0(11)
Pd3 Pd4 C6 O6 148.9(10)
Pd1 Pd4 C6 O6 171.9(13)
Tl1 Pd4 C6 O6 -150.4(11)
C5 Pd4 C6 Pd1 -69.8(8)
P1 Pd4 C6 Pd1 156.18(19)
Pd3 Pd4 C6 Pd1 -22.9(3)
Tl1 Pd4 C6 Pd1 37.8(2)
C1 Pd1 C6 O6 50.9(10)
C8 Pd1 C6 O6 -48.9(10)
Pd5 Pd1 C6 O6 71.8(11)
Pd8 Pd1 C6 O6 -97.6(10)
Pd4 Pd1 C6 O6 -172.5(12)
Pd9 Pd1 C6 O6 -53.2(12)
Tl1 Pd1 C6 O6 146.7(10)
Pd2 Pd1 C6 O6 173.3(6)
Pd3 Pd1 C6 O6 -153.9(10)
C1 Pd1 C6 Pd4 -136.6(3)
C8 Pd1 C6 Pd4 123.6(3)
Pd5 Pd1 C6 Pd4 -115.7(2)
Pd8 Pd1 C6 Pd4 74.9(2)
Pd9 Pd1 C6 Pd4 119.4(3)
Tl1 Pd1 C6 Pd4 -40.8(3)
Pd2 Pd1 C6 Pd4 -14.2(7)
Pd3 Pd1 C6 Pd4 18.6(3)
C8 Pd8 C7 O7 -137.8(10)
P5 Pd8 C7 O7 -6.1(10)
Pd1 Pd8 C7 O7 148.3(9)
Pd3 Pd8 C7 O7 132.9(11)
Pd7 Pd8 C7 O7 -149.4(11)
Pd9 Pd8 C7 O7 -147.3(9)
C8 Pd8 C7 Pd7 11.6(9)
P5 Pd8 C7 Pd7 143.26(17)
Pd1 Pd8 C7 Pd7 -62.3(3)
Pd3 Pd8 C7 Pd7 -77.7(2)
Pd9 Pd8 C7 Pd7 2.1(3)
C8 Pd8 C7 Pd3 89.3(8)
P5 Pd8 C7 Pd3 -139.06(16)
Pd1 Pd8 C7 Pd3 15.4(3)
Pd7 Pd8 C7 Pd3 77.7(2)
Pd9 Pd8 C7 Pd3 79.8(2)
C9 Pd7 C7 O7 143.8(9)
P4 Pd7 C7 O7 13.6(9)
Pd3 Pd7 C7 O7 -130.4(10)
Pd2 Pd7 C7 O7 -145.1(8)
Pd8 Pd7 C7 O7 151.7(10)
Pd9 Pd7 C7 O7 149.5(8)
C9 Pd7 C7 Pd8 -7.9(10)
P4 Pd7 C7 Pd8 -138.10(17)
Pd3 Pd7 C7 Pd8 77.9(2)
Pd2 Pd7 C7 Pd8 63.2(3)
Pd9 Pd7 C7 Pd8 -2.2(3)
C9 Pd7 C7 Pd3 -85.8(9)
P4 Pd7 C7 Pd3 144.02(14)
Pd2 Pd7 C7 Pd3 -14.7(3)
Pd8 Pd7 C7 Pd3 -77.9(2)
Pd9 Pd7 C7 Pd3 -80.05(19)
C4 Pd3 C7 O7 44.5(8)
C5 Pd3 C7 O7 -44.3(9)
Pd4 Pd3 C7 O7 -94.0(8)
Pd6 Pd3 C7 O7 88.0(8)
Pd7 Pd3 C7 O7 134.3(9)
Pd8 Pd3 C7 O7 -140.1(9)
Tl1 Pd3 C7 O7 -178.4(4)
Pd2 Pd3 C7 O7 146.1(8)
Pd1 Pd3 C7 O7 -152.0(8)
C4 Pd3 C7 Pd8 -175.4(3)
C5 Pd3 C7 Pd8 95.8(3)
Pd4 Pd3 C7 Pd8 46.1(3)
Pd6 Pd3 C7 Pd8 -131.93(15)
Pd7 Pd3 C7 Pd8 -85.6(3)
Tl1 Pd3 C7 Pd8 -38.3(6)
Pd2 Pd3 C7 Pd8 -73.8(2)
Pd1 Pd3 C7 Pd8 -11.8(3)
C4 Pd3 C7 Pd7 -89.8(3)
C5 Pd3 C7 Pd7 -178.6(3)
Pd4 Pd3 C7 Pd7 131.77(14)
Pd6 Pd3 C7 Pd7 -46.3(3)
Pd8 Pd3 C7 Pd7 85.6(3)
Tl1 Pd3 C7 Pd7 47.3(6)
Pd2 Pd3 C7 Pd7 11.8(2)
Pd1 Pd3 C7 Pd7 73.8(2)
C7 Pd8 C8 O8 145.1(9)
P5 Pd8 C8 O8 13.2(11)
Pd1 Pd8 C8 O8 -124.9(11)
Pd3 Pd8 C8 O8 -141.4(9)
Pd7 Pd8 C8 O8 154.2(10)
Pd9 Pd8 C8 O8 157.3(12)
C7 Pd8 C8 Pd9 -12.2(9)
P5 Pd8 C8 Pd9 -144.1(2)
Pd1 Pd8 C8 Pd9 77.9(2)
Pd3 Pd8 C8 Pd9 61.3(3)
Pd7 Pd8 C8 Pd9 -3.1(3)
C7 Pd8 C8 Pd1 -90.1(8)
P5 Pd8 C8 Pd1 138.00(15)
Pd3 Pd8 C8 Pd1 -16.6(3)
Pd7 Pd8 C8 Pd1 -80.95(19)
Pd9 Pd8 C8 Pd1 -77.9(2)
C9 Pd9 C8 O8 -148.6(9)
P6 Pd9 C8 O8 -14.2(10)
Pd2 Pd9 C8 O8 141.3(9)
Pd1 Pd9 C8 O8 124.8(11)
Pd7 Pd9 C8 O8 -154.8(9)
Pd8 Pd9 C8 O8 -157.8(12)
Pd5 Pd9 C8 O8 90.7(10)
C9 Pd9 C8 Pd8 9.2(9)
P6 Pd9 C8 Pd8 143.6(2)
Pd2 Pd9 C8 Pd8 -60.8(3)
Pd1 Pd9 C8 Pd8 -77.4(3)
Pd7 Pd9 C8 Pd8 3.0(3)
Pd5 Pd9 C8 Pd8 -111.5(2)
C9 Pd9 C8 Pd1 86.6(8)
P6 Pd9 C8 Pd1 -138.98(16)
Pd2 Pd9 C8 Pd1 16.6(3)
Pd7 Pd9 C8 Pd1 80.44(19)
Pd8 Pd9 C8 Pd1 77.4(3)
Pd5 Pd9 C8 Pd1 -34.09(19)
C6 Pd1 C8 O8 47.8(8)
C1 Pd1 C8 O8 -41.9(8)
Pd5 Pd1 C8 O8 -90.8(7)
Pd8 Pd1 C8 O8 136.9(9)
Pd4 Pd1 C8 O8 92.1(7)
Pd9 Pd1 C8 O8 -135.5(9)
Tl1 Pd1 C8 O8 -177.6(4)
Pd2 Pd1 C8 O8 -148.9(7)
Pd3 Pd1 C8 O8 150.0(7)
C6 Pd1 C8 Pd8 -89.1(3)
C1 Pd1 C8 Pd8 -178.8(3)
Pd5 Pd1 C8 Pd8 132.30(14)
Pd4 Pd1 C8 Pd8 -44.8(3)
Pd9 Pd1 C8 Pd8 87.5(3)
Tl1 Pd1 C8 Pd8 45.5(7)
Pd2 Pd1 C8 Pd8 74.2(2)
Pd3 Pd1 C8 Pd8 13.1(2)
C6 Pd1 C8 Pd9 -176.6(3)
C1 Pd1 C8 Pd9 93.6(3)
Pd5 Pd1 C8 Pd9 44.8(2)
Pd8 Pd1 C8 Pd9 -87.5(3)
Pd4 Pd1 C8 Pd9 -132.33(14)
Tl1 Pd1 C8 Pd9 -42.0(7)
Pd2 Pd1 C8 Pd9 -13.3(2)
Pd3 Pd1 C8 Pd9 -74.5(2)
C7 Pd7 C9 O9 -150.8(8)
P4 Pd7 C9 O9 -19.4(9)
Pd3 Pd7 C9 O9 137.1(9)
Pd2 Pd7 C9 O9 124.4(10)
Pd8 Pd7 C9 O9 -157.1(9)
Pd9 Pd7 C9 O9 -157.9(11)
C7 Pd7 C9 Pd9 7.2(10)
P4 Pd7 C9 Pd9 138.6(2)
Pd3 Pd7 C9 Pd9 -65.0(3)
Pd2 Pd7 C9 Pd9 -77.6(2)
Pd8 Pd7 C9 Pd9 0.9(3)
C7 Pd7 C9 Pd2 84.8(9)
P4 Pd7 C9 Pd2 -143.84(16)
Pd3 Pd7 C9 Pd2 12.6(3)
Pd8 Pd7 C9 Pd2 78.47(19)
Pd9 Pd7 C9 Pd2 77.6(2)
C8 Pd9 C9 O9 148.8(9)
P6 Pd9 C9 O9 15.5(10)
Pd2 Pd9 C9 O9 -125.3(11)
Pd1 Pd9 C9 O9 -141.0(9)
Pd7 Pd9 C9 O9 156.8(12)
Pd8 Pd9 C9 O9 155.9(9)
Pd5 Pd9 C9 O9 -90.5(10)
C8 Pd9 C9 Pd7 -7.9(9)
P6 Pd9 C9 Pd7 -141.24(18)
Pd2 Pd9 C9 Pd7 78.0(2)
Pd1 Pd9 C9 Pd7 62.2(3)
Pd8 Pd9 C9 Pd7 -0.8(3)
Pd5 Pd9 C9 Pd7 112.7(2)
C8 Pd9 C9 Pd2 -85.9(8)
P6 Pd9 C9 Pd2 140.78(14)
Pd1 Pd9 C9 Pd2 -15.8(3)
Pd7 Pd9 C9 Pd2 -78.0(2)
Pd8 Pd9 C9 Pd2 -78.80(18)
Pd5 Pd9 C9 Pd2 34.72(18)
C2 Pd2 C9 O9 49.6(8)
C3 Pd2 C9 O9 -38.4(8)
Pd6 Pd2 C9 O9 -86.4(7)
Pd5 Pd2 C9 O9 93.5(7)
Pd9 Pd2 C9 O9 138.9(9)
Pd7 Pd2 C9 O9 -135.7(9)
Tl1 Pd2 C9 O9 178.1(4)
Pd3 Pd2 C9 O9 -145.9(7)
Pd1 Pd2 C9 O9 151.4(7)
C2 Pd2 C9 Pd7 -174.7(3)
C3 Pd2 C9 Pd7 97.3(3)
Pd6 Pd2 C9 Pd7 49.3(2)
Pd5 Pd2 C9 Pd7 -130.77(15)
Pd9 Pd2 C9 Pd7 -85.4(2)
Tl1 Pd2 C9 Pd7 -46.2(7)
Pd3 Pd2 C9 Pd7 -10.2(2)
Pd1 Pd2 C9 Pd7 -72.9(2)
C2 Pd2 C9 Pd9 -89.2(3)
C3 Pd2 C9 Pd9 -177.2(3)
Pd6 Pd2 C9 Pd9 134.78(14)
Pd5 Pd2 C9 Pd9 -45.3(2)
Pd7 Pd2 C9 Pd9 85.4(2)
Tl1 Pd2 C9 Pd9 39.2(7)
Pd3 Pd2 C9 Pd9 75.3(2)
Pd1 Pd2 C9 Pd9 12.5(2)
C11 Pd13 C10 O10 -140.0(13)
P7 Pd13 C10 O10 17.2(15)
Pd10 Pd13 C10 O10 -174.3(17)
Pd11 Pd13 C10 O10 180.0(13)
Tl2 Pd13 C10 O10 136.5(15)
C11 Pd13 C10 Pd10 34.3(13)
P7 Pd13 C10 Pd10 -168.52(17)
Pd11 Pd13 C10 Pd10 -5.7(4)
Tl2 Pd13 C10 Pd10 -49.2(2)
C15 Pd10 C10 O10 -21.3(11)
C17 Pd10 C10 O10 71.9(11)
Pd13 Pd10 C10 O10 175.6(13)
Pd15 Pd10 C10 O10 -58.5(11)
Pd16 Pd10 C10 O10 66.4(13)
Pd17 Pd10 C10 O10 122.1(10)
Tl2 Pd10 C10 O10 -122.1(11)
Pd11 Pd10 C10 O10 -179.6(10)
Pd12 Pd10 C10 O10 -129.7(9)
C15 Pd10 C10 Pd13 163.1(3)
C17 Pd10 C10 Pd13 -103.7(3)
Pd15 Pd10 C10 Pd13 125.83(19)
Pd16 Pd10 C10 Pd13 -109.2(4)
Pd17 Pd10 C10 Pd13 -53.6(3)
Tl2 Pd10 C10 Pd13 62.3(2)
Pd11 Pd10 C10 Pd13 4.7(3)
Pd12 Pd10 C10 Pd13 54.7(6)
C10 Pd13 C11 O11 122.7(14)
P7 Pd13 C11 O11 -35.1(14)
Pd10 Pd13 C11 O11 151.2(13)
Pd11 Pd13 C11 O11 171.5(15)
Tl2 Pd13 C11 O11 -155.7(13)
C10 Pd13 C11 Pd11 -48.8(13)
P7 Pd13 C11 Pd11 153.5(2)
Pd10 Pd13 C11 Pd11 -20.3(3)
Tl2 Pd13 C11 Pd11 32.9(2)
C12 Pd11 C11 O11 48.5(11)
C18 Pd11 C11 O11 -52.6(11)
Pd14 Pd11 C11 O11 65.2(12)
Pd13 Pd11 C11 O11 -173.0(13)
Pd17 Pd11 C11 O11 -101.2(11)
Pd18 Pd11 C11 O11 -59.4(12)
Tl2 Pd11 C11 O11 144.9(10)
Pd10 Pd11 C11 O11 -156.0(10)
Pd12 Pd11 C11 O11 -171.6(6)
C12 Pd11 C11 Pd13 -138.5(3)
C18 Pd11 C11 Pd13 120.4(3)
Pd14 Pd11 C11 Pd13 -121.8(2)
Pd17 Pd11 C11 Pd13 71.8(2)
Pd18 Pd11 C11 Pd13 113.6(2)
Tl2 Pd11 C11 Pd13 -42.1(3)
Pd10 Pd11 C11 Pd13 17.0(3)
Pd12 Pd11 C11 Pd13 1.4(10)
C13 Pd14 C12 O12 -110.6(12)
P8 Pd14 C12 O12 27.6(12)
Pd11 Pd14 C12 O12 -169.8(13)
Pd12 Pd14 C12 O12 -165.0(11)
Tl2 Pd14 C12 O12 143.4(12)
C13 Pd14 C12 Pd11 59.2(7)
P8 Pd14 C12 Pd11 -162.57(15)
Pd12 Pd14 C12 Pd11 4.8(3)
Tl2 Pd14 C12 Pd11 -46.77(19)
C11 Pd11 C12 O12 -24.8(10)
C18 Pd11 C12 O12 61.1(10)
Pd14 Pd11 C12 O12 171.2(12)
Pd13 Pd11 C12 O12 -60.1(11)
Pd17 Pd11 C12 O12 54.4(12)
Pd18 Pd11 C12 O12 109.6(10)
Tl2 Pd11 C12 O12 -133.8(10)
Pd10 Pd11 C12 O12 -137.9(8)
Pd12 Pd11 C12 O12 167.2(9)
C11 Pd11 C12 Pd14 164.0(3)
C18 Pd11 C12 Pd14 -110.0(3)
Pd13 Pd11 C12 Pd14 128.74(16)
Pd17 Pd11 C12 Pd14 -116.8(3)
Pd18 Pd11 C12 Pd14 -61.6(2)
Tl2 Pd11 C12 Pd14 55.0(2)
Pd10 Pd11 C12 Pd14 50.9(6)
Pd12 Pd11 C12 Pd14 -4.0(3)
C12 Pd14 C13 O13 102.5(12)
P8 Pd14 C13 O13 -36.7(12)
Pd11 Pd14 C13 O13 147.7(11)
Pd12 Pd14 C13 O13 175.7(13)
Tl2 Pd14 C13 O13 -154.2(11)
C12 Pd14 C13 Pd12 -73.2(7)
P8 Pd14 C13 Pd12 147.6(2)
Pd11 Pd14 C13 Pd12 -28.0(3)
Tl2 Pd14 C13 Pd12 30.1(3)
C14 Pd12 C13 O13 56.3(11)
C16 Pd12 C13 O13 -47.1(11)
Pd15 Pd12 C13 O13 77.9(12)
Pd18 Pd12 C13 O13 -96.0(11)
Pd14 Pd12 C13 O13 -175.8(13)
Pd16 Pd12 C13 O13 -56.3(13)
Tl2 Pd12 C13 O13 149.4(11)
Pd11 Pd12 C13 O13 -152.7(11)
Pd10 Pd12 C13 O13 -168.9(7)
C14 Pd12 C13 Pd14 -127.9(3)
C16 Pd12 C13 Pd14 128.7(3)
Pd15 Pd12 C13 Pd14 -106.3(3)
Pd18 Pd12 C13 Pd14 79.8(2)
Pd16 Pd12 C13 Pd14 119.5(2)
Tl2 Pd12 C13 Pd14 -34.8(3)
Pd11 Pd12 C13 Pd14 23.1(3)
Pd10 Pd12 C13 Pd14 6.9(8)
C15 Pd15 C14 O14 -115.2(14)
P9 Pd15 C14 O14 24.7(13)
Pd12 Pd15 C14 O14 -170.1(15)
Pd10 Pd15 C14 O14 -165.8(12)
Tl2 Pd15 C14 O14 140.8(13)
C15 Pd15 C14 Pd12 54.9(8)
P9 Pd15 C14 Pd12 -165.25(15)
Pd10 Pd15 C14 Pd12 4.3(3)
Tl2 Pd15 C14 Pd12 -49.15(19)
C13 Pd12 C14 O14 -27.3(9)
C16 Pd12 C14 O14 62.5(9)
Pd15 Pd12 C14 O14 172.9(10)
Pd18 Pd12 C14 O14 58.0(11)
Pd14 Pd12 C14 O14 -68.8(9)
Pd16 Pd12 C14 O14 111.9(8)
Tl2 Pd12 C14 O14 -134.8(8)
Pd11 Pd12 C14 O14 -137.8(7)
Pd10 Pd12 C14 O14 169.5(8)
C13 Pd12 C14 Pd15 159.8(3)
C16 Pd12 C14 Pd15 -110.4(3)
Pd18 Pd12 C14 Pd15 -114.9(4)
Pd14 Pd12 C14 Pd15 118.35(18)
Pd16 Pd12 C14 Pd15 -60.9(2)
Tl2 Pd12 C14 Pd15 52.3(2)
Pd11 Pd12 C14 Pd15 49.3(5)
Pd10 Pd12 C14 Pd15 -3.4(3)
C14 Pd15 C15 O15 104.5(13)
P9 Pd15 C15 O15 -36.4(11)
Pd12 Pd15 C15 O15 147.8(10)
Pd10 Pd15 C15 O15 170.4(13)
Tl2 Pd15 C15 O15 -152.5(11)
C14 Pd15 C15 Pd10 -65.9(8)
P9 Pd15 C15 Pd10 153.2(2)
Pd12 Pd15 C15 Pd10 -22.5(3)
Tl2 Pd15 C15 Pd10 37.1(2)
C10 Pd10 C15 O15 54.3(10)
C17 Pd10 C15 O15 -47.9(10)
Pd13 Pd10 C15 O15 71.4(11)
Pd15 Pd10 C15 O15 -171.0(12)
Pd16 Pd10 C15 O15 -96.4(10)
Pd17 Pd10 C15 O15 -55.0(12)
Tl2 Pd10 C15 O15 148.4(9)
Pd11 Pd10 C15 O15 175.5(6)
Pd12 Pd10 C15 O15 -152.7(9)
C10 Pd10 C15 Pd15 -134.7(3)
C17 Pd10 C15 Pd15 123.1(3)
Pd13 Pd10 C15 Pd15 -117.6(2)
Pd16 Pd10 C15 Pd15 74.6(2)
Pd17 Pd10 C15 Pd15 116.0(3)
Tl2 Pd10 C15 Pd15 -40.7(3)
Pd11 Pd10 C15 Pd15 -13.5(7)
Pd12 Pd10 C15 Pd15 18.3(3)
C17 Pd16 C16 O16 -148.9(9)
P10 Pd16 C16 O16 -15.6(9)
Pd10 Pd16 C16 O16 140.6(8)
Pd12 Pd16 C16 O16 125.9(10)
Pd18 Pd16 C16 O16 -157.3(11)
Pd17 Pd16 C16 O16 -155.8(9)
C17 Pd16 C16 Pd18 8.4(9)
P10 Pd16 C16 Pd18 141.73(19)
Pd10 Pd16 C16 Pd18 -62.1(3)
Pd12 Pd16 C16 Pd18 -76.8(2)
Pd17 Pd16 C16 Pd18 1.5(2)
C17 Pd16 C16 Pd12 85.3(8)
P10 Pd16 C16 Pd12 -141.43(17)
Pd10 Pd16 C16 Pd12 14.7(3)
Pd18 Pd16 C16 Pd12 76.8(2)
Pd17 Pd16 C16 Pd12 78.3(2)
C18 Pd18 C16 O16 148.3(9)
P12 Pd18 C16 O16 16.5(9)
Pd12 Pd18 C16 O16 -123.3(10)
Pd17 Pd18 C16 O16 156.0(8)
Pd11 Pd18 C16 O16 -139.6(8)
Pd16 Pd18 C16 O16 157.6(10)
C18 Pd18 C16 Pd16 -9.2(9)
P12 Pd18 C16 Pd16 -141.07(17)
Pd12 Pd18 C16 Pd16 79.1(2)
Pd17 Pd18 C16 Pd16 -1.5(3)
Pd11 Pd18 C16 Pd16 62.9(3)
C18 Pd18 C16 Pd12 -88.3(8)
P12 Pd18 C16 Pd12 139.81(14)
Pd17 Pd18 C16 Pd12 -80.64(18)
Pd11 Pd18 C16 Pd12 -16.3(3)
Pd16 Pd18 C16 Pd12 -79.1(2)
C13 Pd12 C16 O16 50.6(8)
C14 Pd12 C16 O16 -41.5(8)
Pd15 Pd12 C16 O16 -91.0(7)
Pd18 Pd12 C16 O16 135.7(9)
Pd14 Pd12 C16 O16 90.8(8)
Pd16 Pd12 C16 O16 -137.9(9)
Tl2 Pd12 C16 O16 -172.7(4)
Pd11 Pd12 C16 O16 149.2(7)
Pd10 Pd12 C16 O16 -149.5(7)
C13 Pd12 C16 Pd16 -171.6(3)
C14 Pd12 C16 Pd16 96.4(3)
Pd15 Pd12 C16 Pd16 46.9(3)
Pd18 Pd12 C16 Pd16 -86.4(2)
Pd14 Pd12 C16 Pd16 -131.34(15)
Tl2 Pd12 C16 Pd16 -34.8(7)
Pd11 Pd12 C16 Pd16 -72.9(2)
Pd10 Pd12 C16 Pd16 -11.6(2)
C13 Pd12 C16 Pd18 -85.2(3)
C14 Pd12 C16 Pd18 -177.2(3)
Pd15 Pd12 C16 Pd18 133.31(15)
Pd14 Pd12 C16 Pd18 -44.9(3)
Pd16 Pd12 C16 Pd18 86.4(2)
Tl2 Pd12 C16 Pd18 51.6(6)
Pd11 Pd12 C16 Pd18 13.4(2)
Pd10 Pd12 C16 Pd18 74.8(2)
C16 Pd16 C17 O17 147.3(9)
P10 Pd16 C17 O17 15.9(11)
Pd10 Pd16 C17 O17 -126.2(12)
Pd12 Pd16 C17 O17 -143.5(10)
Pd18 Pd16 C17 O17 153.8(10)
Pd17 Pd16 C17 O17 156.2(13)
C16 Pd16 C17 Pd17 -8.9(9)
P10 Pd16 C17 Pd17 -140.28(19)
Pd10 Pd16 C17 Pd17 77.6(2)
Pd12 Pd16 C17 Pd17 60.3(3)
Pd18 Pd16 C17 Pd17 -2.3(3)
C16 Pd16 C17 Pd10 -86.5(8)
P10 Pd16 C17 Pd10 142.15(12)
Pd12 Pd16 C17 Pd10 -17.3(3)
Pd18 Pd16 C17 Pd10 -79.92(18)
Pd17 Pd16 C17 Pd10 -77.6(2)
C18 Pd17 C17 O17 -147.1(9)
P11 Pd17 C17 O17 -15.8(10)
Pd11 Pd17 C17 O17 138.5(9)
Pd10 Pd17 C17 O17 124.3(10)
Pd18 Pd17 C17 O17 -155.5(9)
Pd16 Pd17 C17 O17 -157.9(11)
C18 Pd17 C17 Pd16 10.9(10)
P11 Pd17 C17 Pd16 142.1(2)
Pd11 Pd17 C17 Pd16 -63.6(3)
Pd10 Pd17 C17 Pd16 -77.7(3)
Pd18 Pd17 C17 Pd16 2.4(3)
C18 Pd17 C17 Pd10 88.6(8)
P11 Pd17 C17 Pd10 -140.16(15)
Pd11 Pd17 C17 Pd10 14.1(3)
Pd18 Pd17 C17 Pd10 80.12(18)
Pd16 Pd17 C17 Pd10 77.7(3)
C15 Pd10 C17 O17 51.9(8)
C10 Pd10 C17 O17 -37.3(8)
Pd13 Pd10 C17 O17 -86.3(7)
Pd15 Pd10 C17 O17 95.5(7)
Pd16 Pd10 C17 O17 139.1(8)
Pd17 Pd10 C17 O17 -133.9(8)
Tl2 Pd10 C17 O17 -176.3(4)
Pd11 Pd10 C17 O17 -145.4(7)
Pd12 Pd10 C17 O17 153.0(7)
C15 Pd10 C17 Pd16 -87.3(3)
C10 Pd10 C17 Pd16 -176.4(3)
Pd13 Pd10 C17 Pd16 134.61(13)
Pd15 Pd10 C17 Pd16 -43.7(2)
Pd17 Pd10 C17 Pd16 86.9(2)
Tl2 Pd10 C17 Pd16 44.5(6)
Pd11 Pd10 C17 Pd16 75.47(19)
Pd12 Pd10 C17 Pd16 13.9(2)
C15 Pd10 C17 Pd17 -174.2(3)
C10 Pd10 C17 Pd17 96.7(3)
Pd13 Pd10 C17 Pd17 47.7(2)
Pd15 Pd10 C17 Pd17 -130.60(13)
Pd16 Pd10 C17 Pd17 -86.9(2)
Tl2 Pd10 C17 Pd17 -42.4(6)
Pd11 Pd10 C17 Pd17 -11.5(2)
Pd12 Pd10 C17 Pd17 -73.1(2)
C16 Pd18 C18 O18 -149.8(9)
P12 Pd18 C18 O18 -17.2(10)
Pd12 Pd18 C18 O18 136.3(9)
Pd17 Pd18 C18 O18 -159.4(12)
Pd11 Pd18 C18 O18 124.3(11)
Pd16 Pd18 C18 O18 -157.0(10)
C16 Pd18 C18 Pd17 9.6(10)
P12 Pd18 C18 Pd17 142.2(2)
Pd12 Pd18 C18 Pd17 -64.3(3)
Pd11 Pd18 C18 Pd17 -76.3(2)
Pd16 Pd18 C18 Pd17 2.3(3)
C16 Pd18 C18 Pd11 85.9(8)
P12 Pd18 C18 Pd11 -141.47(16)
Pd12 Pd18 C18 Pd11 12.0(3)
Pd17 Pd18 C18 Pd11 76.3(2)
Pd16 Pd18 C18 Pd11 78.6(2)
C17 Pd17 C18 O18 148.2(9)
P11 Pd17 C18 O18 17.9(10)
Pd11 Pd17 C18 O18 -122.5(11)
Pd10 Pd17 C18 O18 -139.1(9)
Pd18 Pd17 C18 O18 158.9(12)
Pd16 Pd17 C18 O18 156.6(9)
C17 Pd17 C18 Pd18 -10.8(10)
P11 Pd17 C18 Pd18 -141.02(19)
Pd11 Pd17 C18 Pd18 78.5(2)
Pd10 Pd17 C18 Pd18 62.0(3)
Pd16 Pd17 C18 Pd18 -2.3(3)
C17 Pd17 C18 Pd11 -89.3(8)
P11 Pd17 C18 Pd11 140.45(13)
Pd10 Pd17 C18 Pd11 -16.5(3)
Pd18 Pd17 C18 Pd11 -78.5(2)
Pd16 Pd17 C18 Pd11 -80.83(17)
C11 Pd11 C18 O18 49.4(8)
C12 Pd11 C18 O18 -38.1(8)
Pd14 Pd11 C18 O18 -87.3(7)
Pd13 Pd11 C18 O18 91.8(7)
Pd17 Pd11 C18 O18 137.3(9)
Pd18 Pd11 C18 O18 -137.3(9)
Tl2 Pd11 C18 O18 -177.2(4)
Pd10 Pd11 C18 O18 150.5(7)
Pd12 Pd11 C18 O18 -146.7(7)
C11 Pd11 C18 Pd18 -173.3(3)
C12 Pd11 C18 Pd18 99.2(3)
Pd14 Pd11 C18 Pd18 50.0(3)
Pd13 Pd11 C18 Pd18 -130.92(16)
Pd17 Pd11 C18 Pd18 -85.4(2)
Tl2 Pd11 C18 Pd18 -39.9(7)
Pd10 Pd11 C18 Pd18 -72.3(2)
Pd12 Pd11 C18 Pd18 -9.4(2)
C11 Pd11 C18 Pd17 -87.9(3)
C12 Pd11 C18 Pd17 -175.4(3)
Pd14 Pd11 C18 Pd17 135.39(14)
Pd13 Pd11 C18 Pd17 -45.5(2)
Pd18 Pd11 C18 Pd17 85.4(2)
Tl2 Pd11 C18 Pd17 45.5(6)
Pd10 Pd11 C18 Pd17 13.2(2)
Pd12 Pd11 C18 Pd17 76.00(19)
C32 P1 C20 C25 -73.3(9)
C26 P1 C20 C25 36.1(9)
Pd4 P1 C20 C25 166.3(7)
C32 P1 C20 C21 110.0(9)
C26 P1 C20 C21 -140.6(8)
Pd4 P1 C20 C21 -10.4(10)
C25 C20 C21 C22 1.8(16)
P1 C20 C21 C22 178.6(9)
C20 C21 C22 C23 -1.4(19)
C21 C22 C23 C24 0(2)
C22 C23 C24 C25 0(2)
C21 C20 C25 C24 -1.2(16)
P1 C20 C25 C24 -177.9(9)
C23 C24 C25 C20 0.1(18)
C32 P1 C26 C27 -173.3(8)
C20 P1 C26 C27 76.7(8)
Pd4 P1 C26 C27 -54.0(8)
C32 P1 C26 C31 9.8(9)
C20 P1 C26 C31 -100.3(8)
Pd4 P1 C26 C31 129.0(7)
C31 C26 C27 C28 1.4(16)
P1 C26 C27 C28 -175.8(9)
C26 C27 C28 C29 -1.1(18)
C27 C28 C29 C30 0.0(18)
C28 C29 C30 C31 0.8(17)
C29 C30 C31 C26 -0.5(16)
C27 C26 C31 C30 -0.6(15)
P1 C26 C31 C30 176.3(8)
C20 P1 C32 C33 -5.4(9)
C26 P1 C32 C33 -111.9(8)
Pd4 P1 C32 C33 122.2(8)
C20 P1 C32 C37 179.2(7)
C26 P1 C32 C37 72.7(8)
Pd4 P1 C32 C37 -53.3(8)
C37 C32 C33 C34 0.7(14)
P1 C32 C33 C34 -174.6(7)
C32 C33 C34 C35 -0.1(15)
C33 C34 C35 C36 -0.5(15)
C34 C35 C36 C37 0.3(16)
C35 C36 C37 C32 0.3(16)
C33 C32 C37 C36 -0.9(15)
P1 C32 C37 C36 174.8(8)
C46 P2 C40 C45 171.8(7)
C52 P2 C40 C45 -79.7(7)
Pd5 P2 C40 C45 47.5(7)
C46 P2 C40 C41 -7.9(8)
C52 P2 C40 C41 100.7(8)
Pd5 P2 C40 C41 -132.1(7)
C45 C40 C41 C42 1.2(13)
P2 C40 C41 C42 -179.2(7)
C40 C41 C42 C43 1.2(15)
C41 C42 C43 C44 -2.3(16)
C42 C43 C44 C45 1.0(16)
C43 C44 C45 C40 1.4(15)
C41 C40 C45 C44 -2.5(14)
P2 C40 C45 C44 177.9(8)
C52 P2 C46 C51 -38.7(9)
C40 P2 C46 C51 71.2(9)
Pd5 P2 C46 C51 -164.5(7)
C52 P2 C46 C47 142.5(7)
C40 P2 C46 C47 -107.6(7)
Pd5 P2 C46 C47 16.6(8)
C51 C46 C47 C48 -0.5(13)
P2 C46 C47 C48 178.4(7)
C46 C47 C48 C49 -0.5(14)
C47 C48 C49 C50 0.7(16)
C48 C49 C50 C51 0.1(17)
C49 C50 C51 C46 -1.2(16)
C47 C46 C51 C50 1.4(14)
P2 C46 C51 C50 -177.5(8)
C46 P2 C52 C53 -62.6(7)
C40 P2 C52 C53 -173.3(7)
Pd5 P2 C52 C53 61.3(7)
C46 P2 C52 C57 124.1(8)
C40 P2 C52 C57 13.4(8)
Pd5 P2 C52 C57 -112.0(7)
C57 C52 C53 C54 -0.2(13)
P2 C52 C53 C54 -173.8(7)
C52 C53 C54 C55 0.0(15)
C53 C54 C55 C56 0.0(16)
C54 C55 C56 C57 0.1(16)
C55 C56 C57 C52 -0.3(15)
C53 C52 C57 C56 0.3(14)
P2 C52 C57 C56 173.5(7)
C66 P3 C60 C61 -111.9(11)
C72 P3 C60 C61 -3.2(11)
Pd6 P3 C60 C61 127.8(10)
C66 P3 C60 C65 73.5(9)
C72 P3 C60 C65 -177.8(8)
Pd6 P3 C60 C65 -46.8(9)
C65 C60 C61 C62 -3(2)
P3 C60 C61 C62 -177.7(12)
C60 C61 C62 C63 -1(2)
C61 C62 C63 C64 3(2)
C62 C63 C64 C65 -1(2)
C63 C64 C65 C60 -2.6(18)
C61 C60 C65 C64 4.8(17)
P3 C60 C65 C64 179.7(9)
C60 P3 C66 C71 20.9(9)
C72 P3 C66 C71 -88.5(9)
Pd6 P3 C66 C71 141.2(7)
C60 P3 C66 C67 -157.9(8)
C72 P3 C66 C67 92.7(8)
Pd6 P3 C66 C67 -37.6(8)
C71 C66 C67 C68 -2.9(14)
P3 C66 C67 C68 175.9(8)
C66 C67 C68 C69 0.8(16)
C67 C68 C69 C70 1.3(16)
C68 C69 C70 C71 -1.2(16)
C67 C66 C71 C70 3.0(15)
P3 C66 C71 C70 -175.8(8)
C69 C70 C71 C66 -1.1(16)
C60 P3 C72 C73 97.2(9)
C66 P3 C72 C73 -154.9(9)
Pd6 P3 C72 C73 -29.3(10)
C60 P3 C72 C77 -82.8(9)
C66 P3 C72 C77 25.1(10)
Pd6 P3 C72 C77 150.7(8)
C77 C72 C73 C74 0.6(18)
P3 C72 C73 C74 -179.4(10)
C72 C73 C74 C75 -2(2)
C73 C74 C75 C76 4(2)
C74 C75 C76 C77 -4(2)
C73 C72 C77 C76 -0.7(18)
P3 C72 C77 C76 179.3(10)
C75 C76 C77 C72 2(2)
C86 P4 C80 C85 147.9(7)
C92 P4 C80 C85 -105.2(8)
Pd7 P4 C80 C85 17.6(8)
C86 P4 C80 C81 -32.8(9)
C92 P4 C80 C81 74.1(8)
Pd7 P4 C80 C81 -163.1(7)
C85 C80 C81 C82 -1.1(14)
P4 C80 C81 C82 179.7(8)
C80 C81 C82 C83 2.5(15)
C81 C82 C83 C84 -2.1(15)
C82 C83 C84 C85 0.3(14)
C81 C80 C85 C84 -0.7(13)
P4 C80 C85 C84 178.6(7)
C83 C84 C85 C80 1.1(14)
C80 P4 C86 C87 142.0(8)
C92 P4 C86 C87 34.4(9)
Pd7 P4 C86 C87 -87.2(8)
C80 P4 C86 C91 -42.1(8)
C92 P4 C86 C91 -149.8(8)
Pd7 P4 C86 C91 88.6(8)
C91 C86 C87 C88 2.0(14)
P4 C86 C87 C88 178.0(8)
C86 C87 C88 C89 0.2(16)
C87 C88 C89 C90 -1.1(17)
C88 C89 C90 C91 -0.3(16)
C89 C90 C91 C86 2.6(16)
C87 C86 C91 C90 -3.5(14)
P4 C86 C91 C90 -179.5(8)
C86 P4 C92 C93 -87.6(8)
C80 P4 C92 C93 164.1(8)
Pd7 P4 C92 C93 37.5(8)
C86 P4 C92 C97 90.5(10)
C80 P4 C92 C97 -17.8(10)
Pd7 P4 C92 C97 -144.4(9)
C97 C92 C93 C94 0.9(16)
P4 C92 C93 C94 179.1(9)
C92 C93 C94 C95 2.1(18)
C93 C94 C95 C96 -3(2)
C94 C95 C96 C97 2(2)
C93 C92 C97 C96 -2.4(18)
P4 C92 C97 C96 179.5(10)
C95 C96 C97 C92 1(2)
C112 P5 C100 C101 69.4(9)
C106 P5 C100 C101 -36.4(9)
Pd8 P5 C100 C101 -163.8(7)
C112 P5 C100 C105 -110.1(7)
C106 P5 C100 C105 144.1(7)
Pd8 P5 C100 C105 16.7(8)
C105 C100 C101 C102 1.2(15)
P5 C100 C101 C102 -178.3(9)
C100 C101 C102 C103 0.2(18)
C101 C102 C103 C104 -1.9(19)
C102 C103 C104 C105 2.1(18)
C103 C104 C105 C100 -0.7(15)
C101 C100 C105 C104 -0.9(14)
P5 C100 C105 C104 178.6(8)
C100 P5 C106 C111 -39.6(8)
C112 P5 C106 C111 -147.4(7)
Pd8 P5 C106 C111 85.7(7)
C100 P5 C106 C107 145.9(7)
C112 P5 C106 C107 38.2(8)
Pd8 P5 C106 C107 -88.8(7)
C111 C106 C107 C108 1.0(13)
P5 C106 C107 C108 175.7(7)
C106 C107 C108 C109 -0.1(14)
C107 C108 C109 C110 -0.3(15)
C108 C109 C110 C111 -0.2(15)
C107 C106 C111 C110 -1.4(13)
P5 C106 C111 C110 -176.0(7)
C109 C110 C111 C106 1.1(14)
C100 P5 C112 C113 125.3(8)
C106 P5 C112 C113 -127.3(8)
Pd8 P5 C112 C113 0.1(9)
C100 P5 C112 C117 -56.3(9)
C106 P5 C112 C117 51.1(9)
Pd8 P5 C112 C117 178.6(7)
C117 C112 C113 C114 1.4(15)
P5 C112 C113 C114 179.9(8)
C112 C113 C114 C115 -0.8(16)
C113 C114 C115 C116 0.1(16)
C114 C115 C116 C117 -0.1(16)
C115 C116 C117 C112 0.8(16)
C113 C112 C117 C116 -1.4(15)
P5 C112 C117 C116 -179.9(8)
C126 P6 C120 C125 96.1(7)
C132 P6 C120 C125 -158.5(7)
Pd9 P6 C120 C125 -35.7(7)
C126 P6 C120 C121 -86.2(8)
C132 P6 C120 C121 19.2(8)
Pd9 P6 C120 C121 142.0(7)
C125 C120 C121 C122 1.5(13)
P6 C120 C121 C122 -176.1(7)
C120 C121 C122 C123 -1.1(15)
C121 C122 C123 C124 -0.8(15)
C122 C123 C124 C125 2.2(14)
C121 C120 C125 C124 -0.1(13)
P6 C120 C125 C124 177.6(7)
C123 C124 C125 C120 -1.8(13)
C132 P6 C126 C127 72.6(8)
C120 P6 C126 C127 178.5(7)
Pd9 P6 C126 C127 -51.7(8)
C132 P6 C126 C131 -108.8(8)
C120 P6 C126 C131 -2.9(9)
Pd9 P6 C126 C131 126.9(7)
C131 C126 C127 C128 0.4(14)
P6 C126 C127 C128 179.1(8)
C126 C127 C128 C129 -1.3(16)
C127 C128 C129 C130 0.6(17)
C128 C129 C130 C131 1.1(17)
C129 C130 C131 C126 -2.0(16)
C127 C126 C131 C130 1.3(14)
P6 C126 C131 C130 -177.3(8)
C126 P6 C132 C137 15.1(8)
C120 P6 C132 C137 -92.8(7)
Pd9 P6 C132 C137 143.0(6)
C126 P6 C132 C133 -167.7(6)
C120 P6 C132 C133 84.4(7)
Pd9 P6 C132 C133 -39.8(7)
C137 C132 C133 C134 0.1(12)
P6 C132 C133 C134 -177.3(7)
C132 C133 C134 C135 -0.3(13)
C133 C134 C135 C136 0.9(13)
C134 C135 C136 C137 -1.3(14)
C135 C136 C137 C132 1.2(14)
C133 C132 C137 C136 -0.5(12)
P6 C132 C137 C136 176.8(7)
C146 P7 C140 C141 -28.7(9)
C152 P7 C140 C141 79.2(9)
Pd13 P7 C140 C141 -157.1(8)
C146 P7 C140 C145 150.7(7)
C152 P7 C140 C145 -101.5(7)
Pd13 P7 C140 C145 22.2(8)
C145 C140 C141 C142 -3.1(16)
P7 C140 C141 C142 176.3(9)
C140 C141 C142 C143 1.8(19)
C141 C142 C143 C144 0.7(19)
C142 C143 C144 C145 -1.9(17)
C143 C144 C145 C140 0.5(15)
C141 C140 C145 C144 1.9(14)
P7 C140 C145 C144 -177.4(7)
C140 P7 C146 C151 -63.8(8)
C152 P7 C146 C151 -173.5(7)
Pd13 P7 C146 C151 60.7(8)
C140 P7 C146 C147 121.5(8)
C152 P7 C146 C147 11.7(9)
Pd13 P7 C146 C147 -114.0(7)
C151 C146 C147 C148 0.1(15)
P7 C146 C147 C148 174.8(8)
C146 C147 C148 C149 -0.2(17)
C147 C148 C149 C150 1.4(18)
C148 C149 C150 C151 -2.6(17)
C147 C146 C151 C150 -1.2(14)
P7 C146 C151 C150 -176.1(8)
C149 C150 C151 C146 2.4(15)
C140 P7 C152 C153 170.1(7)
C146 P7 C152 C153 -81.7(8)
Pd13 P7 C152 C153 47.1(8)
C140 P7 C152 C157 -10.4(9)
C146 P7 C152 C157 97.9(8)
Pd13 P7 C152 C157 -133.3(7)
C157 C152 C153 C154 -0.7(14)
P7 C152 C153 C154 178.9(8)
C152 C153 C154 C155 0.0(16)
C153 C154 C155 C156 0.6(17)
C154 C155 C156 C157 -0.5(17)
C155 C156 C157 C152 -0.2(16)
C153 C152 C157 C156 0.8(14)
P7 C152 C157 C156 -178.8(8)
C166 P8 C160 C161 -108.1(8)
C172 P8 C160 C161 -1.9(9)
Pd14 P8 C160 C161 123.9(7)
C166 P8 C160 C165 73.0(8)
C172 P8 C160 C165 179.2(7)
Pd14 P8 C160 C165 -55.0(8)
C165 C160 C161 C162 0.9(15)
P8 C160 C161 C162 -177.9(8)
C160 C161 C162 C163 -0.4(17)
C161 C162 C163 C164 -1.3(18)
C162 C163 C164 C165 2.4(17)
C161 C160 C165 C164 0.1(15)
P8 C160 C165 C164 179.0(8)
C163 C164 C165 C160 -1.8(16)
C160 P8 C166 C171 10.5(9)
C172 P8 C166 C171 -96.4(8)
Pd14 P8 C166 C171 140.6(7)
C160 P8 C166 C167 -175.6(7)
C172 P8 C166 C167 77.4(8)
Pd14 P8 C166 C167 -45.6(8)
C171 C166 C167 C168 0.5(14)
P8 C166 C167 C168 -173.7(8)
C166 C167 C168 C169 -0.4(16)
C167 C168 C169 C170 -0.5(17)
C168 C169 C170 C171 1.4(17)
C167 C166 C171 C170 0.4(14)
P8 C166 C171 C170 174.1(8)
C169 C170 C171 C166 -1.3(16)
C166 P8 C172 C173 -155.1(7)
C160 P8 C172 C173 96.6(8)
Pd14 P8 C172 C173 -31.7(8)
C166 P8 C172 C177 25.2(9)
C160 P8 C172 C177 -83.2(8)
Pd14 P8 C172 C177 148.6(7)
C177 C172 C173 C174 -1.9(14)
P8 C172 C173 C174 178.3(8)
C172 C173 C174 C175 1.5(16)
C173 C174 C175 C176 0.1(18)
C174 C175 C176 C177 -1.3(17)
C173 C172 C177 C176 0.8(15)
P8 C172 C177 C176 -179.4(8)
C175 C176 C177 C172 0.8(16)
C192 P9 C180 C185 73.9(7)
C186 P9 C180 C185 -178.4(7)
Pd15 P9 C180 C185 -49.2(8)
C192 P9 C180 C181 -101.8(8)
C186 P9 C180 C181 5.9(8)
Pd15 P9 C180 C181 135.1(7)
C185 C180 C181 C182 -0.5(13)
P9 C180 C181 C182 175.2(8)
C180 C181 C182 C183 -2.1(16)
C181 C182 C183 C184 1.9(17)
C182 C183 C184 C185 0.8(16)
C181 C180 C185 C184 3.2(13)
P9 C180 C185 C184 -172.7(7)
C183 C184 C185 C180 -3.4(15)
C192 P9 C186 C187 15.2(9)
C180 P9 C186 C187 -92.6(8)
Pd15 P9 C186 C187 135.7(7)
C192 P9 C186 C191 -165.2(7)
C180 P9 C186 C191 87.1(8)
Pd15 P9 C186 C191 -44.7(8)
C191 C186 C187 C188 -1.3(15)
P9 C186 C187 C188 178.3(8)
C186 C187 C188 C189 -0.3(16)
C187 C188 C189 C190 0.4(17)
C188 C189 C190 C191 1.0(17)
C187 C186 C191 C190 2.7(15)
P9 C186 C191 C190 -177.0(8)
C189 C190 C191 C186 -2.6(16)
C180 P9 C192 C193 -5.7(9)
C186 P9 C192 C193 -112.8(8)
Pd15 P9 C192 C193 123.3(7)
C180 P9 C192 C197 177.7(7)
C186 P9 C192 C197 70.7(8)
Pd15 P9 C192 C197 -53.2(8)
C197 C192 C193 C194 1.0(13)
P9 C192 C193 C194 -175.5(7)
C192 C193 C194 C195 -2.4(14)
C193 C194 C195 C196 1.3(15)
C194 C195 C196 C197 1.3(16)
C195 C196 C197 C192 -2.7(15)
C193 C192 C197 C196 1.6(14)
P9 C192 C197 C196 178.2(8)
C212 P10 C200 C201 3.6(10)
C206 P10 C200 C201 -101.8(9)
Pd16 P10 C200 C201 126.7(8)
C212 P10 C200 C205 -176.2(7)
C206 P10 C200 C205 78.4(8)
Pd16 P10 C200 C205 -53.1(8)
C205 C200 C201 C202 0.0(16)
P10 C200 C201 C202 -179.9(10)
C200 C201 C202 C203 -2(2)
C201 C202 C203 C204 2.2(19)
C202 C203 C204 C205 -0.2(17)
C203 C204 C205 C200 -1.9(16)
C201 C200 C205 C204 2.0(15)
P10 C200 C205 C204 -178.1(8)
C212 P10 C206 C207 84.6(8)
C200 P10 C206 C207 -171.4(8)
Pd16 P10 C206 C207 -46.4(9)
C212 P10 C206 C211 -95.4(9)
C200 P10 C206 C211 8.6(9)
Pd16 P10 C206 C211 133.6(7)
C211 C206 C207 C208 1.0(15)
P10 C206 C207 C208 -179.0(8)
C206 C207 C208 C209 -1.6(16)
C207 C208 C209 C210 1.7(17)
C208 C209 C210 C211 -1.3(17)
C209 C210 C211 C206 0.7(17)
C207 C206 C211 C210 -0.6(15)
P10 C206 C211 C210 179.4(8)
C200 P10 C212 C213 88.7(8)
C206 P10 C212 C213 -166.6(7)
Pd16 P10 C212 C213 -31.8(8)
C200 P10 C212 C217 -82.7(8)
C206 P10 C212 C217 22.1(9)
Pd16 P10 C212 C217 156.8(7)
C217 C212 C213 C214 1.9(14)
P10 C212 C213 C214 -170.0(7)
C212 C213 C214 C215 1.0(15)
C213 C214 C215 C216 -3.6(15)
C214 C215 C216 C217 3.1(15)
C215 C216 C217 C212 -0.2(15)
C213 C212 C217 C216 -2.3(13)
P10 C212 C217 C216 169.0(7)
C226 P11 C220 C225 -161.9(8)
C232 P11 C220 C225 89.1(8)
Pd17 P11 C220 C225 -33.5(9)
C226 P11 C220 C221 18.5(10)
C232 P11 C220 C221 -90.4(9)
Pd17 P11 C220 C221 146.9(8)
C225 C220 C221 C222 -0.2(17)
P11 C220 C221 C222 179.3(10)
C220 C221 C222 C223 -1(2)
C221 C222 C223 C224 1(2)
C222 C223 C224 C225 -0.5(18)
C223 C224 C225 C220 -0.4(16)
C221 C220 C225 C224 0.8(15)
P11 C220 C225 C224 -178.8(8)
C220 P11 C226 C231 65.5(8)
C232 P11 C226 C231 172.2(7)
Pd17 P11 C226 C231 -59.0(8)
C220 P11 C226 C227 -117.2(8)
C232 P11 C226 C227 -10.4(9)
Pd17 P11 C226 C227 118.4(7)
C231 C226 C227 C228 0.0(14)
P11 C226 C227 C228 -177.3(8)
C226 C227 C228 C229 -1.3(16)
C227 C228 C229 C230 0.0(18)
C228 C229 C230 C231 2.5(19)
C227 C226 C231 C230 2.4(15)
P11 C226 C231 C230 179.9(8)
C229 C230 C231 C226 -3.7(17)
C226 P11 C232 C233 87.9(8)
C220 P11 C232 C233 -165.8(8)
Pd17 P11 C232 C233 -43.8(8)
C226 P11 C232 C237 -95.1(9)
C220 P11 C232 C237 11.1(10)
Pd17 P11 C232 C237 133.1(8)
C237 C232 C233 C234 -1.6(16)
P11 C232 C233 C234 175.5(9)
C232 C233 C234 C235 -0.2(17)
C233 C234 C235 C236 1.0(17)
C234 C235 C236 C237 -0.2(18)
C233 C232 C237 C236 2.4(17)
P11 C232 C237 C236 -174.5(9)
C235 C236 C237 C232 -1.6(18)
C246 P12 C240 C241 84.2(11)
C252 P12 C240 C241 -24.4(11)
Pd18 P12 C240 C241 -150.4(10)
C246 P12 C240 C245 -94.9(8)
C252 P12 C240 C245 156.4(8)
Pd18 P12 C240 C245 30.4(9)
C245 C240 C241 C242 0(2)
P12 C240 C241 C242 -179.4(12)
C240 C241 C242 C243 1(2)
C241 C242 C243 C244 -1(2)
C242 C243 C244 C245 -0.4(19)
C241 C240 C245 C244 -1.2(17)
P12 C240 C245 C244 178.1(9)
C243 C244 C245 C240 1.5(18)
C240 P12 C246 C247 -155.9(7)
C252 P12 C246 C247 -49.0(8)
Pd18 P12 C246 C247 80.7(7)
C240 P12 C246 C251 30.3(8)
C252 P12 C246 C251 137.1(7)
Pd18 P12 C246 C251 -93.2(7)
C251 C246 C247 C248 -0.9(13)
P12 C246 C247 C248 -174.9(7)
C246 C247 C248 C249 1.0(15)
C247 C248 C249 C250 0.4(16)
C248 C249 C250 C251 -2.0(16)
C249 C250 C251 C246 2.1(15)
C247 C246 C251 C250 -0.7(13)
P12 C246 C251 C250 173.3(7)
C246 P12 C252 C253 152.5(7)
C240 P12 C252 C253 -100.8(7)
Pd18 P12 C252 C253 23.0(7)
C246 P12 C252 C257 -29.8(8)
C240 P12 C252 C257 76.9(7)
Pd18 P12 C252 C257 -159.3(6)
C257 C252 C253 C254 0.4(13)
P12 C252 C253 C254 178.2(7)
C252 C253 C254 C255 -0.7(15)
C253 C254 C255 C256 0.4(15)
C254 C255 C256 C257 0.2(15)
C255 C256 C257 C252 -0.5(14)
C253 C252 C257 C256 0.2(12)
P12 C252 C257 C256 -177.5(7)
Tl1 O500 C501 C502 -1.6(15)
Tl1 O500 C501 C500 176.8(8)
O500 C501 C502 C503 4.5(18)
C500 C501 C502 C503 -173.9(11)
Tl1 O501 C503 C502 -0.8(17)
Tl1 O501 C503 C504 -177.9(8)
C501 C502 C503 O501 -3.2(19)
C501 C502 C503 C504 173.8(11)
Tl2 O600 C601 C602 -4.0(14)
Tl2 O600 C601 C600 176.9(7)
O600 C601 C602 C603 6.7(18)
C600 C601 C602 C603 -174.2(10)
Tl2 O601 C603 C602 -10.6(15)
Tl2 O601 C603 C604 171.6(7)
C601 C602 C603 O601 1.2(18)
C601 C602 C603 C604 178.9(10)
O700 C701 C702 C703 1.0(19)
C700 C701 C702 C703 -179.0(12)
C701 C702 C703 O701 0.9(18)
C701 C702 C703 C704 -178.4(13)
O800 C801 C802 C803 2(3)
C800 C801 C802 C803 173.3(18)
C801 C802 C803 O801 0(3)
C801 C802 C803 C804 -174.2(17)
C903 O900 C900 C901 24.3(15)
O900 C900 C901 C902 -27.1(17)
C900 C901 C902 C903 20.3(18)
C900 O900 C903 C902 -11.7(15)
C901 C902 C903 O900 -6.3(18)
O910 C911 C912 C913 -2.4(16)
C910 C911 C912 C913 176.9(11)
C911 C912 C913 O911 3.9(17)
C911 C912 C913 C914 -174.9(10)
